data_1575910
loop_
_publ_author_name
'Yu, Wei'
'Hu, Ming'
'Wen, Xin'
'Xu, Zhi-Rong'
'Liu, Minghua'
'Zheng, Yan-Song'

_publ_section_title
;
 CPL on/off switching by enantiomer encapsulation in TPE heterochiral
 molecular cages.
;
_journal_issue 44
_journal_name_full 'Chemical science'
_journal_page_first 20924
_journal_page_last 20930
_journal_paper_doi 10.1039/d5sc05405b
_journal_volume 16
_journal_year 2025
_chemical_formula_moiety '8(F6 P), 20(C4 H8 O2), 2(H2 O), C140 H128 N8, C2 H3 N'
_chemical_formula_sum 'C222 H295 F48 N9 O42 P8'
_chemical_formula_weight 4921.41
_space_group_crystal_system monoclinic
_space_group_IT_number 14
_space_group_name_Hall '-P 2yn'
_space_group_name_H-M_alt 'P 1 21/n 1'
_atom_sites_solution_hydrogens mixed
_atom_sites_solution_primary dual
_audit_creation_date 2024-06-21
_audit_creation_method
;
Olex2 1.5
(compiled 2024.02.16 svn.r378c4104 for OlexSys, GUI svn.r6928)
;
_audit_update_record
;
2025-05-23 deposited with the CCDC.	2025-09-26 downloaded from the CCDC.
;
_cell_angle_alpha 90
_cell_angle_beta 93.6020(10)
_cell_angle_gamma 90
_cell_formula_units_Z 4
_cell_length_a 18.6896(2)
_cell_length_b 39.6256(4)
_cell_length_c 31.8611(4)
_cell_measurement_reflns_used 42024
_cell_measurement_temperature 100.00(10)
_cell_measurement_theta_max 74.0050
_cell_measurement_theta_min 2.6470
_cell_volume 23549.3(5)
_computing_cell_refinement 'CrysAlisPro 1.171.39.28b (Rigaku OD, 2015)'
_computing_data_collection 'CrysAlisPro 1.171.39.28b (Rigaku OD, 2015)'
_computing_data_reduction 'CrysAlisPro 1.171.39.28b (Rigaku OD, 2015)'
_computing_molecular_graphics 'Olex2 1.5 (Dolomanov et al., 2009)'
_computing_publication_material 'Olex2 1.5 (Dolomanov et al., 2009)'
_computing_structure_refinement 'SHELXL 2018/3 (Sheldrick, 2015)'
_computing_structure_solution 'SHELXT 2014/5 (Sheldrick, 2014)'
_diffrn_ambient_environment N~2~
_diffrn_ambient_temperature 100.00(10)
_diffrn_detector 'CCD plate'
_diffrn_measured_fraction_theta_full 0.997
_diffrn_measured_fraction_theta_max 0.997
_diffrn_measurement_details
;
List of Runs (angles in degrees, time in seconds):

  # Type    Start    End  Width  t~exp~   \w     \q     \k     \f   Frames
#--------------------------------------------------------------------------
  1  \w    -21.00  31.00   0.50    1.00    --    0.00 -82.00 -30.00  104
  2  \w     43.00  69.00   0.50    1.00    --    0.00  57.00  30.00   52
  3  \w    -21.00   4.00   0.50    1.00    --    0.00  57.00  30.00   50
  4  \w    -30.00  31.00   0.50    1.00    --    0.00 -82.00-150.00  122
  5  \w    -30.00   1.00   0.50    1.00    --    0.00 -82.00 120.00   62
  6  \w     89.00 181.00   0.50    4.00    --   95.20  30.00-120.00  184
  7  \w     86.00 127.00   0.50    4.00    --   95.20 -82.00 -30.00   82
  8  \w     81.00 119.00   0.50    4.00    --   95.20 -61.00  30.00   76
  9  \w     85.00 120.00   0.50    4.00    --   95.20 -82.00  90.00   70
 10  \w      9.00  51.00   0.50    4.00    --   95.20 -45.00  60.00   84
 11  \w     72.00 134.00   0.50    4.00    --   95.20  61.00-180.00  124
 12  \w     17.00  43.00   0.50    4.00    --   95.20 -77.00 120.00   52
 13  \w     54.00  85.00   0.50    4.00    --   95.20 -77.00 120.00   62
 14  \w      6.00 127.00   0.50    4.00    --   95.20 -82.00  30.00  242
 15  \w     16.00  67.00   0.50    4.00    --   95.20 -61.00  30.00  102
 16  \w     29.00 106.00   0.50    4.00    --   95.20 -15.00  60.00  154
;
_diffrn_measurement_device 'four-circle diffractometer'
_diffrn_measurement_device_type 'XtaLAB AFC12 (RINC): Kappa single'
_diffrn_measurement_method '\w scans'
_diffrn_orient_matrix_type 'CrysAlisPro convention (1999,Acta A55,543-557)'
_diffrn_orient_matrix_UB_11 -0.0164616000
_diffrn_orient_matrix_UB_12 0.0019573000
_diffrn_orient_matrix_UB_13 -0.0479257000
_diffrn_orient_matrix_UB_21 -0.0089776000
_diffrn_orient_matrix_UB_22 -0.0386385000
_diffrn_orient_matrix_UB_23 -0.0017578000
_diffrn_orient_matrix_UB_31 -0.0804310000
_diffrn_orient_matrix_UB_32 0.0038772000
_diffrn_orient_matrix_UB_33 0.0068650000
_diffrn_radiation_monochromator graphite
_diffrn_radiation_probe x-ray
_diffrn_radiation_type 'Cu K\a'
_diffrn_radiation_wavelength 1.54184
_diffrn_reflns_av_R_equivalents 0.0664
_diffrn_reflns_av_unetI/netI 0.0661
_diffrn_reflns_Laue_measured_fraction_full 0.997
_diffrn_reflns_Laue_measured_fraction_max 0.997
_diffrn_reflns_limit_h_max 18
_diffrn_reflns_limit_h_min -22
_diffrn_reflns_limit_k_max 30
_diffrn_reflns_limit_k_min -47
_diffrn_reflns_limit_l_max 38
_diffrn_reflns_limit_l_min -38
_diffrn_reflns_number 133030
_diffrn_reflns_point_group_measured_fraction_full 0.997
_diffrn_reflns_point_group_measured_fraction_max 0.997
_diffrn_reflns_theta_full 67.499
_diffrn_reflns_theta_max 67.499
_diffrn_reflns_theta_min 2.618
_diffrn_source 'fine-focus sealed X-ray tube'
_diffrn_source_type 'Enhance (Cu) X-ray Source'
_exptl_absorpt_coefficient_mu 1.519
_exptl_absorpt_correction_T_max 1.00000
_exptl_absorpt_correction_T_min 0.68570
_exptl_absorpt_correction_type multi-scan
_exptl_absorpt_process_details
;
CrysAlisPro 1.171.39.28b (Rigaku Oxford Diffraction, 2015)
Empirical absorption correction using spherical harmonics,
 implemented in SCALE3 ABSPACK scaling algorithm.
;
_exptl_crystal_colour yellow
_exptl_crystal_colour_primary yellow
_exptl_crystal_density_diffrn 1.388
_exptl_crystal_description plank
_exptl_crystal_F_000 10312
_exptl_crystal_size_max 0.5
_exptl_crystal_size_mid 0.22
_exptl_crystal_size_min 0.08
_refine_diff_density_max 1.477
_refine_diff_density_min -0.757
_refine_diff_density_rms 0.103
_refine_ls_extinction_method none
_refine_ls_goodness_of_fit_ref 1.046
_refine_ls_hydrogen_treatment constr
_refine_ls_matrix_type full
_refine_ls_number_parameters 3384
_refine_ls_number_reflns 42336
_refine_ls_number_restraints 1540
_refine_ls_restrained_S_all 1.056
_refine_ls_R_factor_all 0.1222
_refine_ls_R_factor_gt 0.1002
_refine_ls_shift/su_max 0.005
_refine_ls_shift/su_mean 0.000
_refine_ls_structure_factor_coef Fsqd
_refine_ls_weighting_details 'w=1/[\s^2^(Fo^2^)+(0.1837P)^2^+39.1694P] where P=(Fo^2^+2Fc^2^)/3'
_refine_ls_weighting_scheme calc
_refine_ls_wR_factor_gt 0.2864
_refine_ls_wR_factor_ref 0.3079
_reflns_Friedel_coverage 0.000
_reflns_number_gt 30912
_reflns_number_total 42336
_reflns_threshold_expression 'I > 2\s(I)'
_cod_data_source_file d5sc05405b2.cif
_cod_data_source_block 20240621_yw-1
_cod_depositor_comments 'Adding full bibliography for 1575910--1575911.cif.'
_cod_database_code 1575910
_shelx_shelxl_version_number 2018/3
_shelx_space_group_comment
;
The symmetry employed for this shelxl refinement is uniquely defined
by the following loop, which should always be used as a source of
symmetry information in preference to the above space-group names.
They are only intended as comments.
;
_shelx_estimated_absorpt_t_max 0.888
_shelx_estimated_absorpt_t_min 0.517
_olex2_refinement_description
;
1. Fixed Uiso
 At 1.2 times of:
  All C(H) groups, All C(H,H) groups, All C(H,H,H,H) groups
 At 1.5 times of:
  All C(H,H,H) groups, All O(H,H) groups
2. Restrained distances
 C27A-C1E = C1D-C226
 1.5 with sigma of 0.02
 C1E-O19A = O19A-C1D
 1.4 with sigma of 0.02
 C27A-O35 = O35-C226
 1.4 with sigma of 0.02
 C1D-C1E
 2.4 with sigma of 0.02
 C1G-O33A = O33A-C1H
 1.4 with sigma of 0.02
 C1G-C1H
 2.4 with sigma of 0.02
 C1F-O31A = O31A-C227
 1.4 with sigma of 0.02
 C227-C1H
 1.5 with sigma of 0.02
 C95A-C25A
 1.5 with sigma of 0.02
 C228-C3A
 1.5 with sigma of 0.02
 C228-O13A = O13A-C95A
 1.4 with sigma of 0.02
 O5A-C229 = O41A-C1J
 1.4 with sigma of 0.02
 O41A-C1I = C55A-O5A
 1.4 with sigma of 0.02
 O41A-C229 = O5A-C1J
 2.4 with sigma of 0.02
 C221-C219
 2.4 with sigma of 0.02
 C228-C95A
 2.4 with sigma of 0.02
 C55-O41
 2.4 with sigma of 0.02
 C221-O5
 2.4 with sigma of 0.02
 C55-C221
 1.5 with sigma of 0.02
 C55A-C1J
 1.5 with sigma of 0.02
 H252_$1-H58
 2.2 with sigma of 0.01
 H59-H55
 2 with sigma of 0.02
 O42-C41 \\sim O42A-C41A
 with sigma of 0.02
 O42-C23 \\sim O42A-C23A
 with sigma of 0.02
 O7-C93 \\sim O7A-C93
 with sigma of 0.02
 O7-C199 \\sim O7A-C199
 with sigma of 0.02
 C41-C93 \\sim C41A-C93
 with sigma of 0.02
 C23-C199 \\sim C23A-C199
 with sigma of 0.02
 O42-C93 \\sim O42A-C93
 with sigma of 0.04
 O42-C199 \\sim O42A-C199
 with sigma of 0.04
 C41-C23 \\sim C41A-C23A
 with sigma of 0.04
3. Uiso/Uaniso restraints and constraints
O9 \\sim O37 \\sim C53 \\sim C105 \\sim C211 \\sim C213: within 3A with sigma
of 0.01 and sigma for terminal atoms of 0.02 within 3A
O2 \\sim O2A \\sim O20 \\sim C1A \\sim C1B \\sim C83 \\sim C101 \\sim C103
\\sim C207 \\sim C223: within 2A with sigma of 0.01 and sigma for terminal
atoms of 0.02 within 2A
P7 \\sim F11 \\sim F21 \\sim F23 \\sim F39 \\sim F41 \\sim F47 \\sim P7A \\sim
F11A \\sim F21A \\sim F23A \\sim F39A \\sim F41A \\sim F47A: within 2A with
sigma of 0.01 and sigma for terminal atoms of 0.02 within 2A
O15 \\sim O15A \\sim O22 \\sim C1C \\sim C13 \\sim C13A \\sim C43 \\sim C195
\\sim C209 \\sim C224: within 2A with sigma of 0.01 and sigma for terminal
atoms of 0.02 within 2A
O16 \\sim O38 \\sim C51 \\sim C51A \\sim C159 \\sim C179 \\sim C197 \\sim C225:
within 2A with sigma of 0.01 and sigma for terminal atoms of 0.02 within 2A
O7 \\sim O7A \\sim O42 \\sim O42A \\sim C23 \\sim C23A \\sim C41 \\sim C41A
\\sim C93 \\sim C199: within 2A with sigma of 0.01 and sigma for terminal atoms
of 0.02 within 2A
O19 \\sim O19A \\sim O35 \\sim C1D \\sim C1E \\sim C27 \\sim C27A \\sim C107
\\sim C215 \\sim C217 \\sim C226: within 2A with sigma of 0.01 and sigma for
terminal atoms of 0.02 within 2A
O31 \\sim O33 \\sim C181 \\sim C201 \\sim C203 \\sim C205 \\sim O31A \\sim O33A
\\sim C1F \\sim C1G \\sim C1H \\sim C227: within 2A with sigma of 0.01 and
sigma for terminal atoms of 0.02 within 2A
O13 \\sim O25 \\sim C3 \\sim C25 \\sim C95 \\sim C173 \\sim O13A \\sim O25A
\\sim C3A \\sim C25A \\sim C95A \\sim C228: within 2A with sigma of 0.01 and
sigma for terminal atoms of 0.02 within 2A
O5 \\sim O41 \\sim C55 \\sim C109 \\sim C219 \\sim C221 \\sim O5A \\sim O41A
\\sim C1I \\sim C1J \\sim C55A \\sim C229: within 2A with sigma of 0.01 and
sigma for terminal atoms of 0.02 within 2A
Uanis(C213) \\sim Ueq, Uanis(C105) \\sim Ueq, Uanis(O9) \\sim Ueq, Uanis(C53)
\\sim Ueq, Uanis(O37) \\sim Ueq, Uanis(C211) \\sim Ueq: with sigma of 0.01 and
sigma for terminal atoms of 0.02
4. Others
 Sof(O2A)=Sof(C1A)=Sof(HH)=Sof(HI)=Sof(C1B)=Sof(HJ)=Sof(HK)=Sof(HN)=Sof(HO)=
 Sof(C223)=Sof(HV)=Sof(HW)=1-FVAR(1)
 Sof(O2)=Sof(HL)=Sof(HM)=Sof(C101)=Sof(HP)=Sof(HQ)=Sof(C103)=Sof(HR)=Sof(HS)=
 Sof(C207)=Sof(HT)=Sof(HU)=FVAR(1)
 Sof(P7A)=Sof(F11A)=Sof(F21A)=Sof(F23A)=Sof(F39A)=Sof(F41A)=Sof(F47A)=1-FVAR(2)
 Sof(P7)=Sof(F11)=Sof(F21)=Sof(F23)=Sof(F39)=Sof(F41)=Sof(F47)=FVAR(2)
 Sof(O15A)=Sof(C1C)=Sof(H94)=Sof(H95)=Sof(C13A)=Sof(H98)=Sof(H99)=Sof(H102)=
 Sof(H103)=Sof(C224)=Sof(H108)=Sof(H109)=1-FVAR(3)
 Sof(O15)=Sof(C13)=Sof(H96)=Sof(H97)=Sof(H100)=Sof(H101)=Sof(C195)=Sof(H104)=
 Sof(H105)=Sof(C209)=Sof(H106)=Sof(H107)=FVAR(3)
 Sof(C51A)=Sof(H112)=Sof(H113)=Sof(H116)=Sof(H117)=Sof(H120)=Sof(H121)=
 Sof(C225)=Sof(H124)=Sof(H125)=1-FVAR(4)
 Sof(C51)=Sof(H110)=Sof(H111)=Sof(H114)=Sof(H115)=Sof(H118)=Sof(H119)=
 Sof(C197)=Sof(H122)=Sof(H123)=FVAR(4)
 Sof(O7A)=Sof(O42A)=Sof(C23A)=Sof(H32)=Sof(H33)=Sof(C41A)=Sof(H36)=Sof(H37)=
 Sof(H40)=Sof(H41)=Sof(H44)=Sof(H45)=1-FVAR(5)
 Sof(O7)=Sof(O42)=Sof(C23)=Sof(H30)=Sof(H31)=Sof(C41)=Sof(H34)=Sof(H35)=
 Sof(H38)=Sof(H39)=Sof(H42)=Sof(H43)=FVAR(5)
 Sof(O19A)=Sof(C1D)=Sof(H128)=Sof(H129)=Sof(C1E)=Sof(H130)=Sof(H131)=Sof(C27A)=
 Sof(H134)=Sof(H135)=Sof(C226)=Sof(H142)=Sof(H143)=1-FVAR(6)
 Sof(O19)=Sof(C27)=Sof(H132)=Sof(H133)=Sof(C107)=Sof(H136)=Sof(H137)=Sof(C215)=
 Sof(H138)=Sof(H139)=Sof(C217)=Sof(H140)=Sof(H141)=FVAR(6)
 Sof(O31A)=Sof(O33A)=Sof(C1F)=Sof(H184)=Sof(H185)=Sof(C1G)=Sof(H186)=Sof(H187)=
 Sof(C1H)=Sof(H188)=Sof(H189)=Sof(C227)=Sof(H190)=Sof(H191)=1-FVAR(7)
 Sof(O31)=Sof(O33)=Sof(C181)=Sof(H176)=Sof(H177)=Sof(C201)=Sof(H178)=Sof(H179)=
 Sof(C203)=Sof(H180)=Sof(H181)=Sof(C205)=Sof(H182)=Sof(H183)=FVAR(7)
 Sof(O13A)=Sof(O25A)=Sof(C3A)=Sof(H86)=Sof(H87)=Sof(C25A)=Sof(H88)=Sof(H89)=
 Sof(C95A)=Sof(H90)=Sof(H91)=Sof(C228)=Sof(H92)=Sof(H93)=1-FVAR(8)
 Sof(O13)=Sof(O25)=Sof(C3)=Sof(H78)=Sof(H79)=Sof(C25)=Sof(H80)=Sof(H81)=
 Sof(C95)=Sof(H82)=Sof(H83)=Sof(C173)=Sof(H84)=Sof(H85)=FVAR(8)
 Sof(O5A)=Sof(O41A)=Sof(C1I)=Sof(H14)=Sof(H15)=Sof(C1J)=Sof(H16)=Sof(H17)=
 Sof(C55A)=Sof(H18)=Sof(H19)=Sof(C229)=Sof(H20)=Sof(H21)=1-FVAR(9)
 Sof(O5)=Sof(O41)=Sof(C55)=Sof(H6)=Sof(H7)=Sof(C109)=Sof(H8)=Sof(H9)=Sof(C219)=
 Sof(H10)=Sof(H11)=Sof(C221)=Sof(H12)=Sof(H13)=FVAR(9)
5.a Riding coordinates:
 O17(H126,H127), O39(H200,H201)
5.b Secondary CH2 refined with riding coordinates:
 C9(H,HA), C73(HB,HC), C143(HD,HE), C147(HF,HG), C1A(HH,HI), C1B(HJ,HK),
 C83(HL,HM), C83(HN,HO), C101(HP,HQ), C103(HR,HS), C207(HT,HU), C223(HV,HW),
 C11(HX,HY), C47(HZ,H1), C183(H2,H3), C185(H4,H5), C55(H6,H7), C109(H8,H9),
 C219(H10,H11), C221(H12,H13), C1I(H14,H15), C1J(H16,H17), C55A(H18,H19),
 C229(H20,H21), C17(H22,H23), C39(H24,H25), C75(H26,H27), C155(H28,H29),
 C23(H30,H31), C23A(H32,H33), C41(H34,H35), C41A(H36,H37), C93(H38,H39),
 C93(H40,H41), C199(H42,H43), C199(H44,H45), C19(H46,H47), C77(H48,H49),
 C139(H50,H51), C149(H52,H53), C53(H54,H55), C105(H56,H57), C211(H58,H59),
 C213(H60,H61), C81(H62,H63), C85(H64,H65), C89(H66,H67), C165(H68,H69),
 C37(H70,H71), C141(H72,H73), C151(H74,H75), C153(H76,H77), C3(H78,H79),
 C25(H80,H81), C95(H82,H83), C173(H84,H85), C3A(H86,H87), C25A(H88,H89),
 C95A(H90,H91), C228(H92,H93), C1C(H94,H95), C13(H96,H97), C13A(H98,H99),
 C43(H100,H101), C43(H102,H103), C195(H104,H105), C209(H106,H107), C224(H108,
 H109), C51(H110,H111), C51A(H112,H113), C159(H114,H115), C159(H116,H117),
 C179(H118,H119), C179(H120,H121), C197(H122,H123), C225(H124,H125), C1D(H128,
 H129), C1E(H130,H131), C27(H132,H133), C27A(H134,H135), C107(H136,H137),
 C215(H138,H139), C217(H140,H141), C226(H142,H143), C45(H144,H145), C97(H146,
 H147), C99(H148,H149), C189(H150,H151), C21(H152,H153), C79(H154,H155),
 C163(H156,H157), C167(H158,H159), C49(H160,H161), C187(H162,H163), C191(H164,
 H165), C193(H166,H167), C87(H168,H169), C161(H170,H171), C169(H172,H173),
 C171(H174,H175), C181(H176,H177), C201(H178,H179), C203(H180,H181), C205(H182,
 H183), C1F(H184,H185), C1G(H186,H187), C1H(H188,H189), C227(H190,H191),
 C5(H192,H193), C157(H194,H195), C175(H196,H197), C177(H198,H199), C31(H211,
 H212), C35(H217,H218), C61(H228,H229), C78(H241,H242), C123(H260,H261),
 C125(H262,H263), C156(H284,H285), C174(H294,H295)
5.c Aromatic/amide H refined with riding coordinates:
 C6(H205), C7(H206), C15(H207), C24(H208), C28(H209), C29(H210), C32(H213),
 C38(H219), C50(H220), C52(H221), C54(H222), C58(H226), C59(H227), C62(H230),
 C65(H234), C67(H235), C68(H236), C69(H237), C71(H238), C72(H239), C74(H240),
 C80(H243), C88(H244), C94(H245), C96(H246), C100(H247), C104(H248), C108(H252),
  C111(H253), C113(H254), C115(H255), C116(H256), C117(H257), C118(H258),
 C119(H259), C127(H264), C129(H265), C131(H266), C132(H267), C137(H274),
 C138(H275), C144(H279), C150(H283), C158(H286), C162(H287), C166(H288),
 C170(H292), C172(H293), C176(H296), C178(H297), C180(H298), C186(H302),
 C190(H306), C192(H307), C194(H308), C196(H309), C198(H310), C200(H311),
 C204(H312), C208(H316), C214(H323), C216(H324), C218(H325), C222(H329)
5.d Idealised Me refined as rotating group:
 C2(H202,H203,H204), C33(H214,H215,H216), C57(H223,H224,H225), C63(H231,H232,
 H233), C106(H249,H250,H251), C133(H268,H269,H270), C135(H271,H272,H273),
 C142(H276,H277,H278), C146(H280,H281,H282), C168(H289,H290,H291), C182(H299,
 H300,H301), C188(H303,H304,H305), C206(H313,H314,H315), C210(H317,H318,H319),
 C212(H320,H321,H322), C220(H326,H327,H328), C91(H330,H331,H332)
;
_olex2_submission_special_instructions 'No special instructions were received'
_oxdiff_exptl_absorpt_empirical_details
;
Empirical correction (ABSPACK) includes:
- Absorption correction using spherical harmonics
- Frame scaling
;
_oxdiff_exptl_absorpt_empirical_full_max 2.168
_oxdiff_exptl_absorpt_empirical_full_min 0.479

loop_
_space_group_symop_operation_xyz
'x, y, z'
'-x+1/2, y+1/2, -z+1/2'
'-x, -y, -z'
'x-1/2, -y-1/2, z-1/2'

loop_
_atom_site_label
_atom_site_type_symbol
_atom_site_fract_x
_atom_site_fract_y
_atom_site_fract_z
_atom_site_U_iso_or_equiv
_atom_site_adp_type
_atom_site_occupancy
_atom_site_site_symmetry_order
_atom_site_calc_flag
_atom_site_refinement_flags_posn
_atom_site_refinement_flags_adp
_atom_site_refinement_flags_occupancy
_atom_site_disorder_assembly
_atom_site_disorder_group
P1 P 0.08169(6) 0.04484(3) 0.57198(4) 0.0339(2) Uani 1 1 d . . . . .
F10 F 0.03075(14) 0.02553(6) 0.60274(9) 0.0465(6) Uani 1 1 d . . . . .
F18 F 0.13215(14) 0.06446(7) 0.54164(9) 0.0500(7) Uani 1 1 d . . . . .
F25 F 0.10558(19) 0.06919(10) 0.60960(11) 0.0804(12) Uani 1 1 d . . . . .
F27 F 0.14493(18) 0.01985(11) 0.58465(12) 0.0810(12) Uani 1 1 d . . . . .
F42 F 0.01738(16) 0.07057(9) 0.56006(12) 0.0688(9) Uani 1 1 d . . . . .
F48 F 0.0544(2) 0.02132(9) 0.53430(11) 0.0745(10) Uani 1 1 d . . . . .
P2 P 0.12981(6) 0.15614(3) 0.78666(4) 0.0465(3) Uani 1 1 d . . . . .
F3 F 0.09794(19) 0.12161(9) 0.76847(12) 0.0743(10) Uani 1 1 d . . . . .
F13 F 0.07106(17) 0.15654(10) 0.82055(10) 0.0685(9) Uani 1 1 d . . . . .
F29 F 0.18814(17) 0.15558(10) 0.75242(12) 0.0731(10) Uani 1 1 d . . . . .
F31 F 0.1602(2) 0.19110(9) 0.80339(14) 0.0855(11) Uani 1 1 d . . . . .
F38 F 0.18259(16) 0.13613(9) 0.81852(11) 0.0659(9) Uani 1 1 d . . . . .
F44 F 0.07459(17) 0.17587(9) 0.75461(11) 0.0658(8) Uani 1 1 d . . . . .
P3 P 0.19261(8) 0.39864(4) 0.69405(7) 0.0731(5) Uani 1 1 d . . . . .
F5 F 0.1686(3) 0.41341(19) 0.7381(2) 0.146(2) Uani 1 1 d . . . . .
F9 F 0.2671(2) 0.41378(12) 0.7066(2) 0.128(2) Uani 1 1 d . . . . .
F17 F 0.1615(2) 0.43470(11) 0.6785(2) 0.1147(18) Uani 1 1 d . . . . .
F19 F 0.1162(3) 0.38565(11) 0.6814(3) 0.175(4) Uani 1 1 d . . . . .
F43 F 0.2209(4) 0.36489(14) 0.7046(5) 0.278(7) Uani 1 1 d . . . . .
F45 F 0.2150(4) 0.3897(4) 0.6514(3) 0.281(8) Uani 1 1 d . . . . .
P4 P 0.69162(6) 0.50400(3) 0.65917(4) 0.0380(3) Uani 1 1 d . . . . .
F4 F 0.72114(14) 0.53392(6) 0.68927(9) 0.0468(6) Uani 1 1 d . . . . .
F8 F 0.61356(13) 0.50866(6) 0.67707(9) 0.0467(6) Uani 1 1 d . . . . .
F22 F 0.76842(15) 0.50034(8) 0.64121(11) 0.0597(8) Uani 1 1 d . . . . .
F30 F 0.71242(17) 0.47764(7) 0.69509(11) 0.0614(8) Uani 1 1 d . . . . .
F36 F 0.67070(16) 0.53164(9) 0.62388(11) 0.0659(9) Uani 1 1 d . . . . .
F46 F 0.66154(17) 0.47451(9) 0.62941(12) 0.0714(10) Uani 1 1 d . . . . .
P5 P 1.10708(7) 0.45902(4) 0.87727(6) 0.0629(4) Uani 1 1 d . . . . .
F2 F 1.0360(2) 0.44005(12) 0.86188(15) 0.0966(14) Uani 1 1 d . . . . .
F7 F 1.12723(17) 0.46232(10) 0.82859(12) 0.0751(10) Uani 1 1 d . . . . .
F15 F 1.0865(2) 0.45587(10) 0.92480(13) 0.0814(11) Uani 1 1 d . . . . .
F33 F 1.0635(3) 0.49340(10) 0.87131(14) 0.0981(14) Uani 1 1 d . . . . .
F35 F 1.1779(2) 0.47731(16) 0.89079(15) 0.127(2) Uani 1 1 d . . . . .
F37 F 1.1480(3) 0.42471(13) 0.8813(2) 0.128(2) Uani 1 1 d . . . . .
P6 P 0.66885(6) 0.11402(3) 0.72209(4) 0.0387(3) Uani 1 1 d . . . . .
F1 F 0.59100(13) 0.09716(7) 0.72570(10) 0.0483(7) Uani 1 1 d . . . . .
F12 F 0.74596(14) 0.13020(7) 0.71777(9) 0.0483(7) Uani 1 1 d . . . . .
F16 F 0.68808(14) 0.08429(7) 0.69047(10) 0.0511(7) Uani 1 1 d . . . . .
F20 F 0.69972(15) 0.09146(7) 0.76066(10) 0.0530(7) Uani 1 1 d . . . . .
F34 F 0.64960(17) 0.14294(7) 0.75439(12) 0.0669(9) Uani 1 1 d . . . . .
F40 F 0.63786(17) 0.13615(9) 0.68363(13) 0.0730(10) Uani 1 1 d . . . . .
P7 P 0.1994(4) 0.1756(2) 0.4732(2) 0.0985(16) Uani 0.629(6) 1 d . U P A 1
F11 F 0.1930(7) 0.1979(3) 0.5093(3) 0.131(3) Uani 0.629(6) 1 d . U P A 1
F21 F 0.2253(6) 0.1421(2) 0.4407(2) 0.095(2) Uani 0.629(6) 1 d . U P A 1
F23 F 0.2870(5) 0.1661(3) 0.4938(3) 0.127(3) Uani 0.629(6) 1 d . U P A 1
F39 F 0.1989(5) 0.1376(3) 0.5076(3) 0.103(3) Uani 0.629(6) 1 d . U P A 1
F41 F 0.2371(5) 0.1963(2) 0.4465(2) 0.106(2) Uani 0.629(6) 1 d . U P A 1
F47 F 0.1284(5) 0.1690(3) 0.4613(4) 0.131(3) Uani 0.629(6) 1 d . U P A 1
P7A P 0.2066(6) 0.1654(2) 0.4748(4) 0.0633(16) Uani 0.371(6) 1 d . U P A 2
F11A F 0.2368(10) 0.1831(5) 0.5117(4) 0.111(3) Uani 0.371(6) 1 d . U P A 2
F21A F 0.1668(11) 0.1473(5) 0.4381(5) 0.119(4) Uani 0.371(6) 1 d . U P A 2
F23A F 0.2673(10) 0.1545(5) 0.4588(6) 0.133(4) Uani 0.371(6) 1 d . U P A 2
F39A F 0.1721(9) 0.1449(6) 0.5015(6) 0.106(3) Uani 0.371(6) 1 d . U P A 2
F41A F 0.1595(9) 0.1993(4) 0.4332(4) 0.114(4) Uani 0.371(6) 1 d . U P A 2
F47A F 0.1223(8) 0.1820(5) 0.4876(5) 0.110(3) Uani 0.371(6) 1 d . U P A 2
P8 P 1.14160(6) 0.55846(3) 0.60716(4) 0.0419(3) Uani 1 1 d . . . . .
F6 F 1.21493(13) 0.57146(6) 0.63055(10) 0.0491(7) Uani 1 1 d . . . . .
F14 F 1.11795(15) 0.54301(7) 0.65029(9) 0.0504(7) Uani 1 1 d . . . . .
F24 F 1.06875(16) 0.54516(7) 0.58386(10) 0.0548(7) Uani 1 1 d . . . . .
F26 F 1.18014(16) 0.52349(7) 0.59676(10) 0.0546(7) Uani 1 1 d . . . . .
F28 F 1.10307(15) 0.59327(7) 0.61877(10) 0.0524(7) Uani 1 1 d . . . . .
F32 F 1.16408(17) 0.57453(8) 0.56425(10) 0.0582(7) Uani 1 1 d . . . . .
O1 O 0.89462(17) 0.55733(9) 0.60090(12) 0.0503(8) Uani 1 1 d . . . . .
O4 O 0.82260(19) 0.61878(9) 0.61505(12) 0.0529(8) Uani 1 1 d . . . . .
C9 C 0.8902(3) 0.61085(15) 0.63672(19) 0.0555(13) Uani 1 1 d . . . . .
H H 0.881754 0.600131 0.664040 0.067 Uiso 1 1 calc R U . . .
HA H 0.917584 0.631913 0.642418 0.067 Uiso 1 1 calc R U . . .
C73 C 0.9332(3) 0.58739(15) 0.6111(2) 0.0601(14) Uani 1 1 d . . . . .
HB H 0.945217 0.598884 0.584834 0.072 Uiso 1 1 calc R U . . .
HC H 0.978649 0.581650 0.627122 0.072 Uiso 1 1 calc R U . . .
C143 C 0.7853(3) 0.58769(15) 0.60672(19) 0.0561(13) Uani 1 1 d . . . . .
HD H 0.738226 0.592461 0.591958 0.067 Uiso 1 1 calc R U . . .
HE H 0.776653 0.576428 0.633667 0.067 Uiso 1 1 calc R U . . .
C147 C 0.8272(3) 0.56462(15) 0.58039(19) 0.0558(13) Uani 1 1 d . . . . .
HF H 0.800148 0.543388 0.575158 0.067 Uiso 1 1 calc R U . . .
HG H 0.834084 0.575389 0.552900 0.067 Uiso 1 1 calc R U . . .
O2 O 0.8817(5) 0.23057(19) 0.4250(3) 0.0631(19) Uani 0.508(7) 1 d . U P B 1
O2A O 0.9395(5) 0.2428(2) 0.4393(3) 0.069(2) Uani 0.492(7) 1 d . U P B 2
O20 O 0.9140(3) 0.18999(11) 0.49621(14) 0.0761(12) Uani 1 1 d . U . . .
C1A C 0.8972(9) 0.2480(4) 0.4740(5) 0.070(2) Uani 0.492(7) 1 d . U P B 2
HH H 0.859352 0.264718 0.466160 0.084 Uiso 0.492(7) 1 calc R U P B 2
HI H 0.927700 0.257465 0.497663 0.084 Uiso 0.492(7) 1 calc R U P B 2
C1B C 0.9937(7) 0.2190(3) 0.4509(4) 0.067(3) Uani 0.492(7) 1 d . U P B 2
HJ H 1.020560 0.225502 0.477417 0.080 Uiso 0.492(7) 1 calc R U P B 2
HK H 1.027751 0.216404 0.428483 0.080 Uiso 0.492(7) 1 calc R U P B 2
C83 C 0.9456(5) 0.18307(18) 0.4570(2) 0.0841(18) Uani 1 1 d . U . . .
HL H 0.955021 0.158630 0.453990 0.101 Uiso 0.508(7) 1 calc R U P B 1
HM H 0.991260 0.195508 0.455266 0.101 Uiso 0.508(7) 1 calc R U P B 1
HN H 0.908549 0.179975 0.433670 0.101 Uiso 0.492(7) 1 calc R U P B 2
HO H 0.976885 0.162906 0.459018 0.101 Uiso 0.492(7) 1 calc R U P B 2
C101 C 0.8578(9) 0.2381(4) 0.4667(5) 0.074(2) Uani 0.508(7) 1 d . U P B 1
HP H 0.809526 0.228325 0.469143 0.089 Uiso 0.508(7) 1 calc R U P B 1
HQ H 0.853827 0.262878 0.469845 0.089 Uiso 0.508(7) 1 calc R U P B 1
C103 C 0.8877(7) 0.1956(3) 0.4213(4) 0.062(3) Uani 0.508(7) 1 d . U P B 1
HR H 0.903256 0.189632 0.393124 0.074 Uiso 0.508(7) 1 calc R U P B 1
HS H 0.840777 0.184804 0.425010 0.074 Uiso 0.508(7) 1 calc R U P B 1
C207 C 0.9068(10) 0.2248(4) 0.5012(5) 0.077(3) Uani 0.508(7) 1 d . U P B 1
HT H 0.954324 0.235744 0.500550 0.093 Uiso 0.508(7) 1 calc R U P B 1
HU H 0.887238 0.229692 0.528700 0.093 Uiso 0.508(7) 1 calc R U P B 1
C223 C 0.8645(10) 0.2176(4) 0.4875(5) 0.076(3) Uani 0.492(7) 1 d . U P B 2
HV H 0.828052 0.210342 0.465416 0.091 Uiso 0.492(7) 1 calc R U P B 2
HW H 0.839257 0.222467 0.513201 0.091 Uiso 0.492(7) 1 calc R U P B 2
O3 O 0.2720(3) 0.38064(13) 0.55313(19) 0.0958(16) Uani 1 1 d . . . . .
O23 O 0.3129(3) 0.32218(12) 0.51230(18) 0.0901(15) Uani 1 1 d . . . . .
C11 C 0.2777(5) 0.3799(2) 0.5071(3) 0.101(3) Uani 1 1 d . . . . .
HX H 0.230055 0.375033 0.493030 0.121 Uiso 1 1 calc R U . . .
HY H 0.293344 0.402337 0.497365 0.121 Uiso 1 1 calc R U . . .
C47 C 0.3099(5) 0.3236(2) 0.5592(3) 0.096(2) Uani 1 1 d . . . . .
HZ H 0.298184 0.300972 0.570070 0.115 Uiso 1 1 calc R U . . .
H1 H 0.357266 0.330382 0.572165 0.115 Uiso 1 1 calc R U . . .
C183 C 0.2564(5) 0.3474(2) 0.5702(3) 0.100(3) Uani 1 1 d . . . . .
H2 H 0.255554 0.348845 0.601184 0.120 Uiso 1 1 calc R U . . .
H3 H 0.208624 0.339785 0.558825 0.120 Uiso 1 1 calc R U . . .
C185 C 0.3276(5) 0.3549(2) 0.4957(3) 0.100(3) Uani 1 1 d . . . . .
H4 H 0.376435 0.361907 0.506105 0.120 Uiso 1 1 calc R U . . .
H5 H 0.326874 0.353471 0.464678 0.120 Uiso 1 1 calc R U . . .
O5 O 0.1709(6) 0.2744(2) 0.8525(4) 0.125(3) Uani 0.626(6) 1 d D U P C 1
O41 O 0.2382(7) 0.3348(3) 0.8375(5) 0.136(3) Uani 0.626(6) 1 d D U P C 1
C55 C 0.1757(11) 0.2989(4) 0.8845(6) 0.137(3) Uani 0.626(6) 1 d D U P C 1
H6 H 0.216226 0.293314 0.904821 0.165 Uiso 0.626(6) 1 calc R U P C 1
H7 H 0.131173 0.298522 0.899839 0.165 Uiso 0.626(6) 1 calc R U P C 1
C109 C 0.2277(10) 0.2778(4) 0.8273(6) 0.125(3) Uani 0.626(6) 1 d . U P C 1
H8 H 0.224661 0.259873 0.805671 0.150 Uiso 0.626(6) 1 calc R U P C 1
H9 H 0.272923 0.274478 0.844728 0.150 Uiso 0.626(6) 1 calc R U P C 1
C219 C 0.2302(11) 0.3117(4) 0.8058(6) 0.132(3) Uani 0.626(6) 1 d D U P C 1
H10 H 0.271160 0.312794 0.787528 0.159 Uiso 0.626(6) 1 calc R U P C 1
H11 H 0.185367 0.315866 0.788341 0.159 Uiso 0.626(6) 1 calc R U P C 1
C221 C 0.1867(11) 0.3347(3) 0.8669(6) 0.138(3) Uani 0.626(6) 1 d D U P C 1
H12 H 0.140775 0.343091 0.853612 0.166 Uiso 0.626(6) 1 calc R U P C 1
H13 H 0.201615 0.350152 0.890234 0.166 Uiso 0.626(6) 1 calc R U P C 1
O5A O 0.2786(11) 0.2931(4) 0.8224(6) 0.131(3) Uani 0.374(6) 1 d D U P C 2
O41A O 0.1872(12) 0.3164(6) 0.8601(7) 0.141(3) Uani 0.374(6) 1 d D U P C 2
C1I C 0.1813(19) 0.3393(7) 0.8279(10) 0.135(3) Uani 0.374(6) 1 d D U P C 2
H14 H 0.186104 0.362943 0.837790 0.162 Uiso 0.374(6) 1 calc R U P C 2
H15 H 0.136537 0.336585 0.809884 0.162 Uiso 0.374(6) 1 calc R U P C 2
C1J C 0.2443(13) 0.3107(7) 0.8905(7) 0.137(3) Uani 0.374(6) 1 d D U P C 2
H16 H 0.231713 0.293321 0.911078 0.164 Uiso 0.374(6) 1 calc R U P C 2
H17 H 0.258309 0.331757 0.905638 0.164 Uiso 0.374(6) 1 calc R U P C 2
C55A C 0.3009(13) 0.2990(7) 0.8644(8) 0.129(4) Uani 0.374(6) 1 d D U P C 2
H18 H 0.339698 0.316040 0.865372 0.155 Uiso 0.374(6) 1 calc R U P C 2
H19 H 0.321263 0.277845 0.876572 0.155 Uiso 0.374(6) 1 calc R U P C 2
C229 C 0.2625(15) 0.3242(6) 0.8017(9) 0.131(4) Uani 0.374(6) 1 d D U P C 2
H20 H 0.251709 0.320695 0.771185 0.157 Uiso 0.374(6) 1 calc R U P C 2
H21 H 0.302661 0.340333 0.805874 0.157 Uiso 0.374(6) 1 calc R U P C 2
O6 O 1.34865(19) 0.51751(9) 0.54193(11) 0.0512(8) Uani 1 1 d . . . . .
O18 O 1.2626(3) 0.51618(13) 0.46601(13) 0.0803(14) Uani 1 1 d . . . . .
C17 C 1.3692(3) 0.49955(13) 0.50598(18) 0.0530(12) Uani 1 1 d . . . . .
H22 H 1.397712 0.479515 0.515191 0.064 Uiso 1 1 calc R U . . .
H23 H 1.399945 0.514178 0.489475 0.064 Uiso 1 1 calc R U . . .
C39 C 1.2399(3) 0.53307(19) 0.50231(18) 0.0678(17) Uani 1 1 d . . . . .
H24 H 1.211409 0.517439 0.518829 0.081 Uiso 1 1 calc R U . . .
H25 H 1.209103 0.552472 0.493617 0.081 Uiso 1 1 calc R U . . .
C75 C 1.3043(3) 0.54542(14) 0.52930(18) 0.0521(12) Uani 1 1 d . . . . .
H26 H 1.332015 0.561663 0.513159 0.063 Uiso 1 1 calc R U . . .
H27 H 1.288075 0.557130 0.554446 0.063 Uiso 1 1 calc R U . . .
C155 C 1.3060(3) 0.48852(16) 0.4789(2) 0.0634(15) Uani 1 1 d . . . . .
H28 H 1.322461 0.476832 0.453748 0.076 Uiso 1 1 calc R U . . .
H29 H 1.277448 0.472320 0.494535 0.076 Uiso 1 1 calc R U . . .
O7 O -0.0046(3) 0.1970(2) 0.61077(19) 0.0811(17) Uani 0.773(5) 1 d D U P D 1
O7A O 0.0060(11) 0.1708(5) 0.6142(5) 0.084(3) Uani 0.227(5) 1 d D U P D 2
O42 O 0.1210(3) 0.15772(14) 0.62141(16) 0.0674(14) Uani 0.773(5) 1 d D U P D 1
O42A O 0.1452(9) 0.1876(6) 0.6240(5) 0.075(3) Uani 0.227(5) 1 d D U P D 2
C23 C 0.0753(6) 0.1595(3) 0.5819(3) 0.079(2) Uani 0.773(5) 1 d D U P D 1
H30 H 0.104626 0.154806 0.557771 0.095 Uiso 0.773(5) 1 calc R U P D 1
H31 H 0.037281 0.142123 0.582246 0.095 Uiso 0.773(5) 1 calc R U P D 1
C23A C 0.1113(11) 0.1905(9) 0.5845(7) 0.080(3) Uani 0.227(5) 1 d D U P D 2
H32 H 0.128856 0.211790 0.572562 0.096 Uiso 0.227(5) 1 calc R U P D 2
H33 H 0.130012 0.172002 0.567505 0.096 Uiso 0.227(5) 1 calc R U P D 2
C41 C 0.0697(5) 0.1622(2) 0.6540(2) 0.0673(18) Uani 0.773(5) 1 d D U P D 1
H34 H 0.033237 0.144039 0.651392 0.081 Uiso 0.773(5) 1 calc R U P D 1
H35 H 0.095167 0.160270 0.682041 0.081 Uiso 0.773(5) 1 calc R U P D 1
C41A C 0.1050(10) 0.1909(9) 0.6602(7) 0.073(3) Uani 0.227(5) 1 d D U P D 2
H36 H 0.114128 0.170994 0.678591 0.088 Uiso 0.227(5) 1 calc R U P D 2
H37 H 0.121448 0.211176 0.676113 0.088 Uiso 0.227(5) 1 calc R U P D 2
C93 C 0.0357(4) 0.1933(2) 0.6505(3) 0.0931(19) Uani 1 1 d D U . . .
H38 H 0.072134 0.211483 0.653473 0.112 Uiso 0.773(5) 1 calc R U P D 1
H39 H 0.003076 0.195856 0.673597 0.112 Uiso 0.773(5) 1 calc R U P D 1
H40 H 0.024702 0.217125 0.643106 0.112 Uiso 0.227(5) 1 calc R U P D 2
H41 H 0.009989 0.187842 0.675855 0.112 Uiso 0.227(5) 1 calc R U P D 2
C199 C 0.0447(5) 0.1905(2) 0.5772(3) 0.0942(19) Uani 1 1 d D U . . .
H42 H 0.017975 0.191879 0.549434 0.113 Uiso 0.773(5) 1 calc R U P D 1
H43 H 0.082669 0.207975 0.578180 0.113 Uiso 0.773(5) 1 calc R U P D 1
H44 H 0.032615 0.179331 0.549875 0.113 Uiso 0.227(5) 1 calc R U P D 2
H45 H 0.027048 0.214032 0.575327 0.113 Uiso 0.227(5) 1 calc R U P D 2
O8 O 0.48606(19) 0.56752(9) 0.61762(12) 0.0536(9) Uani 1 1 d . . . . .
O10 O 0.5158(2) 0.61010(10) 0.54961(13) 0.0612(10) Uani 1 1 d . . . . .
C19 C 0.4417(3) 0.59624(14) 0.6057(2) 0.0585(14) Uani 1 1 d . . . . .
H46 H 0.420638 0.605622 0.630949 0.070 Uiso 1 1 calc R U . . .
H47 H 0.401862 0.588899 0.585811 0.070 Uiso 1 1 calc R U . . .
C77 C 0.4839(3) 0.62273(13) 0.5857(2) 0.0586(14) Uani 1 1 d . . . . .
H48 H 0.452197 0.641953 0.577506 0.070 Uiso 1 1 calc R U . . .
H49 H 0.521847 0.631079 0.606203 0.070 Uiso 1 1 calc R U . . .
C139 C 0.5168(3) 0.55491(13) 0.58088(19) 0.0522(12) Uani 1 1 d . . . . .
H50 H 0.478303 0.546892 0.560558 0.063 Uiso 1 1 calc R U . . .
H51 H 0.548445 0.535526 0.588538 0.063 Uiso 1 1 calc R U . . .
C149 C 0.5590(3) 0.58169(15) 0.5611(2) 0.0597(14) Uani 1 1 d . . . . .
H52 H 0.598896 0.588854 0.580988 0.072 Uiso 1 1 calc R U . . .
H53 H 0.579957 0.572465 0.535702 0.072 Uiso 1 1 calc R U . . .
O9 O 0.1311(9) 0.2859(5) 0.5013(5) 0.270(4) Uani 1 1 d . U . . .
O37 O 0.0644(9) 0.3143(4) 0.4256(5) 0.260(4) Uani 1 1 d . U . . .
C53 C 0.0246(13) 0.3225(6) 0.4764(7) 0.256(4) Uani 1 1 d . U . . .
H54 H 0.001890 0.344997 0.477836 0.307 Uiso 1 1 calc R U . . .
H55 H -0.008975 0.304615 0.484420 0.307 Uiso 1 1 calc DR U . . .
C105 C 0.0916(13) 0.3207(6) 0.4984(8) 0.250(4) Uani 1 1 d . U . . .
H56 H 0.085687 0.328520 0.527496 0.300 Uiso 1 1 calc R U . . .
H57 H 0.123717 0.336983 0.485409 0.300 Uiso 1 1 calc R U . . .
C211 C 0.0788(11) 0.2791(6) 0.4372(6) 0.255(4) Uani 1 1 d . U . . .
H58 H 0.074494 0.263353 0.413013 0.306 Uiso 1 1 calc DR U . . .
H59 H 0.050628 0.270970 0.460431 0.306 Uiso 1 1 calc DR U . . .
C213 C 0.1543(13) 0.2878(6) 0.4506(7) 0.254(4) Uani 1 1 d . U . . .
H60 H 0.169165 0.310517 0.441652 0.305 Uiso 1 1 calc R U . . .
H61 H 0.189608 0.270448 0.443349 0.305 Uiso 1 1 calc R U . . .
O11 O 0.9218(3) 0.26075(12) 0.8978(2) 0.1004(18) Uani 1 1 d . . . . .
O24 O 0.8985(3) 0.19169(10) 0.88479(15) 0.0742(12) Uani 1 1 d . . . . .
C81 C 0.8535(4) 0.24639(18) 0.9007(2) 0.083(2) Uani 1 1 d . . . . .
H62 H 0.826197 0.248181 0.873177 0.100 Uiso 1 1 calc R U . . .
H63 H 0.827176 0.259060 0.921632 0.100 Uiso 1 1 calc R U . . .
C85 C 0.8588(4) 0.21070(19) 0.9133(2) 0.0782(19) Uani 1 1 d . . . . .
H64 H 0.882429 0.209057 0.941889 0.094 Uiso 1 1 calc R U . . .
H65 H 0.809967 0.201090 0.914124 0.094 Uiso 1 1 calc R U . . .
C89 C 0.9610(5) 0.2422(2) 0.8677(3) 0.095(2) Uani 1 1 d . . . . .
H66 H 1.008948 0.252397 0.865452 0.114 Uiso 1 1 calc R U . . .
H67 H 0.935038 0.243105 0.839674 0.114 Uiso 1 1 calc R U . . .
C165 C 0.9685(4) 0.20686(17) 0.8818(2) 0.0776(19) Uani 1 1 d . . . . .
H68 H 0.995910 0.193974 0.861519 0.093 Uiso 1 1 calc R U . . .
H69 H 0.995352 0.206041 0.909529 0.093 Uiso 1 1 calc R U . . .
O12 O 0.5835(2) 0.43633(9) 0.73498(15) 0.0661(11) Uani 1 1 d . . . . .
O14 O 0.4603(2) 0.46088(10) 0.77128(14) 0.0642(11) Uani 1 1 d . . . . .
C37 C 0.4562(3) 0.43396(13) 0.74198(19) 0.0542(13) Uani 1 1 d . . . . .
H70 H 0.445629 0.443003 0.713298 0.065 Uiso 1 1 calc R U . . .
H71 H 0.416823 0.418532 0.748584 0.065 Uiso 1 1 calc R U . . .
C141 C 0.5185(3) 0.48252(13) 0.76199(19) 0.0519(12) Uani 1 1 d . . . . .
H72 H 0.522204 0.501238 0.782591 0.062 Uiso 1 1 calc R U . . .
H73 H 0.509294 0.492377 0.733622 0.062 Uiso 1 1 calc R U . . .
C151 C 0.5263(3) 0.41471(13) 0.7435(2) 0.0603(15) Uani 1 1 d . . . . .
H74 H 0.535372 0.404534 0.771755 0.072 Uiso 1 1 calc R U . . .
H75 H 0.523017 0.396235 0.722603 0.072 Uiso 1 1 calc R U . . .
C153 C 0.5870(3) 0.46347(14) 0.7637(2) 0.0592(14) Uani 1 1 d . . . . .
H76 H 0.626472 0.478820 0.756895 0.071 Uiso 1 1 calc R U . . .
H77 H 0.597568 0.454718 0.792483 0.071 Uiso 1 1 calc R U . . .
O13 O 0.3535(3) 0.21621(16) 0.7029(2) 0.0787(16) Uani 0.750(6) 1 d . U P E 1
O25 O 0.2356(4) 0.25695(18) 0.7161(3) 0.0865(18) Uani 0.750(6) 1 d . U P E 1
C3 C 0.3004(5) 0.2723(3) 0.7015(4) 0.084(2) Uani 0.750(6) 1 d . U P E 1
H78 H 0.306658 0.295409 0.712849 0.101 Uiso 0.750(6) 1 calc R U P E 1
H79 H 0.297861 0.273419 0.670383 0.101 Uiso 0.750(6) 1 calc R U P E 1
C25 C 0.2280(5) 0.2235(2) 0.7021(3) 0.078(2) Uani 0.750(6) 1 d . U P E 1
H80 H 0.221662 0.223281 0.670983 0.093 Uiso 0.750(6) 1 calc R U P E 1
H81 H 0.184659 0.213508 0.713333 0.093 Uiso 0.750(6) 1 calc R U P E 1
C95 C 0.2916(4) 0.2030(2) 0.7157(3) 0.071(2) Uani 0.750(6) 1 d . U P E 1
H82 H 0.294845 0.201352 0.746812 0.085 Uiso 0.750(6) 1 calc R U P E 1
H83 H 0.285450 0.179870 0.704290 0.085 Uiso 0.750(6) 1 calc R U P E 1
C173 C 0.3609(6) 0.2501(4) 0.7173(5) 0.080(2) Uani 0.750(6) 1 d . U P E 1
H84 H 0.406420 0.259454 0.707997 0.097 Uiso 0.750(6) 1 calc R U P E 1
H85 H 0.363696 0.250217 0.748413 0.097 Uiso 0.750(6) 1 calc R U P E 1
O13A O 0.2772(10) 0.2249(5) 0.6875(7) 0.086(2) Uani 0.250(6) 1 d D U P E 2
O25A O 0.3486(9) 0.2767(5) 0.7273(6) 0.074(3) Uani 0.250(6) 1 d . U P E 2
C3A C 0.378(2) 0.2442(11) 0.7155(12) 0.081(3) Uani 0.250(6) 1 d D U P E 2
H86 H 0.366623 0.226507 0.735948 0.097 Uiso 0.250(6) 1 calc R U P E 2
H87 H 0.430935 0.245594 0.714441 0.097 Uiso 0.250(6) 1 calc R U P E 2
C25A C 0.2809(17) 0.2858(8) 0.7051(13) 0.087(3) Uani 0.250(6) 1 d D U P E 2
H88 H 0.290831 0.298341 0.679213 0.105 Uiso 0.250(6) 1 calc R U P E 2
H89 H 0.254065 0.301052 0.723089 0.105 Uiso 0.250(6) 1 calc R U P E 2
C95A C 0.2333(13) 0.2547(6) 0.6930(13) 0.085(3) Uani 0.250(6) 1 d D U P E 2
H90 H 0.199917 0.250482 0.715304 0.102 Uiso 0.250(6) 1 calc R U P E 2
H91 H 0.204463 0.259492 0.666516 0.102 Uiso 0.250(6) 1 calc R U P E 2
C228 C 0.3443(11) 0.2364(8) 0.6733(10) 0.087(3) Uani 0.250(6) 1 d D U P E 2
H92 H 0.338854 0.256602 0.655143 0.104 Uiso 0.250(6) 1 calc R U P E 2
H93 H 0.370114 0.218454 0.658682 0.104 Uiso 0.250(6) 1 calc R U P E 2
O15 O 0.6781(4) 0.47848(17) 0.9148(2) 0.0638(16) Uani 0.628(6) 1 d . U P F 1
O15A O 0.7080(8) 0.4633(3) 0.9382(4) 0.079(3) Uani 0.372(6) 1 d . U P F 2
O22 O 0.5740(2) 0.42911(12) 0.90938(16) 0.0765(11) Uani 1 1 d . U . . .
C1C C 0.7041(11) 0.4301(5) 0.9253(7) 0.082(3) Uani 0.372(6) 1 d . U P F 2
H94 H 0.705341 0.416328 0.951289 0.098 Uiso 0.372(6) 1 calc R U P F 2
H95 H 0.749404 0.425365 0.911887 0.098 Uiso 0.372(6) 1 calc R U P F 2
C13 C 0.6011(6) 0.4399(3) 0.9491(3) 0.068(2) Uani 0.628(6) 1 d . U P F 1
H96 H 0.641117 0.425102 0.959519 0.081 Uiso 0.628(6) 1 calc R U P F 1
H97 H 0.563151 0.438987 0.969399 0.081 Uiso 0.628(6) 1 calc R U P F 1
C13A C 0.5899(10) 0.4683(4) 0.9069(6) 0.069(2) Uani 0.372(6) 1 d . U P F 2
H98 H 0.618823 0.473443 0.882691 0.083 Uiso 0.372(6) 1 calc R U P F 2
H99 H 0.544658 0.481329 0.903848 0.083 Uiso 0.372(6) 1 calc R U P F 2
C43 C 0.6277(4) 0.47628(16) 0.9444(2) 0.0713(15) Uani 1 1 d . U . . .
H100 H 0.586487 0.491043 0.935968 0.086 Uiso 0.628(6) 1 calc R U P F 1
H101 H 0.648832 0.484371 0.971820 0.086 Uiso 0.628(6) 1 calc R U P F 1
H102 H 0.607024 0.464630 0.968309 0.086 Uiso 0.372(6) 1 calc R U P F 2
H103 H 0.627062 0.500921 0.949506 0.086 Uiso 0.372(6) 1 calc R U P F 2
C195 C 0.6504(6) 0.4644(2) 0.8748(3) 0.064(2) Uani 0.628(6) 1 d . U P F 1
H104 H 0.687464 0.465887 0.854005 0.077 Uiso 0.628(6) 1 calc R U P F 1
H105 H 0.608075 0.477504 0.863944 0.077 Uiso 0.628(6) 1 calc R U P F 1
C209 C 0.6301(7) 0.4290(3) 0.8806(4) 0.069(2) Uani 0.628(6) 1 d . U P F 1
H106 H 0.612843 0.418882 0.853398 0.082 Uiso 0.628(6) 1 calc R U P F 1
H107 H 0.671689 0.415787 0.892264 0.082 Uiso 0.628(6) 1 calc R U P F 1
C224 C 0.6489(12) 0.4166(6) 0.8983(8) 0.083(3) Uani 0.372(6) 1 d . U P F 2
H108 H 0.650300 0.391628 0.900199 0.100 Uiso 0.372(6) 1 calc R U P F 2
H109 H 0.657096 0.422965 0.869003 0.100 Uiso 0.372(6) 1 calc R U P F 2
O16 O 0.9260(2) 0.37085(10) 0.91299(15) 0.0701(11) Uani 1 1 d . U . . .
O38 O 1.0448(3) 0.33989(14) 0.9548(2) 0.1047(17) Uani 1 1 d . U . . .
C51 C 0.9986(7) 0.3220(3) 0.9310(5) 0.087(3) Uani 0.641(10) 1 d . U P G 1
H110 H 0.996054 0.298966 0.942756 0.104 Uiso 0.641(10) 1 calc R U P G 1
H111 H 1.016306 0.320135 0.902451 0.104 Uiso 0.641(10) 1 calc R U P G 1
C51A C 0.9713(12) 0.3273(6) 0.9601(9) 0.087(3) Uani 0.359(10) 1 d . U P G 2
H112 H 0.972255 0.302381 0.961442 0.104 Uiso 0.359(10) 1 calc R U P G 2
H113 H 0.954966 0.335771 0.987155 0.104 Uiso 0.359(10) 1 calc R U P G 2
C159 C 0.9223(3) 0.33741(14) 0.9275(2) 0.0688(15) Uani 1 1 d . U . . .
H114 H 0.890857 0.323907 0.907800 0.083 Uiso 0.641(10) 1 calc R U P G 1
H115 H 0.901646 0.337049 0.955412 0.083 Uiso 0.641(10) 1 calc R U P G 1
H116 H 0.873417 0.333696 0.936986 0.083 Uiso 0.359(10) 1 calc R U P G 2
H117 H 0.928073 0.322214 0.903329 0.083 Uiso 0.359(10) 1 calc R U P G 2
C179 C 1.0466(4) 0.3736(2) 0.9423(3) 0.092(2) Uani 1 1 d . U . . .
H118 H 1.067994 0.374888 0.914652 0.111 Uiso 0.641(10) 1 calc R U P G 1
H119 H 1.078124 0.386286 0.962795 0.111 Uiso 0.641(10) 1 calc R U P G 1
H120 H 1.096171 0.380720 0.937361 0.111 Uiso 0.359(10) 1 calc R U P G 2
H121 H 1.027117 0.388508 0.963669 0.111 Uiso 0.359(10) 1 calc R U P G 2
C197 C 0.9725(6) 0.3905(3) 0.9387(4) 0.075(2) Uani 0.641(10) 1 d . U P G 1
H122 H 0.953710 0.392660 0.966928 0.090 Uiso 0.641(10) 1 calc R U P G 1
H123 H 0.976362 0.413344 0.926539 0.090 Uiso 0.641(10) 1 calc R U P G 1
C225 C 0.9993(11) 0.3741(5) 0.9014(7) 0.083(3) Uani 0.359(10) 1 d . U P G 2
H124 H 1.005686 0.395593 0.886206 0.099 Uiso 0.359(10) 1 calc R U P G 2
H125 H 1.011867 0.355218 0.882966 0.099 Uiso 0.359(10) 1 calc R U P G 2
O17 O 0.7919(2) 0.52112(12) 0.88262(13) 0.0733(12) Uani 1 1 d . . . . .
H126 H 0.823092 0.531900 0.897868 0.110 Uiso 1 1 d R U . . .
H127 H 0.766321 0.508430 0.895358 0.110 Uiso 1 1 d R U . . .
O19 O 0.3133(7) 0.0061(3) 0.4642(5) 0.108(3) Uani 0.502(8) 1 d . U P H 1
O19A O 0.3520(8) 0.0200(4) 0.4528(5) 0.118(3) Uani 0.498(8) 1 d D U P H 2
O35 O 0.3435(3) 0.05722(14) 0.5208(2) 0.1003(16) Uani 1 1 d D U . . .
C1D C 0.3394(10) 0.0034(4) 0.4950(5) 0.102(3) Uani 0.498(8) 1 d D U P H 2
H128 H 0.309705 -0.017290 0.491926 0.122 Uiso 0.498(8) 1 calc R U P H 2
H129 H 0.384622 -0.001581 0.511741 0.122 Uiso 0.498(8) 1 calc R U P H 2
C1E C 0.4014(10) 0.0476(4) 0.4593(7) 0.117(3) Uani 0.498(8) 1 d D U P H 2
H130 H 0.414049 0.056893 0.431889 0.140 Uiso 0.498(8) 1 calc R U P H 2
H131 H 0.445938 0.039634 0.474638 0.140 Uiso 0.498(8) 1 calc R U P H 2
C27 C 0.3169(12) 0.0651(5) 0.4823(7) 0.108(3) Uani 0.502(8) 1 d . U P H 1
H132 H 0.332551 0.088121 0.474861 0.130 Uiso 0.502(8) 1 calc R U P H 1
H133 H 0.263900 0.064862 0.481391 0.130 Uiso 0.502(8) 1 calc R U P H 1
C27A C 0.3671(12) 0.0745(4) 0.4843(6) 0.116(3) Uani 0.498(8) 1 d D U P H 2
H134 H 0.401958 0.092412 0.492592 0.139 Uiso 0.498(8) 1 calc R U P H 2
H135 H 0.325909 0.084698 0.467864 0.139 Uiso 0.498(8) 1 calc R U P H 2
C107 C 0.2778(11) -0.0022(5) 0.5129(7) 0.113(3) Uani 0.502(8) 1 d . U P H 1
H136 H 0.225224 0.001065 0.512585 0.135 Uiso 0.502(8) 1 calc R U P H 1
H137 H 0.291512 -0.024573 0.524557 0.135 Uiso 0.502(8) 1 calc R U P H 1
C215 C 0.3141(11) 0.0226(4) 0.5305(7) 0.102(3) Uani 0.502(8) 1 d . U P H 1
H138 H 0.357628 0.010797 0.542250 0.122 Uiso 0.502(8) 1 calc R U P H 1
H139 H 0.286164 0.027375 0.555251 0.122 Uiso 0.502(8) 1 calc R U P H 1
C217 C 0.3426(13) 0.0403(6) 0.4513(8) 0.113(3) Uani 0.502(8) 1 d . U P H 1
H140 H 0.395675 0.039846 0.452336 0.136 Uiso 0.502(8) 1 calc R U P H 1
H141 H 0.324368 0.046198 0.422389 0.136 Uiso 0.502(8) 1 calc R U P H 1
C226 C 0.3009(10) 0.0315(4) 0.5115(7) 0.104(3) Uani 0.498(8) 1 d D U P H 2
H142 H 0.262793 0.038666 0.490389 0.125 Uiso 0.498(8) 1 calc R U P H 2
H143 H 0.277645 0.024214 0.537050 0.125 Uiso 0.498(8) 1 calc R U P H 2
O21 O 0.9779(3) 0.59424(15) 0.95398(17) 0.1046(19) Uani 1 1 d . . . . .
O27 O 0.9380(3) 0.5443(2) 0.8971(2) 0.116(2) Uani 1 1 d . . . . .
C45 C 0.9775(4) 0.5380(3) 0.9356(3) 0.108(3) Uani 1 1 d . . . . .
H144 H 1.029323 0.538923 0.930949 0.129 Uiso 1 1 calc R U . . .
H145 H 0.966401 0.515001 0.945331 0.129 Uiso 1 1 calc R U . . .
C97 C 0.9618(6) 0.5623(2) 0.9685(3) 0.117(4) Uani 1 1 d . . . . .
H146 H 0.910581 0.560993 0.974621 0.141 Uiso 1 1 calc R U . . .
H147 H 0.991218 0.557257 0.994713 0.141 Uiso 1 1 calc R U . . .
C99 C 0.9529(7) 0.5784(4) 0.8836(3) 0.132(4) Uani 1 1 d . . . . .
H148 H 0.924138 0.583644 0.857225 0.158 Uiso 1 1 calc R U . . .
H149 H 1.004248 0.580703 0.878269 0.158 Uiso 1 1 calc R U . . .
C189 C 0.9339(5) 0.6022(2) 0.9176(4) 0.122(4) Uani 1 1 d . . . . .
H150 H 0.942233 0.625810 0.909009 0.146 Uiso 1 1 calc R U . . .
H151 H 0.882722 0.599685 0.923366 0.146 Uiso 1 1 calc R U . . .
O26 O 0.2921(3) 0.18581(13) 0.88726(17) 0.0854(14) Uani 1 1 d . . . . .
O28 O 0.1863(3) 0.16760(16) 0.94164(17) 0.0935(16) Uani 1 1 d . . . . .
C21 C 0.1725(4) 0.1921(2) 0.9114(3) 0.085(2) Uani 1 1 d . . . . .
H152 H 0.140261 0.209395 0.922325 0.103 Uiso 1 1 calc R U . . .
H153 H 0.147647 0.181739 0.886199 0.103 Uiso 1 1 calc R U . . .
C79 C 0.3034(4) 0.16092(19) 0.9181(2) 0.0725(18) Uani 1 1 d . . . . .
H154 H 0.325734 0.171392 0.943941 0.087 Uiso 1 1 calc R U . . .
H155 H 0.337407 0.143961 0.908168 0.087 Uiso 1 1 calc R U . . .
C163 C 0.2362(4) 0.14363(18) 0.9285(3) 0.0788(19) Uani 1 1 d . . . . .
H156 H 0.215591 0.131436 0.903412 0.095 Uiso 1 1 calc R U . . .
H157 H 0.246750 0.126943 0.951142 0.095 Uiso 1 1 calc R U . . .
C167 C 0.2396(4) 0.20857(19) 0.8991(3) 0.086(2) Uani 1 1 d . . . . .
H158 H 0.227745 0.224171 0.875448 0.103 Uiso 1 1 calc R U . . .
H159 H 0.259604 0.222209 0.923131 0.103 Uiso 1 1 calc R U . . .
O29 O 0.8589(5) 0.10188(19) 0.43607(18) 0.130(3) Uani 1 1 d . . . . .
O34 O 0.8116(4) 0.06677(15) 0.50641(17) 0.0981(17) Uani 1 1 d . . . . .
C49 C 0.8005(7) 0.1132(3) 0.4571(4) 0.135(4) Uani 1 1 d . . . . .
H160 H 0.765996 0.124273 0.436648 0.162 Uiso 1 1 calc R U . . .
H161 H 0.817147 0.130315 0.478124 0.162 Uiso 1 1 calc R U . . .
C187 C 0.8726(6) 0.0555(2) 0.4840(3) 0.114(3) Uani 1 1 d . . . . .
H162 H 0.856555 0.039047 0.461980 0.137 Uiso 1 1 calc R U . . .
H163 H 0.907979 0.044270 0.503723 0.137 Uiso 1 1 calc R U . . .
C191 C 0.7626(6) 0.0851(4) 0.4791(4) 0.130(4) Uani 1 1 d . . . . .
H164 H 0.724346 0.094795 0.495586 0.156 Uiso 1 1 calc R U . . .
H165 H 0.739789 0.069554 0.457914 0.156 Uiso 1 1 calc R U . . .
C193 C 0.9063(6) 0.0853(3) 0.4643(3) 0.120(3) Uani 1 1 d . . . . .
H166 H 0.923473 0.101235 0.486602 0.144 Uiso 1 1 calc R U . . .
H167 H 0.948320 0.077662 0.449402 0.144 Uiso 1 1 calc R U . . .
O30 O 1.0197(3) 0.42435(13) 0.55064(16) 0.0822(13) Uani 1 1 d . . . . .
O40 O 1.1413(3) 0.45384(15) 0.5191(2) 0.1043(19) Uani 1 1 d . . . . .
C87 C 1.0723(5) 0.4668(2) 0.5095(3) 0.103(3) Uani 1 1 d . . . . .
H168 H 1.070395 0.477249 0.481248 0.124 Uiso 1 1 calc R U . . .
H169 H 1.061794 0.484500 0.530127 0.124 Uiso 1 1 calc R U . . .
C161 C 1.0155(4) 0.43918(19) 0.5103(2) 0.0767(18) Uani 1 1 d . . . . .
H170 H 0.967215 0.448960 0.504111 0.092 Uiso 1 1 calc R U . . .
H171 H 1.023923 0.421909 0.488707 0.092 Uiso 1 1 calc R U . . .
C169 C 1.1429(4) 0.4379(2) 0.5591(3) 0.087(2) Uani 1 1 d . . . . .
H172 H 1.133813 0.454940 0.580803 0.105 Uiso 1 1 calc R U . . .
H173 H 1.191295 0.428351 0.565676 0.105 Uiso 1 1 calc R U . . .
C171 C 1.0898(4) 0.4110(2) 0.5606(3) 0.085(2) Uani 1 1 d . . . . .
H174 H 1.100404 0.393073 0.540242 0.102 Uiso 1 1 calc R U . . .
H175 H 1.092010 0.400877 0.589084 0.102 Uiso 1 1 calc R U . . .
O31 O -0.0146(4) 0.31871(17) 0.6513(3) 0.0842(17) Uani 0.668(5) 1 d . U P I 1
O33 O 0.0862(4) 0.28096(19) 0.6096(3) 0.0869(18) Uani 0.668(5) 1 d . U P I 1
C181 C -0.0385(7) 0.2917(3) 0.6240(5) 0.085(2) Uani 0.668(5) 1 d . U P I 1
H176 H -0.086183 0.297220 0.610373 0.102 Uiso 0.668(5) 1 calc R U P I 1
H177 H -0.043000 0.270716 0.640435 0.102 Uiso 0.668(5) 1 calc R U P I 1
C201 C 0.0533(7) 0.3112(3) 0.6700(5) 0.089(2) Uani 0.668(5) 1 d . U P I 1
H178 H 0.050305 0.290127 0.686392 0.106 Uiso 0.668(5) 1 calc R U P I 1
H179 H 0.067947 0.329543 0.689836 0.106 Uiso 0.668(5) 1 calc R U P I 1
C203 C 0.0164(7) 0.2865(3) 0.5900(4) 0.092(2) Uani 0.668(5) 1 d . U P I 1
H180 H 0.001991 0.266865 0.572185 0.110 Uiso 0.668(5) 1 calc R U P I 1
H181 H 0.017040 0.306700 0.571689 0.110 Uiso 0.668(5) 1 calc R U P I 1
C205 C 0.1088(7) 0.3072(3) 0.6396(4) 0.086(2) Uani 0.668(5) 1 d . U P I 1
H182 H 0.115655 0.328769 0.624661 0.103 Uiso 0.668(5) 1 calc R U P I 1
H183 H 0.154930 0.300870 0.654490 0.103 Uiso 0.668(5) 1 calc R U P I 1
O31A O -0.0085(9) 0.3283(4) 0.6040(6) 0.095(3) Uani 0.332(5) 1 d D U P I 2
O33A O 0.0534(7) 0.2756(3) 0.6520(5) 0.086(2) Uani 0.332(5) 1 d D U P I 2
C1F C 0.0617(11) 0.3262(6) 0.6190(8) 0.090(2) Uani 0.332(5) 1 d D U P I 2
H184 H 0.080031 0.349589 0.622236 0.108 Uiso 0.332(5) 1 calc R U P I 2
H185 H 0.088704 0.315419 0.596885 0.108 Uiso 0.332(5) 1 calc R U P I 2
C1G C 0.0804(14) 0.3089(5) 0.6575(11) 0.090(3) Uani 0.332(5) 1 d D U P I 2
H186 H 0.133066 0.308578 0.663196 0.108 Uiso 0.332(5) 1 calc R U P I 2
H187 H 0.058440 0.320156 0.681283 0.108 Uiso 0.332(5) 1 calc R U P I 2
C1H C -0.0222(9) 0.2747(6) 0.6391(7) 0.086(3) Uani 0.332(5) 1 d D U P I 2
H188 H -0.050164 0.284466 0.661537 0.103 Uiso 0.332(5) 1 calc R U P I 2
H189 H -0.037659 0.250989 0.634673 0.103 Uiso 0.332(5) 1 calc R U P I 2
C227 C -0.0360(15) 0.2944(5) 0.5990(8) 0.088(3) Uani 0.332(5) 1 d D U P I 2
H190 H -0.012611 0.283030 0.575882 0.106 Uiso 0.332(5) 1 calc R U P I 2
H191 H -0.088205 0.295245 0.591578 0.106 Uiso 0.332(5) 1 calc R U P I 2
O32 O 0.8937(3) 0.37533(13) 0.7530(2) 0.0957(16) Uani 1 1 d . . . . .
O36 O 1.0019(3) 0.33546(14) 0.7933(2) 0.0929(16) Uani 1 1 d . . . . .
C5 C 0.8863(4) 0.33939(17) 0.7575(3) 0.079(2) Uani 1 1 d . . . . .
H192 H 0.903368 0.327900 0.732444 0.095 Uiso 1 1 calc R U . . .
H193 H 0.835131 0.333576 0.759719 0.095 Uiso 1 1 calc R U . . .
C157 C 0.9277(3) 0.32791(16) 0.7950(3) 0.0750(19) Uani 1 1 d . . . . .
H194 H 0.909194 0.338856 0.820039 0.090 Uiso 1 1 calc R U . . .
H195 H 0.921663 0.303225 0.797964 0.090 Uiso 1 1 calc R U . . .
C175 C 0.9664(5) 0.3837(2) 0.7503(3) 0.103(3) Uani 1 1 d . . . . .
H196 H 0.971423 0.408462 0.747877 0.124 Uiso 1 1 calc R U . . .
H197 H 0.984637 0.373221 0.724890 0.124 Uiso 1 1 calc R U . . .
C177 C 1.0100(5) 0.3713(2) 0.7891(3) 0.099(3) Uani 1 1 d . . . . .
H198 H 1.061235 0.376900 0.786631 0.118 Uiso 1 1 calc R U . . .
H199 H 0.993651 0.382754 0.814383 0.118 Uiso 1 1 calc R U . . .
O39 O 0.2151(4) 0.2497(2) 0.5836(3) 0.172(4) Uani 1 1 d . . . . .
H200 H 0.177225 0.259111 0.591308 0.258 Uiso 1 1 d R U . . .
H201 H 0.211555 0.229301 0.591488 0.258 Uiso 1 1 d R U . . .
N1 N 0.89985(17) 0.11359(8) 0.79311(10) 0.0285(7) Uani 1 1 d . . . . .
N3 N 0.38410(19) 0.48872(9) 0.63073(12) 0.0373(8) Uani 1 1 d . . . . .
N4 N 0.83781(18) 0.09458(8) 0.59835(11) 0.0304(7) Uani 1 1 d . . . . .
N5 N 0.3028(2) 0.13271(9) 0.58292(13) 0.0419(9) Uani 1 1 d . . . . .
N6 N 0.37507(18) 0.09316(8) 0.77769(11) 0.0329(7) Uani 1 1 d . . . . .
N7 N 0.9644(2) 0.45942(9) 0.62963(13) 0.0413(9) Uani 1 1 d . . . . .
N8 N 0.86060(18) 0.47843(8) 0.81007(12) 0.0341(8) Uani 1 1 d . . . . .
N9 N 0.3189(2) 0.46456(9) 0.83072(13) 0.0408(9) Uani 1 1 d . . . . .
C1 C 0.7730(2) 0.20138(9) 0.80783(12) 0.0274(8) Uani 1 1 d . . . . .
C2 C 0.4901(2) 0.30898(11) 0.66044(15) 0.0403(10) Uani 1 1 d . . . . .
H202 H 0.478716 0.319274 0.687186 0.060 Uiso 1 1 calc R U . . .
H203 H 0.532616 0.294658 0.664886 0.060 Uiso 1 1 calc R U . . .
H204 H 0.449425 0.295245 0.649559 0.060 Uiso 1 1 calc R U . . .
C4 C 0.74950(19) 0.38498(9) 0.81527(13) 0.0286(8) Uani 1 1 d . . . . .
C6 C 0.7819(2) 0.22995(9) 0.78279(12) 0.0281(8) Uani 1 1 d . . . . .
H205 H 0.817092 0.229843 0.762505 0.034 Uiso 1 1 calc R U . . .
C7 C 0.4164(2) 0.34913(10) 0.80299(16) 0.0407(10) Uani 1 1 d . . . . .
H206 H 0.375915 0.352601 0.783969 0.049 Uiso 1 1 calc R U . . .
C8 C 0.8933(2) 0.06060(9) 0.65447(13) 0.0310(8) Uani 1 1 d . . . . .
C10 C 0.6394(2) 0.28927(9) 0.81897(12) 0.0264(8) Uani 1 1 d . . . . .
C12 C 0.4344(2) 0.15569(9) 0.79536(13) 0.0293(8) Uani 1 1 d . . . . .
C14 C 0.7875(2) 0.41728(9) 0.81367(13) 0.0290(8) Uani 1 1 d . . . . .
C15 C 0.3455(2) 0.46349(11) 0.61235(16) 0.0428(11) Uani 1 1 d . . . . .
H207 H 0.295771 0.466713 0.605381 0.051 Uiso 1 1 calc R U . . .
C16 C 0.5956(2) 0.29884(9) 0.59547(12) 0.0269(8) Uani 1 1 d . . . . .
C18 C 0.5569(2) 0.33266(9) 0.59890(12) 0.0280(8) Uani 1 1 d . . . . .
C20 C 0.5201(2) 0.31583(9) 0.82556(13) 0.0286(8) Uani 1 1 d . . . . .
C22 C 0.7524(2) 0.24940(10) 0.62498(12) 0.0287(8) Uani 1 1 d . . . . .
C24 C 0.6562(2) 0.34708(9) 0.78809(13) 0.0292(8) Uani 1 1 d . . . . .
H208 H 0.617074 0.342657 0.768377 0.035 Uiso 1 1 calc R U . . .
C26 C 0.5456(2) 0.26831(9) 0.59118(12) 0.0284(8) Uani 1 1 d . . . . .
C28 C 0.7400(2) 0.25834(9) 0.78740(12) 0.0288(8) Uani 1 1 d . . . . .
H209 H 0.747104 0.277562 0.770336 0.035 Uiso 1 1 calc R U . . .
C29 C 0.3307(3) 0.06689(11) 0.64085(16) 0.0427(11) Uani 1 1 d . . . . .
H210 H 0.356032 0.058358 0.618194 0.051 Uiso 1 1 calc R U . . .
C30 C 0.6870(2) 0.25931(9) 0.81681(12) 0.0276(8) Uani 1 1 d . . . . .
C31 C 0.2856(3) 0.49796(10) 0.81893(16) 0.0429(11) Uani 1 1 d . . . . .
H211 H 0.233375 0.497176 0.822507 0.051 Uiso 1 1 calc R U . . .
H212 H 0.306757 0.515882 0.837460 0.051 Uiso 1 1 calc R U . . .
C32 C 0.8469(2) 0.05005(10) 0.68484(14) 0.0325(9) Uani 1 1 d . . . . .
H213 H 0.803578 0.038746 0.676407 0.039 Uiso 1 1 calc R U . . .
C33 C 0.8745(3) 0.36312(13) 0.54412(16) 0.0498(12) Uani 1 1 d . . . . .
H214 H 0.850627 0.368340 0.516617 0.075 Uiso 1 1 calc R U . . .
H215 H 0.903310 0.342605 0.541950 0.075 Uiso 1 1 calc R U . . .
H216 H 0.905695 0.381958 0.553241 0.075 Uiso 1 1 calc R U . . .
C34 C 0.5675(2) 0.28636(9) 0.81908(12) 0.0277(8) Uani 1 1 d . . . . .
C35 C 0.2559(3) 0.10259(12) 0.58908(17) 0.0482(12) Uani 1 1 d . . . . .
H217 H 0.264593 0.085147 0.567744 0.058 Uiso 1 1 calc R U . . .
H218 H 0.204793 0.109230 0.585990 0.058 Uiso 1 1 calc R U . . .
C36 C 0.4845(2) 0.39448(10) 0.60742(14) 0.0328(9) Uani 1 1 d . . . . .
C38 C 0.7341(2) 0.32975(10) 0.84678(13) 0.0310(8) Uani 1 1 d . . . . .
H219 H 0.749722 0.313314 0.867059 0.037 Uiso 1 1 calc R U . . .
C40 C 0.6765(2) 0.32263(9) 0.81828(12) 0.0265(8) Uani 1 1 d . . . . .
C42 C 0.7612(2) 0.19557(10) 0.58954(13) 0.0291(8) Uani 1 1 d . . . . .
C44 C 0.7190(2) 0.32498(9) 0.60195(12) 0.0283(8) Uani 1 1 d . . . . .
C46 C 0.7135(2) 0.20649(10) 0.55678(13) 0.0296(8) Uani 1 1 d . . . . .
C48 C 0.7027(2) 0.26078(9) 0.59248(12) 0.0267(8) Uani 1 1 d . . . . .
C50 C 0.5169(2) 0.20073(10) 0.77421(13) 0.0318(8) Uani 1 1 d . . . . .
H220 H 0.530605 0.186480 0.752111 0.038 Uiso 1 1 calc R U . . .
C52 C 0.4900(2) 0.36584(9) 0.86403(13) 0.0317(8) Uani 1 1 d . . . . .
H221 H 0.499835 0.380749 0.887024 0.038 Uiso 1 1 calc R U . . .
C54 C 0.4448(2) 0.21148(10) 0.83268(13) 0.0329(9) Uani 1 1 d . . . . .
H222 H 0.408629 0.204716 0.850593 0.039 Uiso 1 1 calc R U . . .
C56 C 0.7159(2) 0.34777(10) 0.63585(13) 0.0297(8) Uani 1 1 d . . . . .
C57 C 0.5032(3) 0.18706(11) 0.64960(16) 0.0435(11) Uani 1 1 d . . . . .
H223 H 0.553052 0.180476 0.656512 0.065 Uiso 1 1 calc R U . . .
H224 H 0.475945 0.167444 0.638757 0.065 Uiso 1 1 calc R U . . .
H225 H 0.481987 0.195495 0.674942 0.065 Uiso 1 1 calc R U . . .
C58 C 0.4767(2) 0.24286(10) 0.83781(13) 0.0315(8) Uani 1 1 d . . . . .
H226 H 0.461961 0.257493 0.859265 0.038 Uiso 1 1 calc R U . . .
C59 C 0.7492(2) 0.13509(11) 0.60947(16) 0.0415(10) Uani 1 1 d . . . . .
H227 H 0.704305 0.140548 0.620156 0.050 Uiso 1 1 calc R U . . .
C60 C 0.5301(2) 0.25338(9) 0.81204(12) 0.0279(8) Uani 1 1 d . . . . .
C61 C 0.3388(2) 0.06207(10) 0.76055(15) 0.0367(9) Uani 1 1 d . . . . .
H228 H 0.297212 0.056423 0.776979 0.044 Uiso 1 1 calc R U . . .
H229 H 0.372529 0.042775 0.762065 0.044 Uiso 1 1 calc R U . . .
C62 C 0.6918(2) 0.37737(10) 0.78645(13) 0.0294(8) Uani 1 1 d . . . . .
H230 H 0.677151 0.393409 0.765484 0.035 Uiso 1 1 calc R U . . .
C63 C 0.7580(2) 0.39997(11) 0.67559(15) 0.0395(10) Uani 1 1 d . . . . .
H231 H 0.708109 0.406577 0.678653 0.059 Uiso 1 1 calc R U . . .
H232 H 0.786667 0.420072 0.670321 0.059 Uiso 1 1 calc R U . . .
H233 H 0.777088 0.388936 0.701463 0.059 Uiso 1 1 calc R U . . .
C64 C 0.7615(2) 0.37588(10) 0.63925(13) 0.0327(9) Uani 1 1 d . . . . .
C65 C 0.4117(3) 0.15542(11) 0.5620(2) 0.0534(13) Uani 1 1 d . . . . .
H234 H 0.454691 0.152691 0.547962 0.064 Uiso 1 1 calc R U . . .
C66 C 0.5008(2) 0.21467(10) 0.61634(13) 0.0330(9) Uani 1 1 d . . . . .
C67 C 0.3303(3) 0.18923(13) 0.59778(17) 0.0501(12) Uani 1 1 d . . . . .
H235 H 0.316521 0.210266 0.609086 0.060 Uiso 1 1 calc R U . . .
C68 C 0.7208(2) 0.20256(10) 0.83780(13) 0.0320(8) Uani 1 1 d . . . . .
H236 H 0.713808 0.183485 0.855130 0.038 Uiso 1 1 calc R U . . .
C69 C 0.3188(3) 0.40543(12) 0.8218(2) 0.0552(14) Uani 1 1 d . . . . .
H237 H 0.293773 0.385516 0.813021 0.066 Uiso 1 1 calc R U . . .
C70 C 0.7878(2) 0.16000(10) 0.59063(12) 0.0294(8) Uani 1 1 d . . . . .
C71 C 0.2850(3) 0.43593(12) 0.8186(2) 0.0569(14) Uani 1 1 d . . . . .
H238 H 0.236638 0.436952 0.807505 0.068 Uiso 1 1 calc R U . . .
C72 C 0.7688(2) 0.36045(10) 0.84580(13) 0.0324(9) Uani 1 1 d . . . . .
H239 H 0.806626 0.365137 0.866279 0.039 Uiso 1 1 calc R U . . .
C74 C 0.4746(2) 0.12963(10) 0.77787(14) 0.0326(9) Uani 1 1 d . . . . .
H240 H 0.523198 0.133387 0.772167 0.039 Uiso 1 1 calc R U . . .
C76 C 0.9278(2) 0.07223(9) 0.73969(13) 0.0309(8) Uani 1 1 d . . . . .
C78 C 0.9422(2) 0.08246(10) 0.78500(13) 0.0336(9) Uani 1 1 d . . . . .
H241 H 0.928051 0.064009 0.803741 0.040 Uiso 1 1 calc R U . . .
H242 H 0.993955 0.086941 0.790808 0.040 Uiso 1 1 calc R U . . .
C80 C 0.5338(2) 0.33789(9) 0.85902(13) 0.0295(8) Uani 1 1 d . . . . .
H243 H 0.573337 0.333872 0.878606 0.035 Uiso 1 1 calc R U . . .
C82 C 0.2989(2) 0.50562(9) 0.77406(15) 0.0359(9) Uani 1 1 d . . . . .
C84 C 0.8172(2) 0.17107(9) 0.80265(12) 0.0274(8) Uani 1 1 d . . . . .
C86 C 0.4657(2) 0.18976(9) 0.80116(13) 0.0282(8) Uani 1 1 d . . . . .
C88 C 0.8401(2) 0.11176(10) 0.81414(13) 0.0327(9) Uani 1 1 d . . . . .
H244 H 0.826493 0.090725 0.825521 0.039 Uiso 1 1 calc R U . . .
C90 C 0.5702(2) 0.35998(9) 0.57195(13) 0.0303(8) Uani 1 1 d . . . . .
C92 C 0.5496(2) 0.24176(10) 0.62070(12) 0.0296(8) Uani 1 1 d . . . . .
C94 C 0.5476(2) 0.23209(10) 0.77950(13) 0.0308(8) Uani 1 1 d . . . . .
H245 H 0.581623 0.239397 0.760498 0.037 Uiso 1 1 calc R U . . .
C96 C 0.7982(2) 0.13972(10) 0.81957(13) 0.0319(8) Uani 1 1 d . . . . .
H246 H 0.756297 0.137901 0.834795 0.038 Uiso 1 1 calc R U . . .
C98 C 0.4317(2) 0.37213(10) 0.83546(15) 0.0343(9) Uani 1 1 d . . . . .
C100 C 0.4436(2) 0.09913(10) 0.76916(14) 0.0347(9) Uani 1 1 d . . . . .
H247 H 0.470660 0.081836 0.756919 0.042 Uiso 1 1 calc R U . . .
C102 C 0.7823(2) 0.21698(10) 0.62336(13) 0.0309(8) Uani 1 1 d . . . . .
C104 C 0.9759(2) 0.08100(10) 0.70960(14) 0.0328(9) Uani 1 1 d . . . . .
H248 H 1.020637 0.090946 0.718254 0.039 Uiso 1 1 calc R U . . .
C106 C 0.6002(2) 0.24155(10) 0.65961(13) 0.0327(9) Uani 1 1 d . . . . .
H249 H 0.572819 0.238050 0.684502 0.049 Uiso 1 1 calc R U . . .
H250 H 0.625446 0.263197 0.662038 0.049 Uiso 1 1 calc R U . . .
H251 H 0.635069 0.223256 0.657534 0.049 Uiso 1 1 calc R U . . .
C108 C 0.6798(2) 0.23118(10) 0.84226(13) 0.0318(8) Uani 1 1 d . . . . .
H252 H 0.645884 0.231646 0.863235 0.038 Uiso 1 1 calc R U . . .
C110 C 0.6861(2) 0.23961(9) 0.55769(12) 0.0287(8) Uani 1 1 d . . . . .
C111 C 0.8790(2) 0.45574(11) 0.83962(15) 0.0399(10) Uani 1 1 d . . . . .
H253 H 0.917482 0.460768 0.859517 0.048 Uiso 1 1 calc R U . . .
C112 C 0.3143(2) 0.06938(9) 0.71517(15) 0.0366(10) Uani 1 1 d . . . . .
C113 C 0.8523(2) 0.15043(11) 0.57436(15) 0.0386(10) Uani 1 1 d . . . . .
H254 H 0.879910 0.166419 0.560150 0.046 Uiso 1 1 calc R U . . .
C114 C 0.5365(2) 0.39125(10) 0.57753(13) 0.0316(8) Uani 1 1 d . . . . .
C115 C 0.2718(2) 0.49602(11) 0.70000(16) 0.0412(10) Uani 1 1 d . . . . .
H255 H 0.242584 0.485643 0.678197 0.049 Uiso 1 1 calc R U . . .
C116 C 0.8641(2) 0.05606(10) 0.72696(14) 0.0330(9) Uani 1 1 d . . . . .
H256 H 0.832242 0.049081 0.747350 0.040 Uiso 1 1 calc R U . . .
C117 C 0.3767(2) 0.43319(11) 0.60353(15) 0.0393(10) Uani 1 1 d . . . . .
H257 H 0.348712 0.415674 0.590435 0.047 Uiso 1 1 calc R U . . .
C118 C 0.3647(2) 0.14792(10) 0.80596(14) 0.0337(9) Uani 1 1 d . . . . .
H258 H 0.337162 0.164229 0.819687 0.040 Uiso 1 1 calc R U . . .
C119 C 0.3689(2) 0.53197(10) 0.72211(17) 0.0413(11) Uani 1 1 d . . . . .
H259 H 0.406813 0.546711 0.715687 0.050 Uiso 1 1 calc R U . . .
C120 C 0.5048(2) 0.33658(10) 0.62888(13) 0.0311(8) Uani 1 1 d . . . . .
C121 C 0.2737(3) 0.08880(11) 0.63272(16) 0.0439(11) Uani 1 1 d . . . . .
C122 C 0.6682(2) 0.29537(9) 0.59641(12) 0.0276(8) Uani 1 1 d . . . . .
C123 C 1.0131(3) 0.48773(12) 0.64348(16) 0.0465(12) Uani 1 1 d . . . . .
H260 H 1.006841 0.506980 0.623783 0.056 Uiso 1 1 calc R U . . .
H261 H 1.063711 0.480290 0.644158 0.056 Uiso 1 1 calc R U . . .
C124 C 0.4667(2) 0.36689(10) 0.63234(14) 0.0342(9) Uani 1 1 d . . . . .
C125 C 0.9031(2) 0.51014(10) 0.80574(15) 0.0376(10) Uani 1 1 d . . . . .
H262 H 0.939556 0.512134 0.829527 0.045 Uiso 1 1 calc R U . . .
H263 H 0.870996 0.529992 0.806196 0.045 Uiso 1 1 calc R U . . .
C126 C 0.4494(2) 0.21424(10) 0.58271(14) 0.0361(9) Uani 1 1 d . . . . .
C127 C 0.9815(3) 0.42780(12) 0.64202(17) 0.0469(11) Uani 1 1 d . . . . .
H264 H 1.027097 0.423367 0.655829 0.056 Uiso 1 1 calc R U . . .
C128 C 0.8131(2) 0.38027(10) 0.60940(14) 0.0350(9) Uani 1 1 d . . . . .
C129 C 0.2353(3) 0.09968(11) 0.66642(17) 0.0447(11) Uani 1 1 d . . . . .
H265 H 0.194846 0.113944 0.661233 0.054 Uiso 1 1 calc R U . . .
C130 C 0.4928(2) 0.26746(10) 0.55729(14) 0.0339(9) Uani 1 1 d . . . . .
C131 C 0.3643(3) 0.12890(12) 0.5643(2) 0.0539(13) Uani 1 1 d . . . . .
H266 H 0.375560 0.107670 0.552536 0.065 Uiso 1 1 calc R U . . .
C132 C 0.3364(2) 0.11675(10) 0.79650(14) 0.0358(9) Uani 1 1 d . . . . .
H267 H 0.288807 0.111724 0.803316 0.043 Uiso 1 1 calc R U . . .
C133 C 0.4084(2) 0.36935(11) 0.66310(17) 0.0438(11) Uani 1 1 d . . . . .
H268 H 0.371453 0.352393 0.656048 0.066 Uiso 1 1 calc R U . . .
H269 H 0.386990 0.391919 0.661481 0.066 Uiso 1 1 calc R U . . .
H270 H 0.429134 0.365337 0.691691 0.066 Uiso 1 1 calc R U . . .
C134 C 0.8659(2) 0.40828(10) 0.61502(14) 0.0367(9) Uani 1 1 d . . . . .
C135 C 0.3888(3) 0.23978(12) 0.51659(17) 0.0501(13) Uani 1 1 d . . . . .
H271 H 0.412930 0.237556 0.490299 0.075 Uiso 1 1 calc R U . . .
H272 H 0.360888 0.260729 0.516023 0.075 Uiso 1 1 calc R U . . .
H273 H 0.356704 0.220508 0.519688 0.075 Uiso 1 1 calc R U . . .
C136 C 0.9937(2) 0.49800(10) 0.68662(15) 0.0382(10) Uani 1 1 d . . . . .
C137 C 0.2851(3) 0.16228(12) 0.59895(17) 0.0509(12) Uani 1 1 d . . . . .
H274 H 0.240466 0.164682 0.611366 0.061 Uiso 1 1 calc R U . . .
C138 C 0.4600(2) 0.32124(10) 0.79829(15) 0.0369(10) Uani 1 1 d . . . . .
H275 H 0.448681 0.305641 0.776226 0.044 Uiso 1 1 calc R U . . .
C140 C 0.4498(2) 0.42804(10) 0.61377(14) 0.0341(9) Uani 1 1 d . . . . .
C142 C 0.6407(2) 0.25079(10) 0.51901(13) 0.0345(9) Uani 1 1 d . . . . .
H276 H 0.667280 0.247093 0.493863 0.052 Uiso 1 1 calc R U . . .
H277 H 0.629268 0.274819 0.521420 0.052 Uiso 1 1 calc R U . . .
H278 H 0.596165 0.237662 0.516776 0.052 Uiso 1 1 calc R U . . .
C144 C 0.9588(2) 0.07533(10) 0.66750(14) 0.0351(9) Uani 1 1 d . . . . .
H279 H 0.991694 0.081471 0.647273 0.042 Uiso 1 1 calc R U . . .
C146 C 0.6182(2) 0.35774(10) 0.53580(13) 0.0327(9) Uani 1 1 d . . . . .
H280 H 0.591304 0.364537 0.509773 0.049 Uiso 1 1 calc R U . . .
H281 H 0.634985 0.334462 0.533058 0.049 Uiso 1 1 calc R U . . .
H282 H 0.659432 0.372751 0.541054 0.049 Uiso 1 1 calc R U . . .
C148 C 0.3293(2) 0.51634(9) 0.68994(15) 0.0354(9) Uani 1 1 d . . . . .
C150 C 0.3548(2) 0.52665(10) 0.76359(16) 0.0406(10) Uani 1 1 d . . . . .
H283 H 0.383508 0.537462 0.785270 0.049 Uiso 1 1 calc R U . . .
C152 C 0.9392(2) 0.50909(10) 0.76491(14) 0.0347(9) Uani 1 1 d . . . . .
C154 C 0.3895(2) 0.40333(10) 0.83775(15) 0.0383(10) Uani 1 1 d . . . . .
C156 C 0.8681(2) 0.06035(10) 0.60846(14) 0.0339(9) Uani 1 1 d . . . . .
H284 H 0.908661 0.055488 0.590862 0.041 Uiso 1 1 calc R U . . .
H285 H 0.830935 0.042809 0.603035 0.041 Uiso 1 1 calc R U . . .
C158 C 0.9195(2) 0.14337(10) 0.77649(14) 0.0343(9) Uani 1 1 d . . . . .
H286 H 0.961631 0.144494 0.761320 0.041 Uiso 1 1 calc R U . . .
C160 C 0.3959(2) 0.18631(11) 0.58035(15) 0.0399(10) Uani 1 1 d . . . . .
C162 C 0.4557(2) 0.48496(10) 0.63953(15) 0.0371(9) Uani 1 1 d . . . . .
H287 H 0.483123 0.503164 0.651470 0.045 Uiso 1 1 calc R U . . .
C164 C 0.7714(2) 0.33008(10) 0.57225(13) 0.0312(8) Uani 1 1 d . . . . .
C166 C 0.9007(3) 0.46654(11) 0.60956(14) 0.0407(10) Uani 1 1 d . . . . .
H288 H 0.890154 0.488950 0.600541 0.049 Uiso 1 1 calc R U . . .
C168 C 0.5538(2) 0.42057(10) 0.54985(15) 0.0385(10) Uani 1 1 d . . . . .
H289 H 0.602663 0.428419 0.557323 0.058 Uiso 1 1 calc R U . . .
H290 H 0.519847 0.438966 0.553868 0.058 Uiso 1 1 calc R U . . .
H291 H 0.550090 0.413406 0.520358 0.058 Uiso 1 1 calc R U . . .
C170 C 1.0269(2) 0.48361(11) 0.72256(16) 0.0417(11) Uani 1 1 d . . . . .
H292 H 1.068244 0.469945 0.720317 0.050 Uiso 1 1 calc R U . . .
C172 C 0.8505(3) 0.44125(11) 0.60207(14) 0.0390(10) Uani 1 1 d . . . . .
H293 H 0.805441 0.446345 0.588068 0.047 Uiso 1 1 calc R U . . .
C174 C 0.3478(2) 0.52001(11) 0.64438(16) 0.0426(11) Uani 1 1 d . . . . .
H294 H 0.303466 0.523871 0.626303 0.051 Uiso 1 1 calc R U . . .
H295 H 0.379763 0.539674 0.641512 0.051 Uiso 1 1 calc R U . . .
C176 C 0.8058(2) 0.47153(11) 0.78150(17) 0.0436(11) Uani 1 1 d . . . . .
H296 H 0.792377 0.487633 0.760348 0.052 Uiso 1 1 calc R U . . .
C178 C 0.7743(2) 0.10278(11) 0.61305(16) 0.0413(10) Uani 1 1 d . . . . .
H297 H 0.746760 0.086039 0.625992 0.050 Uiso 1 1 calc R U . . .
C180 C 1.0002(2) 0.48902(11) 0.76174(15) 0.0391(10) Uani 1 1 d . . . . .
H298 H 1.023234 0.479159 0.786188 0.047 Uiso 1 1 calc R U . . .
C182 C 0.6673(2) 0.34280(10) 0.67169(13) 0.0336(9) Uani 1 1 d . . . . .
H299 H 0.695992 0.343305 0.698508 0.050 Uiso 1 1 calc R U . . .
H300 H 0.642944 0.320959 0.668518 0.050 Uiso 1 1 calc R U . . .
H301 H 0.631559 0.360910 0.671221 0.050 Uiso 1 1 calc R U . . .
C184 C 0.8186(2) 0.35764(11) 0.57590(14) 0.0357(9) Uani 1 1 d . . . . .
C186 C 0.8797(2) 0.17172(10) 0.78128(14) 0.0321(9) Uani 1 1 d . . . . .
H302 H 0.894988 0.192416 0.769731 0.039 Uiso 1 1 calc R U . . .
C188 C 0.4884(2) 0.29405(11) 0.52294(15) 0.0396(10) Uani 1 1 d . . . . .
H303 H 0.488334 0.283029 0.495399 0.059 Uiso 1 1 calc R U . . .
H304 H 0.529753 0.309180 0.526542 0.059 Uiso 1 1 calc R U . . .
H305 H 0.444100 0.307097 0.524692 0.059 Uiso 1 1 calc R U . . .
C190 C 0.9083(2) 0.52475(10) 0.72948(15) 0.0388(10) Uani 1 1 d . . . . .
H306 H 0.868336 0.539276 0.731913 0.047 Uiso 1 1 calc R U . . .
C192 C 0.3511(2) 0.05727(10) 0.68182(15) 0.0402(10) Uani 1 1 d . . . . .
H307 H 0.390489 0.042348 0.686997 0.048 Uiso 1 1 calc R U . . .
C194 C 0.4201(3) 0.43301(10) 0.85417(14) 0.0392(10) Uani 1 1 d . . . . .
H308 H 0.466058 0.432426 0.868653 0.047 Uiso 1 1 calc R U . . .
C196 C 0.9351(3) 0.51947(11) 0.69053(16) 0.0427(10) Uani 1 1 d . . . . .
H309 H 0.913584 0.530439 0.666393 0.051 Uiso 1 1 calc R U . . .
C198 C 0.2573(2) 0.49094(10) 0.74118(17) 0.0424(11) Uani 1 1 d . . . . .
H310 H 0.217895 0.477059 0.747416 0.051 Uiso 1 1 calc R U . . .
C200 C 0.8445(2) 0.42548(11) 0.84240(14) 0.0385(10) Uani 1 1 d . . . . .
H311 H 0.859362 0.409943 0.863926 0.046 Uiso 1 1 calc R U . . .
C202 C 0.4444(2) 0.24063(11) 0.55343(14) 0.0378(10) Uani 1 1 d . . . . .
C204 C 0.4888(2) 0.45483(10) 0.63120(15) 0.0361(9) Uani 1 1 d . . . . .
H312 H 0.538874 0.452416 0.637487 0.043 Uiso 1 1 calc R U . . .
C206 C 0.6921(2) 0.18324(10) 0.52039(14) 0.0382(10) Uani 1 1 d . . . . .
H313 H 0.709087 0.192641 0.494346 0.057 Uiso 1 1 calc R U . . .
H314 H 0.639818 0.181086 0.517713 0.057 Uiso 1 1 calc R U . . .
H315 H 0.713691 0.160965 0.525557 0.057 Uiso 1 1 calc R U . . .
C208 C 0.2548(2) 0.09017(11) 0.70651(16) 0.0423(10) Uani 1 1 d . . . . .
H316 H 0.227640 0.097748 0.728911 0.051 Uiso 1 1 calc R U . . .
C210 C 0.8330(2) 0.20425(11) 0.65884(15) 0.0409(10) Uani 1 1 d . . . . .
H317 H 0.864915 0.222586 0.668769 0.061 Uiso 1 1 calc R U . . .
H318 H 0.861597 0.185563 0.648671 0.061 Uiso 1 1 calc R U . . .
H319 H 0.805263 0.196352 0.682024 0.061 Uiso 1 1 calc R U . . .
C212 C 0.7717(2) 0.27013(11) 0.66395(14) 0.0373(9) Uani 1 1 d . . . . .
H320 H 0.820085 0.279341 0.662412 0.056 Uiso 1 1 calc R U . . .
H321 H 0.769981 0.255789 0.688929 0.056 Uiso 1 1 calc R U . . .
H322 H 0.737342 0.288698 0.665758 0.056 Uiso 1 1 calc R U . . .
C214 C 0.7694(2) 0.44156(11) 0.78283(16) 0.0414(10) Uani 1 1 d . . . . .
H323 H 0.731281 0.437148 0.762445 0.050 Uiso 1 1 calc R U . . .
C216 C 0.9333(2) 0.40182(11) 0.63476(17) 0.0449(11) Uani 1 1 d . . . . .
H324 H 0.945888 0.379494 0.643207 0.054 Uiso 1 1 calc R U . . .
C218 C 0.8755(3) 0.11768(11) 0.57906(14) 0.0396(10) Uani 1 1 d . . . . .
H325 H 0.919715 0.111359 0.568205 0.048 Uiso 1 1 calc R U . . .
C220 C 0.7775(3) 0.30698(11) 0.53474(14) 0.0400(10) Uani 1 1 d . . . . .
H326 H 0.791097 0.320229 0.510515 0.060 Uiso 1 1 calc R U . . .
H327 H 0.731251 0.295988 0.527966 0.060 Uiso 1 1 calc R U . . .
H328 H 0.814124 0.289777 0.541476 0.060 Uiso 1 1 calc R U . . .
C222 C 0.3840(3) 0.46300(11) 0.84950(15) 0.0424(10) Uani 1 1 d . . . . .
H329 H 0.406194 0.483131 0.859976 0.051 Uiso 1 1 calc R U . . .
N2 N -0.0544(3) 0.24544(11) 0.73807(15) 0.0567(11) Uani 1 1 d . . . . .
C91 C 0.0734(4) 0.2600(2) 0.7675(4) 0.139(5) Uani 1 1 d . . . . .
H330 H 0.097652 0.274033 0.747349 0.209 Uiso 1 1 calc R U . . .
H331 H 0.100597 0.239168 0.772751 0.209 Uiso 1 1 calc R U . . .
H332 H 0.070301 0.272439 0.793908 0.209 Uiso 1 1 calc R U . . .
C145 C 0.0009(3) 0.25178(14) 0.7501(2) 0.0625(15) Uani 1 1 d . . . . .

loop_
_atom_site_aniso_label
_atom_site_aniso_U_11
_atom_site_aniso_U_22
_atom_site_aniso_U_33
_atom_site_aniso_U_23
_atom_site_aniso_U_13
_atom_site_aniso_U_12
P1 0.0275(5) 0.0286(5) 0.0459(6) -0.0044(4) 0.0044(4) -0.0041(4)
F10 0.0430(15) 0.0337(13) 0.0645(17) 0.0085(12) 0.0180(12) 0.0058(11)
F18 0.0402(15) 0.0526(16) 0.0583(16) -0.0005(13) 0.0112(12) -0.0161(12)
F25 0.070(2) 0.097(3) 0.076(2) -0.045(2) 0.0259(18) -0.044(2)
F27 0.0540(19) 0.102(3) 0.090(2) 0.037(2) 0.0267(17) 0.0379(19)
F42 0.0455(17) 0.065(2) 0.097(2) 0.0330(18) 0.0168(16) 0.0143(15)
F48 0.083(2) 0.071(2) 0.072(2) -0.0291(18) 0.0227(18) -0.0406(19)
P2 0.0333(6) 0.0488(7) 0.0577(7) -0.0111(6) 0.0042(5) -0.0007(5)
F3 0.068(2) 0.059(2) 0.095(3) -0.0191(18) -0.0022(18) -0.0080(17)
F13 0.0468(17) 0.096(3) 0.0637(19) 0.0058(18) 0.0153(14) 0.0221(17)
F29 0.0464(18) 0.094(3) 0.081(2) 0.000(2) 0.0207(16) 0.0047(17)
F31 0.092(3) 0.059(2) 0.103(3) -0.016(2) -0.009(2) -0.0127(19)
F38 0.0448(17) 0.079(2) 0.074(2) -0.0012(17) 0.0020(15) 0.0146(16)
F44 0.0501(18) 0.078(2) 0.069(2) 0.0086(17) 0.0032(15) 0.0073(16)
P3 0.0460(8) 0.0534(9) 0.1194(14) -0.0376(9) 0.0001(8) -0.0057(7)
F5 0.119(4) 0.180(6) 0.142(5) -0.022(5) 0.023(4) -0.031(4)
F9 0.051(2) 0.093(3) 0.236(6) -0.077(4) -0.013(3) 0.008(2)
F17 0.057(2) 0.072(3) 0.213(6) -0.021(3) -0.007(3) -0.010(2)
F19 0.085(3) 0.053(3) 0.373(11) -0.032(4) -0.085(5) -0.007(2)
F43 0.141(6) 0.052(3) 0.61(2) 0.043(6) -0.170(9) -0.019(3)
F45 0.140(6) 0.485(19) 0.219(9) -0.213(12) 0.005(6) 0.095(9)
P4 0.0291(5) 0.0295(5) 0.0550(7) -0.0064(5) -0.0004(5) -0.0014(4)
F4 0.0434(15) 0.0293(13) 0.0682(17) -0.0119(12) 0.0082(12) -0.0070(11)
F8 0.0338(13) 0.0353(14) 0.0717(18) 0.0016(12) 0.0087(12) -0.0011(11)
F22 0.0332(14) 0.0598(18) 0.087(2) -0.0303(16) 0.0090(14) -0.0034(13)
F30 0.0592(18) 0.0330(14) 0.090(2) 0.0088(15) -0.0090(16) 0.0057(13)
F36 0.0441(17) 0.080(2) 0.073(2) 0.0294(18) -0.0019(14) -0.0079(15)
F46 0.0493(18) 0.073(2) 0.092(2) -0.0412(19) 0.0054(16) -0.0219(16)
P5 0.0369(7) 0.0556(8) 0.0950(11) 0.0242(8) -0.0067(7) -0.0025(6)
F2 0.053(2) 0.113(3) 0.125(3) -0.038(3) 0.020(2) -0.025(2)
F7 0.0403(17) 0.091(3) 0.094(3) 0.020(2) 0.0016(16) 0.0184(17)
F15 0.068(2) 0.083(3) 0.093(3) 0.021(2) 0.0035(19) -0.0247(19)
F33 0.138(4) 0.064(2) 0.091(3) 0.006(2) -0.002(3) 0.032(2)
F35 0.079(3) 0.201(6) 0.096(3) 0.069(3) -0.027(2) -0.080(3)
F37 0.106(4) 0.103(3) 0.182(5) 0.072(4) 0.057(4) 0.058(3)
P6 0.0315(6) 0.0239(5) 0.0616(7) 0.0027(5) 0.0089(5) 0.0063(4)
F1 0.0293(13) 0.0373(14) 0.0792(19) 0.0015(13) 0.0112(12) 0.0059(11)
F12 0.0381(14) 0.0375(14) 0.0705(18) 0.0020(13) 0.0124(12) -0.0046(11)
F16 0.0384(14) 0.0461(16) 0.0693(18) -0.0168(14) 0.0080(13) 0.0015(12)
F20 0.0454(16) 0.0464(16) 0.0662(18) 0.0110(14) -0.0036(13) -0.0073(12)
F34 0.0539(18) 0.0377(15) 0.112(3) -0.0220(17) 0.0314(18) -0.0022(13)
F40 0.0482(18) 0.065(2) 0.106(3) 0.0382(19) 0.0035(17) 0.0155(15)
P7 0.072(3) 0.170(4) 0.053(2) -0.021(3) 0.0078(19) -0.051(3)
F11 0.166(7) 0.145(7) 0.085(5) -0.044(5) 0.035(5) 0.000(6)
F21 0.121(6) 0.101(5) 0.063(4) -0.004(3) 0.007(4) -0.018(5)
F23 0.100(5) 0.167(7) 0.111(6) 0.001(5) -0.004(5) -0.051(5)
F39 0.085(5) 0.156(7) 0.066(4) 0.028(4) -0.020(4) 0.011(5)
F41 0.154(6) 0.101(5) 0.068(4) 0.008(3) 0.040(4) -0.025(5)
F47 0.087(5) 0.172(7) 0.131(6) -0.027(6) -0.019(5) 0.008(5)
P7A 0.073(3) 0.071(3) 0.046(3) 0.013(2) 0.009(2) 0.014(2)
F11A 0.101(7) 0.166(8) 0.066(5) -0.004(6) 0.003(6) -0.012(7)
F21A 0.124(8) 0.148(8) 0.084(6) 0.000(6) -0.013(7) -0.019(8)
F23A 0.121(7) 0.171(8) 0.109(7) -0.015(7) 0.020(7) -0.011(7)
F39A 0.094(5) 0.145(6) 0.082(5) -0.004(5) 0.015(5) -0.022(5)
F41A 0.131(8) 0.152(9) 0.061(6) -0.022(6) 0.030(6) -0.016(8)
F47A 0.095(5) 0.158(6) 0.079(5) 0.000(5) 0.017(5) -0.006(5)
P8 0.0364(6) 0.0334(6) 0.0559(7) -0.0030(5) 0.0022(5) -0.0071(5)
F6 0.0317(13) 0.0338(13) 0.081(2) -0.0073(13) 0.0002(13) -0.0056(11)
F14 0.0515(16) 0.0444(15) 0.0556(16) -0.0098(13) 0.0042(13) -0.0170(12)
F24 0.0500(17) 0.0518(17) 0.0615(17) -0.0055(14) -0.0039(13) -0.0141(13)
F26 0.0571(18) 0.0402(15) 0.0668(18) -0.0114(13) 0.0052(14) -0.0012(13)
F28 0.0396(15) 0.0419(15) 0.0758(19) -0.0087(14) 0.0032(13) 0.0001(12)
F32 0.0583(18) 0.0511(17) 0.0664(19) 0.0055(14) 0.0127(14) -0.0016(14)
O1 0.0359(17) 0.049(2) 0.066(2) -0.0003(17) 0.0013(15) 0.0050(15)
O4 0.0450(19) 0.051(2) 0.064(2) -0.0008(17) 0.0130(16) 0.0074(16)
C9 0.042(3) 0.057(3) 0.068(3) -0.011(3) 0.003(2) -0.007(2)
C73 0.039(3) 0.058(3) 0.085(4) -0.006(3) 0.009(3) 0.002(2)
C143 0.038(3) 0.061(3) 0.070(3) -0.009(3) 0.000(2) 0.000(2)
C147 0.041(3) 0.060(3) 0.065(3) -0.005(3) -0.004(2) 0.006(2)
O2 0.083(4) 0.044(3) 0.065(4) 0.012(3) 0.022(3) 0.012(3)
O2A 0.086(5) 0.056(4) 0.065(4) 0.015(3) 0.016(4) 0.008(4)
O20 0.094(3) 0.067(2) 0.071(2) 0.020(2) 0.028(2) 0.010(2)
C1A 0.083(5) 0.055(5) 0.074(5) 0.005(4) 0.017(4) 0.012(4)
C1B 0.077(6) 0.064(5) 0.062(5) 0.014(5) 0.027(5) 0.010(5)
C83 0.104(4) 0.067(3) 0.085(4) 0.014(3) 0.039(3) 0.028(3)
C101 0.093(5) 0.056(5) 0.076(5) 0.005(4) 0.020(5) 0.009(4)
C103 0.078(6) 0.048(5) 0.063(5) 0.006(4) 0.031(4) 0.021(4)
C207 0.096(6) 0.064(5) 0.074(5) 0.000(4) 0.020(5) -0.003(5)
C223 0.087(5) 0.069(5) 0.074(5) 0.009(4) 0.024(5) 0.009(5)
O3 0.096(4) 0.075(3) 0.117(4) -0.029(3) 0.008(3) -0.020(3)
O23 0.108(4) 0.059(3) 0.105(4) 0.001(3) 0.018(3) 0.007(3)
C11 0.118(7) 0.076(5) 0.106(6) 0.001(5) -0.009(5) 0.022(5)
C47 0.090(6) 0.098(6) 0.102(6) 0.006(5) 0.014(5) -0.002(5)
C183 0.106(6) 0.090(6) 0.106(6) -0.020(5) 0.022(5) -0.021(5)
C185 0.103(6) 0.067(5) 0.131(7) 0.020(5) 0.018(5) 0.006(4)
O5 0.111(6) 0.084(5) 0.178(7) -0.015(5) -0.007(5) -0.023(5)
O41 0.128(5) 0.084(4) 0.195(7) -0.001(4) -0.003(5) -0.039(4)
C55 0.129(6) 0.093(6) 0.188(8) -0.011(6) -0.005(6) -0.024(6)
C109 0.115(6) 0.080(5) 0.178(8) -0.009(6) 0.000(6) -0.039(5)
C219 0.122(6) 0.086(5) 0.187(7) -0.004(5) -0.006(6) -0.037(5)
C221 0.133(6) 0.085(5) 0.196(8) -0.015(6) -0.001(6) -0.021(6)
O5A 0.122(6) 0.082(5) 0.187(8) -0.005(6) -0.006(6) -0.033(5)
O41A 0.130(6) 0.096(5) 0.196(7) -0.007(5) -0.002(5) -0.029(5)
C1I 0.124(6) 0.086(6) 0.192(8) -0.003(6) -0.006(6) -0.030(6)
C1J 0.125(6) 0.093(6) 0.190(8) -0.011(6) -0.003(6) -0.031(6)
C55A 0.119(7) 0.084(6) 0.185(8) -0.005(6) 0.000(6) -0.036(6)
C229 0.122(7) 0.078(6) 0.190(8) -0.003(6) -0.012(7) -0.036(6)
O6 0.0463(19) 0.0456(19) 0.061(2) 0.0002(16) -0.0021(16) -0.0010(15)
O18 0.078(3) 0.107(4) 0.055(2) -0.016(2) -0.001(2) 0.044(3)
C17 0.052(3) 0.039(3) 0.068(3) -0.001(2) 0.007(2) 0.002(2)
C39 0.056(3) 0.095(5) 0.052(3) -0.015(3) -0.001(2) 0.028(3)
C75 0.045(3) 0.049(3) 0.063(3) 0.003(2) 0.013(2) 0.007(2)
C155 0.058(3) 0.068(4) 0.063(3) -0.012(3) 0.003(3) 0.014(3)
O7 0.053(3) 0.109(4) 0.080(3) -0.006(3) -0.006(2) 0.014(3)
O7A 0.078(5) 0.103(5) 0.069(5) 0.004(5) -0.003(4) 0.013(5)
O42 0.073(3) 0.067(3) 0.062(3) 0.006(2) 0.015(2) 0.019(2)
O42A 0.074(6) 0.080(6) 0.072(6) -0.005(6) 0.023(5) 0.000(6)
C23 0.096(4) 0.087(4) 0.054(3) 0.004(4) 0.007(3) 0.014(4)
C23A 0.083(6) 0.087(6) 0.070(5) 0.006(5) 0.017(5) 0.012(5)
C41 0.085(4) 0.067(4) 0.051(3) 0.010(3) 0.009(3) -0.003(3)
C41A 0.075(6) 0.079(6) 0.068(5) 0.002(5) 0.017(5) 0.007(5)
C93 0.081(4) 0.114(4) 0.084(4) -0.011(4) 0.000(3) 0.016(4)
C199 0.095(4) 0.108(4) 0.080(4) 0.010(4) 0.005(3) 0.009(4)
O8 0.051(2) 0.0448(19) 0.065(2) 0.0063(17) 0.0022(17) 0.0031(16)
O10 0.062(2) 0.050(2) 0.072(2) 0.0123(19) 0.0048(19) 0.0053(18)
C19 0.056(3) 0.046(3) 0.074(4) -0.005(3) 0.003(3) 0.006(2)
C77 0.059(3) 0.039(3) 0.077(4) -0.005(3) -0.006(3) 0.003(2)
C139 0.038(3) 0.041(3) 0.077(4) -0.001(2) 0.000(2) 0.005(2)
C149 0.043(3) 0.055(3) 0.082(4) 0.004(3) 0.004(3) 0.004(2)
O9 0.279(6) 0.274(6) 0.257(6) -0.014(5) 0.024(5) -0.002(5)
O37 0.269(6) 0.268(6) 0.244(6) -0.006(5) 0.021(5) -0.018(5)
C53 0.261(6) 0.262(6) 0.246(6) -0.019(5) 0.026(5) -0.004(5)
C105 0.259(6) 0.251(6) 0.242(6) -0.016(5) 0.028(5) 0.000(5)
C211 0.260(6) 0.260(6) 0.245(6) -0.026(5) 0.020(5) 0.000(5)
C213 0.259(6) 0.264(6) 0.241(6) -0.023(5) 0.032(5) -0.004(5)
O11 0.088(4) 0.052(3) 0.157(5) -0.032(3) -0.030(3) 0.005(2)
O24 0.088(3) 0.051(2) 0.080(3) -0.006(2) -0.017(2) 0.004(2)
C81 0.083(5) 0.067(4) 0.095(5) -0.031(4) -0.035(4) 0.018(4)
C85 0.081(5) 0.093(5) 0.059(4) -0.012(3) -0.013(3) 0.011(4)
C89 0.083(5) 0.078(5) 0.124(7) 0.005(5) 0.000(5) -0.001(4)
C165 0.070(4) 0.068(4) 0.094(5) -0.011(4) -0.002(4) 0.021(3)
O12 0.047(2) 0.040(2) 0.112(3) 0.007(2) 0.011(2) 0.0018(16)
O14 0.050(2) 0.051(2) 0.094(3) 0.012(2) 0.021(2) 0.0042(17)
C37 0.040(3) 0.046(3) 0.077(4) 0.013(3) 0.003(2) 0.001(2)
C141 0.043(3) 0.037(3) 0.076(4) 0.008(2) 0.011(2) -0.002(2)
C151 0.048(3) 0.037(3) 0.096(4) 0.010(3) 0.004(3) -0.001(2)
C153 0.055(3) 0.041(3) 0.082(4) 0.012(3) 0.001(3) -0.001(2)
O13 0.066(3) 0.073(3) 0.096(4) 0.005(3) 0.004(3) -0.013(3)
O25 0.073(3) 0.065(3) 0.123(4) 0.009(3) 0.021(3) -0.001(3)
C3 0.065(4) 0.070(4) 0.118(4) 0.011(4) 0.011(4) -0.009(3)
C25 0.064(4) 0.068(4) 0.103(5) 0.008(4) 0.013(4) -0.009(3)
C95 0.056(4) 0.068(4) 0.090(5) 0.008(4) 0.012(4) -0.005(3)
C173 0.061(5) 0.073(5) 0.107(4) 0.017(4) 0.005(4) -0.013(4)
O13A 0.070(4) 0.076(4) 0.113(5) 0.006(4) 0.013(4) -0.009(4)
O25A 0.055(5) 0.065(5) 0.103(6) 0.003(5) 0.002(5) -0.004(5)
C3A 0.063(5) 0.070(5) 0.108(5) 0.012(5) 0.005(5) -0.011(5)
C25A 0.070(6) 0.074(6) 0.118(6) 0.007(6) 0.012(6) 0.002(5)
C95A 0.068(5) 0.071(5) 0.116(6) 0.010(5) 0.012(5) -0.007(5)
C228 0.072(5) 0.077(5) 0.112(5) 0.011(5) 0.007(5) -0.009(5)
O15 0.063(3) 0.053(3) 0.076(4) -0.003(3) 0.012(3) -0.007(3)
O15A 0.090(5) 0.059(5) 0.089(5) 0.007(5) 0.008(5) 0.012(5)
O22 0.065(2) 0.071(3) 0.093(3) -0.012(2) -0.009(2) -0.007(2)
C1C 0.082(6) 0.063(6) 0.101(6) -0.010(6) 0.000(6) 0.008(5)
C13 0.071(4) 0.063(4) 0.070(4) -0.006(4) 0.008(4) -0.012(4)
C13A 0.072(4) 0.054(4) 0.080(4) -0.010(4) 0.000(4) -0.006(4)
C43 0.084(4) 0.055(3) 0.075(3) -0.005(3) 0.013(3) -0.004(3)
C195 0.074(5) 0.052(4) 0.068(4) -0.008(4) 0.020(4) -0.013(4)
C209 0.072(4) 0.059(4) 0.075(4) -0.014(4) 0.013(4) 0.001(4)
C224 0.079(6) 0.073(6) 0.098(6) -0.019(6) 0.003(6) 0.005(6)
O16 0.064(2) 0.046(2) 0.097(3) 0.017(2) -0.019(2) -0.0068(17)
O38 0.082(3) 0.088(3) 0.138(4) 0.030(3) -0.046(3) -0.003(3)
C51 0.076(5) 0.057(4) 0.126(6) 0.009(5) -0.018(5) -0.006(4)
C51A 0.078(6) 0.064(6) 0.115(7) 0.024(6) -0.016(6) -0.009(5)
C159 0.059(3) 0.042(3) 0.103(4) 0.013(3) -0.013(3) -0.009(2)
C179 0.076(4) 0.081(4) 0.117(5) 0.020(4) -0.025(4) -0.020(3)
C197 0.070(5) 0.053(4) 0.098(5) 0.016(4) -0.026(4) -0.016(4)
C225 0.070(6) 0.070(6) 0.105(6) 0.024(5) -0.019(5) -0.019(5)
O17 0.069(3) 0.088(3) 0.062(2) -0.006(2) -0.006(2) 0.040(2)
O19 0.106(5) 0.079(5) 0.136(6) -0.025(5) -0.004(5) -0.024(4)
O19A 0.114(6) 0.099(6) 0.139(6) -0.029(6) -0.011(5) -0.008(5)
O35 0.092(3) 0.075(3) 0.131(4) -0.005(3) -0.021(3) -0.014(3)
C1D 0.095(6) 0.080(5) 0.128(6) -0.041(5) -0.010(5) -0.021(5)
C1E 0.118(6) 0.095(6) 0.136(6) -0.022(6) -0.007(6) -0.011(6)
C27 0.107(6) 0.082(5) 0.133(6) -0.021(5) -0.014(5) -0.016(5)
C27A 0.117(6) 0.093(6) 0.136(6) -0.018(5) -0.010(6) -0.008(6)
C107 0.110(6) 0.087(6) 0.139(6) -0.026(6) -0.016(6) -0.020(5)
C215 0.095(6) 0.071(5) 0.135(6) -0.030(5) -0.025(5) -0.021(5)
C217 0.114(6) 0.088(6) 0.135(6) -0.018(6) -0.008(5) -0.015(6)
C226 0.103(5) 0.076(5) 0.129(6) -0.026(5) -0.023(5) -0.027(4)
O21 0.114(4) 0.110(4) 0.087(3) -0.013(3) -0.014(3) -0.069(4)
O27 0.090(4) 0.144(6) 0.108(4) -0.055(4) -0.046(3) 0.042(4)
C45 0.078(5) 0.146(8) 0.094(5) -0.047(5) -0.038(4) 0.030(5)
C97 0.141(8) 0.120(7) 0.093(6) -0.031(5) 0.018(5) -0.071(7)
C99 0.138(9) 0.167(11) 0.084(6) -0.012(7) -0.042(6) 0.049(8)
C189 0.064(5) 0.097(6) 0.199(11) -0.040(7) -0.033(6) 0.000(4)
O26 0.082(3) 0.082(3) 0.095(3) 0.002(3) 0.031(3) -0.018(3)
O28 0.075(3) 0.128(5) 0.080(3) -0.001(3) 0.021(3) -0.012(3)
C21 0.068(4) 0.102(6) 0.085(5) -0.010(4) 0.000(4) 0.007(4)
C79 0.075(4) 0.085(5) 0.059(3) -0.006(3) 0.016(3) 0.020(4)
C163 0.082(5) 0.060(4) 0.095(5) 0.000(4) 0.002(4) -0.014(3)
C167 0.088(5) 0.063(4) 0.106(6) 0.001(4) -0.004(4) -0.011(4)
O29 0.189(7) 0.141(6) 0.062(3) 0.003(3) 0.032(4) 0.032(5)
O34 0.128(5) 0.093(4) 0.074(3) -0.027(3) 0.007(3) -0.034(4)
C49 0.156(11) 0.145(10) 0.104(7) -0.008(7) 0.012(7) 0.058(9)
C187 0.171(10) 0.101(7) 0.070(5) -0.033(5) -0.007(5) 0.042(7)
C191 0.086(6) 0.176(12) 0.130(9) -0.056(9) 0.015(6) -0.017(7)
C193 0.134(8) 0.156(10) 0.073(5) 0.013(6) 0.028(5) 0.033(7)
O30 0.068(3) 0.089(3) 0.092(3) 0.002(3) 0.020(2) -0.007(2)
O40 0.093(4) 0.095(4) 0.130(5) -0.023(4) 0.047(4) -0.024(3)
C87 0.108(7) 0.099(6) 0.106(6) 0.009(5) 0.039(5) 0.009(5)
C161 0.080(5) 0.087(5) 0.064(4) -0.007(3) 0.009(3) -0.006(4)
C169 0.069(4) 0.101(6) 0.093(5) -0.018(5) 0.014(4) -0.010(4)
C171 0.075(5) 0.083(5) 0.099(5) 0.001(4) 0.013(4) 0.013(4)
O31 0.083(3) 0.059(3) 0.114(4) -0.009(3) 0.030(3) 0.009(3)
O33 0.069(3) 0.075(3) 0.118(4) -0.019(3) 0.016(3) 0.004(3)
C181 0.071(4) 0.070(4) 0.116(5) 0.004(4) 0.023(4) 0.008(4)
C201 0.079(5) 0.071(4) 0.119(5) -0.018(4) 0.023(4) -0.005(4)
C203 0.083(4) 0.079(4) 0.115(5) -0.004(4) 0.017(4) 0.015(4)
C205 0.073(4) 0.068(4) 0.120(5) -0.014(4) 0.022(4) -0.011(4)
O31A 0.093(5) 0.067(5) 0.125(5) -0.003(5) 0.009(5) 0.009(4)
O33A 0.074(4) 0.068(4) 0.119(5) -0.006(4) 0.016(4) 0.001(4)
C1F 0.082(4) 0.067(4) 0.121(5) -0.013(4) 0.015(4) 0.000(4)
C1G 0.080(5) 0.071(4) 0.121(5) -0.017(5) 0.021(5) -0.001(5)
C1H 0.075(5) 0.067(5) 0.118(6) 0.000(5) 0.022(5) 0.011(5)
C227 0.079(5) 0.069(5) 0.119(6) -0.002(5) 0.018(5) 0.013(5)
O32 0.087(4) 0.071(3) 0.129(5) 0.005(3) 0.007(3) 0.022(3)
O36 0.055(3) 0.086(4) 0.139(5) -0.006(3) 0.014(3) 0.016(2)
C5 0.059(4) 0.061(4) 0.118(6) -0.019(4) 0.005(4) 0.008(3)
C157 0.060(4) 0.051(3) 0.116(6) 0.000(3) 0.019(4) 0.012(3)
C175 0.103(7) 0.072(5) 0.139(8) 0.004(5) 0.044(6) -0.010(5)
C177 0.094(6) 0.077(5) 0.126(7) -0.024(5) 0.019(5) -0.024(4)
O39 0.108(5) 0.128(6) 0.281(12) 0.019(7) 0.013(6) 0.028(5)
N1 0.0282(17) 0.0177(15) 0.0395(17) -0.0021(13) 0.0000(13) 0.0074(13)
N3 0.0343(19) 0.0256(17) 0.052(2) 0.0055(16) 0.0061(16) 0.0071(14)
N4 0.0296(17) 0.0210(16) 0.0403(18) -0.0014(14) 0.0000(14) 0.0010(13)
N5 0.038(2) 0.0317(19) 0.054(2) 0.0110(17) -0.0115(17) -0.0157(16)
N6 0.0306(18) 0.0167(15) 0.051(2) 0.0034(14) -0.0003(15) -0.0036(13)
N7 0.040(2) 0.0303(19) 0.055(2) -0.0103(17) 0.0115(17) -0.0135(16)
N8 0.0267(17) 0.0251(17) 0.051(2) -0.0060(15) 0.0042(15) -0.0037(13)
N9 0.041(2) 0.0206(17) 0.062(2) 0.0038(16) 0.0079(17) 0.0133(15)
C1 0.0264(19) 0.0168(17) 0.039(2) -0.0022(15) 0.0013(15) 0.0026(14)
C2 0.041(2) 0.026(2) 0.055(3) 0.0068(19) 0.015(2) -0.0010(18)
C4 0.0198(18) 0.0212(18) 0.045(2) -0.0021(16) 0.0027(15) 0.0034(14)
C6 0.0264(19) 0.0220(18) 0.036(2) 0.0001(15) 0.0042(15) 0.0000(15)
C7 0.033(2) 0.022(2) 0.065(3) -0.0018(19) -0.011(2) 0.0032(17)
C8 0.031(2) 0.0163(17) 0.046(2) -0.0022(16) 0.0026(17) 0.0058(15)
C10 0.031(2) 0.0148(17) 0.0332(19) 0.0011(14) 0.0028(15) 0.0029(15)
C12 0.0273(19) 0.0200(18) 0.040(2) 0.0004(16) -0.0003(16) 0.0011(15)
C14 0.0197(18) 0.0222(18) 0.045(2) -0.0026(16) 0.0044(15) 0.0033(14)
C15 0.027(2) 0.035(2) 0.066(3) 0.002(2) -0.001(2) 0.0043(18)
C16 0.032(2) 0.0183(17) 0.0309(18) 0.0027(14) 0.0015(15) -0.0021(15)
C18 0.0242(19) 0.0200(18) 0.039(2) -0.0009(15) -0.0005(15) -0.0047(14)
C20 0.0237(19) 0.0168(17) 0.045(2) 0.0017(16) 0.0033(16) 0.0029(14)
C22 0.0261(19) 0.0251(19) 0.035(2) -0.0021(16) 0.0000(15) -0.0006(15)
C24 0.0268(19) 0.0205(18) 0.040(2) 0.0010(16) -0.0001(16) -0.0009(15)
C26 0.0285(19) 0.0187(17) 0.038(2) 0.0014(15) 0.0008(15) -0.0024(15)
C28 0.029(2) 0.0189(18) 0.039(2) 0.0017(15) 0.0037(16) 0.0029(15)
C29 0.045(3) 0.024(2) 0.059(3) -0.0005(19) 0.002(2) -0.0174(18)
C30 0.0261(19) 0.0186(17) 0.038(2) -0.0015(15) -0.0014(15) 0.0035(14)
C31 0.043(3) 0.021(2) 0.065(3) 0.0019(19) 0.007(2) 0.0178(18)
C32 0.030(2) 0.0196(18) 0.048(2) -0.0006(17) 0.0028(17) 0.0036(15)
C33 0.049(3) 0.048(3) 0.054(3) -0.016(2) 0.018(2) -0.026(2)
C34 0.031(2) 0.0159(17) 0.036(2) -0.0007(15) 0.0009(15) 0.0040(15)
C35 0.044(3) 0.033(2) 0.065(3) 0.008(2) -0.012(2) -0.025(2)
C36 0.026(2) 0.0220(19) 0.050(2) 0.0002(17) 0.0023(17) -0.0001(15)
C38 0.032(2) 0.0208(18) 0.040(2) -0.0011(16) -0.0027(16) 0.0048(15)
C40 0.0229(18) 0.0197(18) 0.037(2) -0.0035(15) 0.0039(15) 0.0064(14)
C42 0.0259(19) 0.0231(19) 0.038(2) 0.0013(16) 0.0021(15) -0.0015(15)
C44 0.0275(19) 0.0198(18) 0.037(2) -0.0012(15) -0.0018(15) -0.0014(15)
C46 0.0266(19) 0.0230(18) 0.039(2) -0.0014(16) -0.0013(15) -0.0020(15)
C48 0.0243(18) 0.0208(18) 0.0347(19) 0.0006(15) 0.0003(15) -0.0029(14)
C50 0.032(2) 0.0213(19) 0.042(2) -0.0049(16) 0.0049(17) -0.0012(15)
C52 0.035(2) 0.0179(18) 0.042(2) -0.0003(16) 0.0037(17) 0.0062(15)
C54 0.031(2) 0.027(2) 0.042(2) -0.0017(17) 0.0073(17) 0.0006(16)
C56 0.028(2) 0.0227(18) 0.038(2) -0.0023(16) 0.0029(16) -0.0014(15)
C57 0.047(3) 0.026(2) 0.056(3) 0.014(2) -0.011(2) -0.0092(19)
C58 0.030(2) 0.0214(18) 0.043(2) -0.0047(16) 0.0061(16) 0.0020(15)
C59 0.031(2) 0.030(2) 0.065(3) 0.009(2) 0.011(2) 0.0064(17)
C60 0.0277(19) 0.0173(17) 0.038(2) 0.0015(15) -0.0010(15) 0.0035(14)
C61 0.035(2) 0.0171(18) 0.058(3) 0.0039(18) -0.0010(19) -0.0066(16)
C62 0.0234(19) 0.0258(19) 0.039(2) 0.0035(16) -0.0007(15) 0.0039(15)
C63 0.038(2) 0.026(2) 0.055(3) -0.0119(19) 0.0057(19) -0.0068(17)
C64 0.029(2) 0.0249(19) 0.044(2) -0.0070(17) 0.0015(17) -0.0018(16)
C65 0.035(2) 0.026(2) 0.099(4) 0.004(2) -0.002(2) -0.0049(19)
C66 0.033(2) 0.0222(19) 0.044(2) 0.0075(17) 0.0011(17) -0.0046(16)
C67 0.056(3) 0.035(2) 0.060(3) -0.002(2) 0.006(2) -0.015(2)
C68 0.035(2) 0.0203(18) 0.042(2) 0.0064(16) 0.0081(17) 0.0055(16)
C69 0.036(3) 0.022(2) 0.107(4) 0.006(2) 0.000(3) 0.0070(18)
C70 0.0272(19) 0.0255(19) 0.035(2) -0.0013(16) -0.0016(15) 0.0001(15)
C71 0.032(2) 0.030(2) 0.108(5) 0.010(3) 0.004(3) 0.0097(19)
C72 0.030(2) 0.0235(19) 0.043(2) -0.0015(17) -0.0056(17) 0.0028(16)
C74 0.0239(19) 0.0203(18) 0.053(2) -0.0034(17) 0.0012(17) 0.0008(15)
C76 0.033(2) 0.0146(17) 0.045(2) 0.0006(16) 0.0003(17) 0.0102(15)
C78 0.035(2) 0.0227(19) 0.043(2) -0.0012(17) 0.0001(17) 0.0131(16)
C80 0.031(2) 0.0173(17) 0.040(2) 0.0032(15) 0.0025(16) 0.0037(15)
C82 0.029(2) 0.0165(18) 0.062(3) -0.0003(18) 0.0027(18) 0.0110(15)
C84 0.0256(19) 0.0182(17) 0.038(2) -0.0015(15) -0.0008(15) 0.0020(14)
C86 0.0257(19) 0.0183(17) 0.041(2) -0.0004(15) 0.0010(15) 0.0013(14)
C88 0.033(2) 0.0202(18) 0.045(2) 0.0032(16) 0.0035(17) 0.0030(16)
C90 0.029(2) 0.0190(18) 0.043(2) 0.0016(16) -0.0002(16) -0.0006(15)
C92 0.032(2) 0.0235(19) 0.033(2) 0.0024(15) -0.0009(16) -0.0023(15)
C94 0.031(2) 0.0218(18) 0.041(2) -0.0021(16) 0.0066(16) -0.0018(15)
C96 0.031(2) 0.0204(18) 0.045(2) 0.0019(16) 0.0066(17) 0.0030(15)
C98 0.027(2) 0.0170(18) 0.059(3) 0.0033(17) 0.0043(18) 0.0047(15)
C100 0.026(2) 0.0201(18) 0.057(3) -0.0005(18) -0.0024(17) 0.0030(15)
C102 0.027(2) 0.027(2) 0.038(2) -0.0004(16) -0.0010(16) -0.0003(15)
C104 0.0260(19) 0.0223(19) 0.050(2) -0.0027(17) 0.0023(17) 0.0059(15)
C106 0.036(2) 0.0243(19) 0.038(2) 0.0041(16) -0.0002(17) -0.0033(16)
C108 0.036(2) 0.0225(19) 0.038(2) 0.0055(16) 0.0086(17) 0.0086(16)
C110 0.029(2) 0.0208(18) 0.035(2) -0.0037(15) -0.0013(15) -0.0009(15)
C111 0.036(2) 0.036(2) 0.046(2) -0.0035(19) -0.0040(18) -0.0080(18)
C112 0.038(2) 0.0150(17) 0.056(3) 0.0022(17) 0.0002(19) -0.0127(16)
C113 0.032(2) 0.028(2) 0.057(3) 0.0064(19) 0.0095(19) 0.0016(17)
C114 0.030(2) 0.0223(19) 0.042(2) 0.0019(16) 0.0009(16) -0.0017(15)
C115 0.030(2) 0.031(2) 0.062(3) -0.009(2) 0.006(2) -0.0005(17)
C116 0.029(2) 0.0215(18) 0.049(2) 0.0040(17) 0.0051(17) 0.0067(15)
C117 0.026(2) 0.031(2) 0.061(3) -0.004(2) 0.0047(19) -0.0018(17)
C118 0.026(2) 0.027(2) 0.049(2) 0.0010(18) 0.0063(17) -0.0018(16)
C119 0.030(2) 0.0208(19) 0.074(3) 0.005(2) 0.006(2) -0.0001(16)
C120 0.028(2) 0.0205(18) 0.046(2) 0.0009(16) 0.0034(16) -0.0036(15)
C121 0.041(2) 0.026(2) 0.062(3) 0.008(2) -0.011(2) -0.0232(19)
C122 0.034(2) 0.0195(18) 0.0291(18) -0.0004(15) 0.0002(15) -0.0005(15)
C123 0.042(3) 0.036(2) 0.063(3) -0.015(2) 0.013(2) -0.023(2)
C124 0.027(2) 0.025(2) 0.051(2) -0.0005(18) 0.0060(17) -0.0046(16)
C125 0.032(2) 0.024(2) 0.056(3) -0.0081(18) 0.0031(19) -0.0072(17)
C126 0.036(2) 0.0231(19) 0.049(2) 0.0053(18) -0.0066(18) -0.0084(17)
C127 0.033(2) 0.038(3) 0.069(3) -0.012(2) 0.003(2) -0.0071(19)
C128 0.035(2) 0.025(2) 0.046(2) -0.0028(17) 0.0007(17) -0.0073(17)
C129 0.035(2) 0.031(2) 0.067(3) 0.007(2) -0.005(2) -0.0078(18)
C130 0.036(2) 0.0211(19) 0.044(2) 0.0062(17) -0.0037(17) -0.0015(16)
C131 0.045(3) 0.025(2) 0.090(4) 0.004(2) -0.010(3) -0.008(2)
C132 0.029(2) 0.028(2) 0.051(2) 0.0020(18) 0.0047(17) -0.0047(16)
C133 0.034(2) 0.032(2) 0.068(3) 0.001(2) 0.018(2) -0.0017(18)
C134 0.037(2) 0.027(2) 0.046(2) -0.0079(18) 0.0052(18) -0.0076(17)
C135 0.048(3) 0.035(2) 0.065(3) 0.015(2) -0.021(2) -0.016(2)
C136 0.034(2) 0.0229(19) 0.058(3) -0.0087(19) 0.0112(19) -0.0139(17)
C137 0.051(3) 0.039(3) 0.064(3) 0.001(2) 0.008(2) -0.017(2)
C138 0.033(2) 0.0191(18) 0.057(3) -0.0052(18) -0.0093(19) 0.0000(16)
C140 0.034(2) 0.0229(19) 0.046(2) 0.0035(17) 0.0068(18) 0.0005(16)
C142 0.042(2) 0.0236(19) 0.037(2) -0.0024(16) -0.0064(17) 0.0024(17)
C144 0.033(2) 0.025(2) 0.047(2) 0.0013(17) 0.0052(18) 0.0055(16)
C146 0.036(2) 0.0206(18) 0.042(2) 0.0038(16) 0.0050(17) 0.0009(16)
C148 0.029(2) 0.0165(18) 0.061(3) 0.0003(18) 0.0033(18) 0.0078(15)
C150 0.030(2) 0.024(2) 0.067(3) -0.002(2) -0.006(2) 0.0014(16)
C152 0.033(2) 0.0189(18) 0.052(2) -0.0056(17) 0.0015(18) -0.0097(16)
C154 0.037(2) 0.022(2) 0.056(3) 0.0054(18) 0.0051(19) 0.0079(17)
C156 0.036(2) 0.0194(18) 0.046(2) -0.0018(17) 0.0022(18) 0.0066(16)
C158 0.028(2) 0.0243(19) 0.051(2) -0.0009(18) 0.0055(17) 0.0022(16)
C160 0.041(2) 0.026(2) 0.052(3) 0.0099(19) -0.0086(19) -0.0075(18)
C162 0.030(2) 0.0223(19) 0.059(3) 0.0018(18) 0.0012(18) 0.0006(16)
C164 0.031(2) 0.0239(19) 0.038(2) -0.0015(16) 0.0017(16) -0.0041(16)
C166 0.049(3) 0.028(2) 0.046(2) -0.0059(18) 0.007(2) -0.0099(19)
C168 0.039(2) 0.023(2) 0.055(3) 0.0057(18) 0.0104(19) 0.0023(17)
C170 0.025(2) 0.031(2) 0.070(3) -0.009(2) 0.005(2) -0.0091(17)
C172 0.041(2) 0.031(2) 0.045(2) -0.0042(18) 0.0040(19) -0.0074(18)
C174 0.035(2) 0.023(2) 0.070(3) 0.003(2) 0.009(2) 0.0097(17)
C176 0.032(2) 0.029(2) 0.068(3) 0.005(2) -0.009(2) -0.0063(18)
C178 0.030(2) 0.027(2) 0.067(3) 0.009(2) 0.008(2) 0.0038(17)
C180 0.028(2) 0.032(2) 0.057(3) -0.005(2) -0.0018(18) -0.0077(17)
C182 0.033(2) 0.028(2) 0.040(2) -0.0056(17) 0.0064(17) -0.0040(16)
C184 0.037(2) 0.029(2) 0.042(2) -0.0047(17) 0.0058(18) -0.0070(17)
C186 0.0249(19) 0.0205(18) 0.051(2) 0.0007(17) 0.0039(17) 0.0018(15)
C188 0.042(2) 0.027(2) 0.048(2) 0.0093(18) -0.0090(19) -0.0089(18)
C190 0.035(2) 0.0192(19) 0.063(3) -0.0075(19) 0.003(2) -0.0038(16)
C192 0.038(2) 0.0205(19) 0.062(3) 0.0057(19) -0.003(2) -0.0101(17)
C194 0.047(3) 0.025(2) 0.045(2) -0.0032(18) -0.0017(19) 0.0117(18)
C196 0.047(3) 0.024(2) 0.056(3) -0.0029(19) -0.001(2) -0.0089(18)
C198 0.031(2) 0.024(2) 0.074(3) -0.007(2) 0.010(2) -0.0055(17)
C200 0.036(2) 0.033(2) 0.046(2) -0.0003(19) -0.0055(18) -0.0068(18)
C202 0.035(2) 0.028(2) 0.049(2) 0.0088(18) -0.0104(18) -0.0082(17)
C204 0.027(2) 0.0232(19) 0.058(3) 0.0034(18) 0.0035(18) 0.0014(16)
C206 0.042(2) 0.025(2) 0.046(2) -0.0075(18) -0.0074(19) 0.0031(17)
C208 0.037(2) 0.025(2) 0.064(3) 0.003(2) -0.001(2) -0.0098(17)
C210 0.042(2) 0.031(2) 0.048(2) -0.0055(19) -0.0098(19) 0.0081(18)
C212 0.037(2) 0.034(2) 0.040(2) -0.0071(18) -0.0067(17) 0.0023(18)
C214 0.031(2) 0.027(2) 0.065(3) 0.006(2) -0.007(2) -0.0059(17)
C216 0.037(2) 0.028(2) 0.070(3) -0.008(2) 0.001(2) -0.0033(18)
C218 0.042(2) 0.033(2) 0.045(2) 0.0011(19) 0.0135(19) 0.0065(19)
C220 0.043(2) 0.035(2) 0.043(2) -0.0111(19) 0.0080(19) -0.0123(19)
C222 0.050(3) 0.027(2) 0.050(3) -0.0026(19) 0.000(2) 0.0130(19)
N2 0.052(3) 0.047(2) 0.071(3) -0.003(2) 0.007(2) -0.018(2)
C91 0.048(4) 0.073(5) 0.291(15) -0.058(7) -0.035(6) 0.005(4)
C145 0.058(4) 0.041(3) 0.089(4) -0.011(3) 0.007(3) -0.007(3)

loop_
_atom_type_symbol
_atom_type_description
_atom_type_scat_dispersion_real
_atom_type_scat_dispersion_imag
_atom_type_scat_source
C C 0.0181 0.0091 'International Tables Vol C Tables 4.2.6.8 and 6.1.1.4'
H H 0.0000 0.0000 'International Tables Vol C Tables 4.2.6.8 and 6.1.1.4'
F F 0.0727 0.0534 'International Tables Vol C Tables 4.2.6.8 and 6.1.1.4'
N N 0.0311 0.0180 'International Tables Vol C Tables 4.2.6.8 and 6.1.1.4'
O O 0.0492 0.0322 'International Tables Vol C Tables 4.2.6.8 and 6.1.1.4'
P P 0.2955 0.4335 'International Tables Vol C Tables 4.2.6.8 and 6.1.1.4'

loop_
_geom_angle_atom_site_label_1
_geom_angle_atom_site_label_2
_geom_angle_atom_site_label_3
_geom_angle
_geom_angle_site_symmetry_1
_geom_angle_site_symmetry_3
_geom_angle_publ_flag
F10 P1 F42 89.04(15) . . ?
F18 P1 F10 179.31(17) . . ?
F18 P1 F42 90.53(16) . . ?
F25 P1 F10 88.74(17) . . ?
F25 P1 F18 90.71(17) . . ?
F25 P1 F42 87.9(2) . . ?
F27 P1 F10 90.48(17) . . ?
F27 P1 F18 89.95(18) . . ?
F27 P1 F25 91.0(2) . . ?
F27 P1 F42 178.8(2) . . ?
F27 P1 F48 91.4(2) . . ?
F48 P1 F10 90.44(17) . . ?
F48 P1 F18 90.09(17) . . ?
F48 P1 F25 177.4(2) . . ?
F48 P1 F42 89.6(2) . . ?
F3 P2 F13 89.8(2) . . ?
F3 P2 F29 89.7(2) . . ?
F3 P2 F44 88.6(2) . . ?
F13 P2 F29 179.5(2) . . ?
F13 P2 F44 89.05(18) . . ?
F29 P2 F44 90.66(19) . . ?
F31 P2 F3 178.0(2) . . ?
F31 P2 F13 90.6(2) . . ?
F31 P2 F29 89.8(2) . . ?
F31 P2 F38 91.5(2) . . ?
F31 P2 F44 89.5(2) . . ?
F38 P2 F3 90.4(2) . . ?
F38 P2 F13 89.92(18) . . ?
F38 P2 F29 90.36(19) . . ?
F38 P2 F44 178.6(2) . . ?
F9 P3 F5 86.0(3) . . ?
F9 P3 F17 92.1(3) . . ?
F9 P3 F19 176.6(3) . . ?
F17 P3 F5 80.2(4) . . ?
F19 P3 F5 92.5(4) . . ?
F19 P3 F17 84.6(3) . . ?
F43 P3 F5 104.4(7) . . ?
F43 P3 F9 89.3(3) . . ?
F43 P3 F17 175.3(7) . . ?
F43 P3 F19 94.0(3) . . ?
F43 P3 F45 82.7(8) . . ?
F45 P3 F5 172.5(7) . . ?
F45 P3 F9 91.6(5) . . ?
F45 P3 F17 92.8(7) . . ?
F45 P3 F19 89.5(5) . . ?
F4 P4 F8 89.36(15) . . ?
F22 P4 F4 89.90(15) . . ?
F22 P4 F8 178.61(18) . . ?
F22 P4 F36 89.75(19) . . ?
F22 P4 F46 90.67(17) . . ?
F30 P4 F4 89.77(17) . . ?
F30 P4 F8 90.37(17) . . ?
F30 P4 F22 90.80(19) . . ?
F30 P4 F36 178.2(2) . . ?
F30 P4 F46 90.5(2) . . ?
F36 P4 F4 88.49(18) . . ?
F36 P4 F8 89.06(16) . . ?
F46 P4 F4 179.39(18) . . ?
F46 P4 F8 90.07(16) . . ?
F46 P4 F36 91.3(2) . . ?
F2 P5 F7 89.0(2) . . ?
F2 P5 F15 90.5(2) . . ?
F2 P5 F33 87.5(3) . . ?
F15 P5 F7 179.4(2) . . ?
F15 P5 F33 91.6(2) . . ?
F33 P5 F7 88.0(2) . . ?
F35 P5 F2 177.9(3) . . ?
F35 P5 F7 89.0(2) . . ?
F35 P5 F15 91.4(2) . . ?
F35 P5 F33 93.1(3) . . ?
F35 P5 F37 88.8(4) . . ?
F37 P5 F2 90.5(3) . . ?
F37 P5 F7 90.4(3) . . ?
F37 P5 F15 90.0(3) . . ?
F37 P5 F33 177.4(3) . . ?
F12 P6 F1 178.89(18) . . ?
F12 P6 F16 90.09(15) . . ?
F12 P6 F20 90.38(16) . . ?
F12 P6 F34 90.49(16) . . ?
F16 P6 F1 88.82(15) . . ?
F20 P6 F1 89.83(15) . . ?
F20 P6 F16 89.32(17) . . ?
F34 P6 F1 90.60(16) . . ?
F34 P6 F16 178.65(19) . . ?
F34 P6 F20 89.47(19) . . ?
F40 P6 F1 89.83(17) . . ?
F40 P6 F12 89.95(17) . . ?
F40 P6 F16 90.4(2) . . ?
F40 P6 F20 179.5(2) . . ?
F40 P6 F34 90.9(2) . . ?
F11 P7 F21 162.4(8) . . ?
F11 P7 F23 87.4(7) . . ?
F11 P7 F39 91.3(7) . . ?
F21 P7 F39 75.5(5) . . ?
F23 P7 F21 77.1(6) . . ?
F23 P7 F39 69.4(5) . . ?
F41 P7 F11 100.9(7) . . ?
F41 P7 F21 85.4(6) . . ?
F41 P7 F23 82.0(6) . . ?
F41 P7 F39 148.3(8) . . ?
F47 P7 F11 101.9(9) . . ?
F47 P7 F21 89.5(7) . . ?
F47 P7 F23 156.0(8) . . ?
F47 P7 F39 88.2(7) . . ?
F47 P7 F41 117.1(8) . . ?
F11A P7A F21A 173.6(14) . . ?
F11A P7A F41A 109.6(10) . . ?
F11A P7A F47A 86.6(11) . . ?
F21A P7A F41A 69.1(9) . . ?
F21A P7A F47A 87.2(11) . . ?
F23A P7A F11A 99.7(14) . . ?
F23A P7A F21A 86.6(13) . . ?
F23A P7A F39A 119.1(14) . . ?
F23A P7A F41A 107.9(11) . . ?
F23A P7A F47A 170.8(12) . . ?
F39A P7A F11A 87.6(12) . . ?
F39A P7A F21A 88.3(12) . . ?
F39A P7A F41A 126.3(12) . . ?
F39A P7A F47A 67.5(11) . . ?
F47A P7A F41A 63.5(6) . . ?
P7A F39A F47A 67.3(11) . . ?
P7A F47A F39A 45.2(8) . . ?
F6 P8 F26 89.52(15) . . ?
F6 P8 F28 89.98(15) . . ?
F14 P8 F6 89.88(16) . . ?
F14 P8 F24 89.96(16) . . ?
F14 P8 F26 89.92(17) . . ?
F14 P8 F28 88.77(17) . . ?
F24 P8 F6 179.48(18) . . ?
F24 P8 F26 89.98(17) . . ?
F24 P8 F28 90.52(16) . . ?
F26 P8 F28 178.60(19) . . ?
F32 P8 F6 90.38(17) . . ?
F32 P8 F14 178.79(19) . . ?
F32 P8 F24 89.79(17) . . ?
F32 P8 F26 91.26(17) . . ?
F32 P8 F28 90.04(17) . . ?
C147 O1 C73 111.1(4) . . ?
C143 O4 C9 107.7(4) . . ?
O4 C9 H 109.4 . . ?
O4 C9 HA 109.4 . . ?
O4 C9 C73 111.0(5) . . ?
H C9 HA 108.0 . . ?
C73 C9 H 109.4 . . ?
C73 C9 HA 109.4 . . ?
O1 C73 C9 111.2(4) . . ?
O1 C73 HB 109.4 . . ?
O1 C73 HC 109.4 . . ?
C9 C73 HB 109.4 . . ?
C9 C73 HC 109.4 . . ?
HB C73 HC 108.0 . . ?
O4 C143 HD 109.3 . . ?
O4 C143 HE 109.3 . . ?
O4 C143 C147 111.4(4) . . ?
HD C143 HE 108.0 . . ?
C147 C143 HD 109.3 . . ?
C147 C143 HE 109.3 . . ?
O1 C147 C143 110.4(4) . . ?
O1 C147 HF 109.6 . . ?
O1 C147 HG 109.6 . . ?
C143 C147 HF 109.6 . . ?
C143 C147 HG 109.6 . . ?
HF C147 HG 108.1 . . ?
C103 O2 C101 108.1(9) . . ?
C1A O2A C1B 108.7(9) . . ?
C83 O20 C223 105.6(7) . . ?
C207 O20 C83 109.5(7) . . ?
O2A C1A HH 109.1 . . ?
O2A C1A HI 109.1 . . ?
O2A C1A C223 112.5(12) . . ?
HH C1A HI 107.8 . . ?
C223 C1A HH 109.1 . . ?
C223 C1A HI 109.1 . . ?
O2A C1B HJ 111.3 . . ?
O2A C1B HK 111.3 . . ?
O2A C1B C83 102.2(9) . . ?
HJ C1B HK 109.2 . . ?
C83 C1B HJ 111.3 . . ?
C83 C1B HK 111.3 . . ?
O20 C83 C1B 100.8(6) . . ?
O20 C83 HL 110.7 . . ?
O20 C83 HM 110.7 . . ?
O20 C83 HN 111.6 . . ?
O20 C83 HO 111.6 . . ?
O20 C83 C103 105.1(6) . . ?
C1B C83 HN 111.6 . . ?
C1B C83 HO 111.6 . . ?
HL C83 HM 108.8 . . ?
HN C83 HO 109.4 . . ?
C103 C83 HL 110.7 . . ?
C103 C83 HM 110.7 . . ?
O2 C101 HP 109.0 . . ?
O2 C101 HQ 109.0 . . ?
O2 C101 C207 113.1(12) . . ?
HP C101 HQ 107.8 . . ?
C207 C101 HP 109.0 . . ?
C207 C101 HQ 109.0 . . ?
O2 C103 C83 107.7(10) . . ?
O2 C103 HR 110.2 . . ?
O2 C103 HS 110.2 . . ?
C83 C103 HR 110.2 . . ?
C83 C103 HS 110.2 . . ?
HR C103 HS 108.5 . . ?
O20 C207 C101 109.1(13) . . ?
O20 C207 HT 109.9 . . ?
O20 C207 HU 109.9 . . ?
C101 C207 HT 109.9 . . ?
C101 C207 HU 109.9 . . ?
HT C207 HU 108.3 . . ?
O20 C223 HV 108.6 . . ?
O20 C223 HW 108.6 . . ?
C1A C223 O20 114.5(14) . . ?
C1A C223 HV 108.6 . . ?
C1A C223 HW 108.6 . . ?
HV C223 HW 107.6 . . ?
C183 O3 C11 112.4(6) . . ?
C185 O23 C47 110.7(6) . . ?
O3 C11 HX 109.5 . . ?
O3 C11 HY 109.5 . . ?
HX C11 HY 108.1 . . ?
C185 C11 O3 110.7(7) . . ?
C185 C11 HX 109.5 . . ?
C185 C11 HY 109.5 . . ?
O23 C47 HZ 109.7 . . ?
O23 C47 H1 109.7 . . ?
HZ C47 H1 108.2 . . ?
C183 C47 O23 109.7(7) . . ?
C183 C47 HZ 109.7 . . ?
C183 C47 H1 109.7 . . ?
O3 C183 H2 109.6 . . ?
O3 C183 H3 109.6 . . ?
C47 C183 O3 110.1(7) . . ?
C47 C183 H2 109.6 . . ?
C47 C183 H3 109.6 . . ?
H2 C183 H3 108.2 . . ?
O23 C185 H4 109.0 . . ?
O23 C185 H5 109.0 . . ?
C11 C185 O23 113.1(8) . . ?
C11 C185 H4 109.0 . . ?
C11 C185 H5 109.0 . . ?
H4 C185 H5 107.8 . . ?
C109 O5 C55 109.7(12) . . ?
C219 O41 C221 116.8(12) . . ?
O5 C55 H6 109.2 . . ?
O5 C55 H7 109.2 . . ?
O5 C55 C221 112.0(14) . . ?
H6 C55 H7 107.9 . . ?
C221 C55 H6 109.2 . . ?
C221 C55 H7 109.2 . . ?
O5 C109 H8 108.8 . . ?
O5 C109 H9 108.8 . . ?
O5 C109 C219 113.6(15) . . ?
H8 C109 H9 107.7 . . ?
C219 C109 H8 108.8 . . ?
C219 C109 H9 108.8 . . ?
O41 C219 C109 105.3(16) . . ?
O41 C219 H10 110.7 . . ?
O41 C219 H11 110.7 . . ?
C109 C219 H10 110.7 . . ?
C109 C219 H11 110.7 . . ?
H10 C219 H11 108.8 . . ?
O41 C221 C55 111.3(13) . . ?
O41 C221 H12 109.4 . . ?
O41 C221 H13 109.4 . . ?
C55 C221 H12 109.4 . . ?
C55 C221 H13 109.4 . . ?
H12 C221 H13 108.0 . . ?
C55A O5A C229 110(2) . . ?
C1I O41A C1J 130(2) . . ?
O41A C1I H14 112.7 . . ?
O41A C1I H15 112.7 . . ?
O41A C1I C229 95(2) . . ?
H14 C1I H15 110.2 . . ?
C229 C1I H14 112.7 . . ?
C229 C1I H15 112.7 . . ?
O41A C1J H16 111.4 . . ?
O41A C1J H17 111.4 . . ?
O41A C1J C55A 101.6(18) . . ?
H16 C1J H17 109.3 . . ?
C55A C1J H16 111.4 . . ?
C55A C1J H17 111.4 . . ?
O5A C55A C1J 114.5(18) . . ?
O5A C55A H18 108.6 . . ?
O5A C55A H19 108.6 . . ?
C1J C55A H18 108.6 . . ?
C1J C55A H19 108.6 . . ?
H18 C55A H19 107.6 . . ?
O5A C229 C1I 103.0(16) . . ?
O5A C229 H20 111.2 . . ?
O5A C229 H21 111.2 . . ?
C1I C229 H20 111.2 . . ?
C1I C229 H21 111.2 . . ?
H20 C229 H21 109.1 . . ?
C17 O6 C75 110.0(4) . . ?
C155 O18 C39 108.9(5) . . ?
O6 C17 H22 109.3 . . ?
O6 C17 H23 109.3 . . ?
O6 C17 C155 111.7(4) . . ?
H22 C17 H23 107.9 . . ?
C155 C17 H22 109.3 . . ?
C155 C17 H23 109.3 . . ?
O18 C39 H24 109.6 . . ?
O18 C39 H25 109.6 . . ?
O18 C39 C75 110.3(5) . . ?
H24 C39 H25 108.1 . . ?
C75 C39 H24 109.6 . . ?
C75 C39 H25 109.6 . . ?
O6 C75 C39 109.7(5) . . ?
O6 C75 H26 109.7 . . ?
O6 C75 H27 109.7 . . ?
C39 C75 H26 109.7 . . ?
C39 C75 H27 109.7 . . ?
H26 C75 H27 108.2 . . ?
O18 C155 C17 111.3(5) . . ?
O18 C155 H28 109.4 . . ?
O18 C155 H29 109.4 . . ?
C17 C155 H28 109.4 . . ?
C17 C155 H29 109.4 . . ?
H28 C155 H29 108.0 . . ?
C93 O7 C199 107.7(6) . . ?
C93 O7A C199 96.3(10) . . ?
C41 O42 C23 103.2(6) . . ?
C23A O42A C41A 119.7(17) . . ?
O42 C23 H30 109.5 . . ?
O42 C23 H31 109.5 . . ?
H30 C23 H31 108.1 . . ?
C199 C23 O42 110.7(8) . . ?
C199 C23 H30 109.5 . . ?
C199 C23 H31 109.5 . . ?
O42A C23A H32 106.2 . . ?
O42A C23A H33 106.2 . . ?
H32 C23A H33 106.4 . . ?
C199 C23A O42A 124.5(19) . . ?
C199 C23A H32 106.2 . . ?
C199 C23A H33 106.2 . . ?
O42 C41 H34 109.3 . . ?
O42 C41 H35 109.3 . . ?
H34 C41 H35 108.0 . . ?
C93 C41 O42 111.5(7) . . ?
C93 C41 H34 109.3 . . ?
C93 C41 H35 109.3 . . ?
O42A C41A H36 109.1 . . ?
O42A C41A H37 109.1 . . ?
H36 C41A H37 107.9 . . ?
C93 C41A O42A 112.3(16) . . ?
C93 C41A H36 109.1 . . ?
C93 C41A H37 109.1 . . ?
O7 C93 H38 109.3 . . ?
O7 C93 H39 109.3 . . ?
O7A C93 H40 108.3 . . ?
O7A C93 H41 108.3 . . ?
C41 C93 O7 111.7(7) . . ?
C41 C93 H38 109.3 . . ?
C41 C93 H39 109.3 . . ?
C41A C93 O7A 115.9(16) . . ?
C41A C93 H40 108.3 . . ?
C41A C93 H41 108.3 . . ?
H38 C93 H39 108.0 . . ?
H40 C93 H41 107.4 . . ?
O7 C199 H42 109.5 . . ?
O7 C199 H43 109.5 . . ?
O7A C199 H44 109.6 . . ?
O7A C199 H45 109.6 . . ?
C23 C199 O7 110.7(7) . . ?
C23 C199 H42 109.5 . . ?
C23 C199 H43 109.5 . . ?
C23A C199 O7A 110.4(15) . . ?
C23A C199 H44 109.6 . . ?
C23A C199 H45 109.6 . . ?
H42 C199 H43 108.1 . . ?
H44 C199 H45 108.1 . . ?
C139 O8 C19 108.3(4) . . ?
C77 O10 C149 109.4(4) . . ?
O8 C19 H46 109.4 . . ?
O8 C19 H47 109.4 . . ?
O8 C19 C77 111.0(5) . . ?
H46 C19 H47 108.0 . . ?
C77 C19 H46 109.4 . . ?
C77 C19 H47 109.4 . . ?
O10 C77 C19 111.1(4) . . ?
O10 C77 H48 109.4 . . ?
O10 C77 H49 109.4 . . ?
C19 C77 H48 109.4 . . ?
C19 C77 H49 109.4 . . ?
H48 C77 H49 108.0 . . ?
O8 C139 H50 109.6 . . ?
O8 C139 H51 109.6 . . ?
O8 C139 C149 110.5(4) . . ?
H50 C139 H51 108.1 . . ?
C149 C139 H50 109.6 . . ?
C149 C139 H51 109.6 . . ?
O10 C149 C139 111.6(4) . . ?
O10 C149 H52 109.3 . . ?
O10 C149 H53 109.3 . . ?
C139 C149 H52 109.3 . . ?
C139 C149 H53 109.3 . . ?
H52 C149 H53 108.0 . . ?
C105 O9 C213 93.2(16) . . ?
C211 O37 C53 91.5(11) . . ?
O37 C53 H54 113.3 . . ?
O37 C53 H55 113.3 . . ?
H54 C53 H55 110.6 . . ?
C105 C53 O37 91.9(16) . . ?
C105 C53 H54 113.3 . . ?
C105 C53 H55 113.3 . . ?
O9 C105 H56 107.7 . . ?
O9 C105 H57 107.7 . . ?
C53 C105 O9 119(2) . . ?
C53 C105 H56 107.7 . . ?
C53 C105 H57 107.7 . . ?
H56 C105 H57 107.1 . . ?
O37 C211 H58 113.6 . . ?
O37 C211 H59 113.6 . . ?
O37 C211 C213 90.5(17) . . ?
H58 C211 H59 110.8 . . ?
C213 C211 H58 113.6 . . ?
C213 C211 H59 113.6 . . ?
O9 C213 H60 113.9 . . ?
O9 C213 H61 113.9 . . ?
C211 C213 O9 88.3(15) . . ?
C211 C213 H60 113.9 . . ?
C211 C213 H61 113.9 . . ?
H60 C213 H61 111.1 . . ?
C81 O11 C89 109.8(5) . . ?
C85 O24 C165 109.4(5) . . ?
O11 C81 H62 109.4 . . ?
O11 C81 H63 109.4 . . ?
O11 C81 C85 111.3(6) . . ?
H62 C81 H63 108.0 . . ?
C85 C81 H62 109.4 . . ?
C85 C81 H63 109.4 . . ?
O24 C85 C81 111.3(6) . . ?
O24 C85 H64 109.4 . . ?
O24 C85 H65 109.4 . . ?
C81 C85 H64 109.4 . . ?
C81 C85 H65 109.4 . . ?
H64 C85 H65 108.0 . . ?
O11 C89 H66 109.9 . . ?
O11 C89 H67 109.9 . . ?
O11 C89 C165 109.0(7) . . ?
H66 C89 H67 108.3 . . ?
C165 C89 H66 109.9 . . ?
C165 C89 H67 109.9 . . ?
O24 C165 C89 110.2(6) . . ?
O24 C165 H68 109.6 . . ?
O24 C165 H69 109.6 . . ?
C89 C165 H68 109.6 . . ?
C89 C165 H69 109.6 . . ?
H68 C165 H69 108.1 . . ?
C153 O12 C151 110.0(5) . . ?
C37 O14 C141 109.0(4) . . ?
O14 C37 H70 109.6 . . ?
O14 C37 H71 109.6 . . ?
O14 C37 C151 110.3(5) . . ?
H70 C37 H71 108.1 . . ?
C151 C37 H70 109.6 . . ?
C151 C37 H71 109.6 . . ?
O14 C141 H72 109.5 . . ?
O14 C141 H73 109.5 . . ?
O14 C141 C153 110.7(4) . . ?
H72 C141 H73 108.1 . . ?
C153 C141 H72 109.5 . . ?
C153 C141 H73 109.5 . . ?
O12 C151 C37 110.7(4) . . ?
O12 C151 H74 109.5 . . ?
O12 C151 H75 109.5 . . ?
C37 C151 H74 109.5 . . ?
C37 C151 H75 109.5 . . ?
H74 C151 H75 108.1 . . ?
O12 C153 C141 111.1(5) . . ?
O12 C153 H76 109.4 . . ?
O12 C153 H77 109.4 . . ?
C141 C153 H76 109.4 . . ?
C141 C153 H77 109.4 . . ?
H76 C153 H77 108.0 . . ?
C95 O13 C173 109.6(8) . . ?
C25 O25 C3 111.2(8) . . ?
O25 C3 H78 110.6 . . ?
O25 C3 H79 110.6 . . ?
O25 C3 C173 105.9(9) . . ?
H78 C3 H79 108.7 . . ?
C173 C3 H78 110.6 . . ?
C173 C3 H79 110.6 . . ?
O25 C25 H80 109.4 . . ?
O25 C25 H81 109.4 . . ?
O25 C25 C95 111.2(8) . . ?
H80 C25 H81 108.0 . . ?
C95 C25 H80 109.4 . . ?
C95 C25 H81 109.4 . . ?
O13 C95 C25 112.4(8) . . ?
O13 C95 H82 109.1 . . ?
O13 C95 H83 109.1 . . ?
C25 C95 H82 109.1 . . ?
C25 C95 H83 109.1 . . ?
H82 C95 H83 107.8 . . ?
O13 C173 C3 112.9(10) . . ?
O13 C173 H84 109.0 . . ?
O13 C173 H85 109.0 . . ?
C3 C173 H84 109.0 . . ?
C3 C173 H85 109.0 . . ?
H84 C173 H85 107.8 . . ?
C228 O13A C95A 106.8(15) . . ?
C25A O25A C3A 115(2) . . ?
O25A C3A H86 110.6 . . ?
O25A C3A H87 110.6 . . ?
O25A C3A C228 106(3) . . ?
H86 C3A H87 108.7 . . ?
C228 C3A H86 110.6 . . ?
C228 C3A H87 110.6 . . ?
O25A C25A H88 109.0 . . ?
O25A C25A H89 109.0 . . ?
O25A C25A C95A 113(3) . . ?
H88 C25A H89 107.8 . . ?
C95A C25A H88 109.0 . . ?
C95A C25A H89 109.0 . . ?
O13A C95A C25A 111(2) . . ?
O13A C95A H90 109.5 . . ?
O13A C95A H91 109.5 . . ?
C25A C95A H90 109.5 . . ?
C25A C95A H91 109.5 . . ?
H90 C95A H91 108.1 . . ?
O13A C228 C3A 96(3) . . ?
O13A C228 H92 112.5 . . ?
O13A C228 H93 112.5 . . ?
C3A C228 H92 112.5 . . ?
C3A C228 H93 112.5 . . ?
H92 C228 H93 110.0 . . ?
C43 O15 C195 110.7(7) . . ?
C1C O15A C43 108.1(13) . . ?
C13 O22 C209 109.9(7) . . ?
C224 O22 C13A 97.4(12) . . ?
O15A C1C H94 106.2 . . ?
O15A C1C H95 106.2 . . ?
O15A C1C C224 124.6(19) . . ?
H94 C1C H95 106.4 . . ?
C224 C1C H94 106.2 . . ?
C224 C1C H95 106.2 . . ?
O22 C13 H96 110.2 . . ?
O22 C13 H97 110.2 . . ?
O22 C13 C43 107.3(8) . . ?
H96 C13 H97 108.5 . . ?
C43 C13 H96 110.2 . . ?
C43 C13 H97 110.2 . . ?
O22 C13A H98 110.6 . . ?
O22 C13A H99 110.6 . . ?
H98 C13A H99 108.8 . . ?
C43 C13A O22 105.5(12) . . ?
C43 C13A H98 110.6 . . ?
C43 C13A H99 110.6 . . ?
O15 C43 C13 111.4(6) . . ?
O15 C43 H100 109.3 . . ?
O15 C43 H101 109.3 . . ?
O15A C43 H102 110.9 . . ?
O15A C43 H103 110.9 . . ?
C13 C43 H100 109.3 . . ?
C13 C43 H101 109.3 . . ?
C13A C43 O15A 104.4(10) . . ?
C13A C43 H102 110.9 . . ?
C13A C43 H103 110.9 . . ?
H100 C43 H101 108.0 . . ?
H102 C43 H103 108.9 . . ?
O15 C195 H104 109.7 . . ?
O15 C195 H105 109.7 . . ?
O15 C195 C209 109.7(9) . . ?
H104 C195 H105 108.2 . . ?
C209 C195 H104 109.7 . . ?
C209 C195 H105 109.7 . . ?
O22 C209 C195 106.4(8) . . ?
O22 C209 H106 110.5 . . ?
O22 C209 H107 110.5 . . ?
C195 C209 H106 110.5 . . ?
C195 C209 H107 110.5 . . ?
H106 C209 H107 108.6 . . ?
O22 C224 H108 109.2 . . ?
O22 C224 H109 109.2 . . ?
C1C C224 O22 112.2(17) . . ?
C1C C224 H108 109.2 . . ?
C1C C224 H109 109.2 . . ?
H108 C224 H109 107.9 . . ?
C159 O16 C225 103.6(9) . . ?
C197 O16 C159 112.0(6) . . ?
C51 O38 C179 112.1(7) . . ?
C179 O38 C51A 113.2(10) . . ?
O38 C51 H110 108.9 . . ?
O38 C51 H111 108.9 . . ?
O38 C51 C159 113.4(10) . . ?
H110 C51 H111 107.7 . . ?
C159 C51 H110 108.9 . . ?
C159 C51 H111 108.9 . . ?
O38 C51A H112 109.0 . . ?
O38 C51A H113 109.0 . . ?
H112 C51A H113 107.8 . . ?
C159 C51A O38 112.8(17) . . ?
C159 C51A H112 109.0 . . ?
C159 C51A H113 109.0 . . ?
O16 C159 C51 109.2(6) . . ?
O16 C159 H114 109.8 . . ?
O16 C159 H115 109.8 . . ?
O16 C159 H116 107.8 . . ?
O16 C159 H117 107.8 . . ?
C51 C159 H114 109.8 . . ?
C51 C159 H115 109.8 . . ?
C51A C159 O16 118.0(10) . . ?
C51A C159 H116 107.8 . . ?
C51A C159 H117 107.8 . . ?
H114 C159 H115 108.3 . . ?
H116 C159 H117 107.1 . . ?
O38 C179 H118 108.8 . . ?
O38 C179 H119 108.8 . . ?
O38 C179 H120 111.1 . . ?
O38 C179 H121 111.1 . . ?
O38 C179 C197 113.6(7) . . ?
O38 C179 C225 103.5(9) . . ?
H118 C179 H119 107.7 . . ?
H120 C179 H121 109.0 . . ?
C197 C179 H118 108.8 . . ?
C197 C179 H119 108.8 . . ?
C225 C179 H120 111.1 . . ?
C225 C179 H121 111.1 . . ?
O16 C197 C179 109.1(9) . . ?
O16 C197 H122 109.9 . . ?
O16 C197 H123 109.9 . . ?
C179 C197 H122 109.9 . . ?
C179 C197 H123 109.9 . . ?
H122 C197 H123 108.3 . . ?
O16 C225 C179 106.8(15) . . ?
O16 C225 H124 110.4 . . ?
O16 C225 H125 110.4 . . ?
C179 C225 H124 110.4 . . ?
C179 C225 H125 110.4 . . ?
H124 C225 H125 108.6 . . ?
H126 O17 H127 115.2 . . ?
C217 O19 C107 124.5(13) . . ?
C1E O19A C1D 109.5(12) . . ?
C27 O35 C215 106.4(12) . . ?
C226 O35 C27A 113.3(14) . . ?
O19A C1D H128 112.7 . . ?
O19A C1D H129 112.7 . . ?
H128 C1D H129 110.2 . . ?
C226 C1D O19A 95.4(15) . . ?
C226 C1D H128 112.7 . . ?
C226 C1D H129 112.7 . . ?
O19A C1E H130 109.9 . . ?
O19A C1E H131 109.9 . . ?
O19A C1E C27A 108.9(15) . . ?
H130 C1E H131 108.3 . . ?
C27A C1E H130 109.9 . . ?
C27A C1E H131 109.9 . . ?
O35 C27 H132 109.7 . . ?
O35 C27 H133 109.7 . . ?
O35 C27 C217 109.7(17) . . ?
H132 C27 H133 108.2 . . ?
C217 C27 H132 109.7 . . ?
C217 C27 H133 109.7 . . ?
O35 C27A C1E 104.8(14) . . ?
O35 C27A H134 110.8 . . ?
O35 C27A H135 110.8 . . ?
C1E C27A H134 110.8 . . ?
C1E C27A H135 110.8 . . ?
H134 C27A H135 108.9 . . ?
O19 C107 H136 113.4 . . ?
O19 C107 H137 113.4 . . ?
H136 C107 H137 110.7 . . ?
C215 C107 O19 91.4(16) . . ?
C215 C107 H136 113.4 . . ?
C215 C107 H137 113.4 . . ?
O35 C215 H138 101.7 . . ?
O35 C215 H139 101.7 . . ?
C107 C215 O35 141(2) . . ?
C107 C215 H138 101.7 . . ?
C107 C215 H139 101.7 . . ?
H138 C215 H139 104.7 . . ?
O19 C217 H140 110.6 . . ?
O19 C217 H141 110.6 . . ?
C27 C217 O19 105.7(18) . . ?
C27 C217 H140 110.6 . . ?
C27 C217 H141 110.6 . . ?
H140 C217 H141 108.7 . . ?
O35 C226 C1D 111.9(14) . . ?
O35 C226 H142 109.2 . . ?
O35 C226 H143 109.2 . . ?
C1D C226 H142 109.2 . . ?
C1D C226 H143 109.2 . . ?
H142 C226 H143 107.9 . . ?
C97 O21 C189 110.5(7) . . ?
C45 O27 C99 108.8(7) . . ?
O27 C45 H144 109.0 . . ?
O27 C45 H145 109.0 . . ?
O27 C45 C97 112.9(8) . . ?
H144 C45 H145 107.8 . . ?
C97 C45 H144 109.0 . . ?
C97 C45 H145 109.0 . . ?
O21 C97 C45 107.6(8) . . ?
O21 C97 H146 110.2 . . ?
O21 C97 H147 110.2 . . ?
C45 C97 H146 110.2 . . ?
C45 C97 H147 110.2 . . ?
H146 C97 H147 108.5 . . ?
O27 C99 H148 110.0 . . ?
O27 C99 H149 110.0 . . ?
O27 C99 C189 108.3(10) . . ?
H148 C99 H149 108.4 . . ?
C189 C99 H148 110.0 . . ?
C189 C99 H149 110.0 . . ?
O21 C189 C99 107.5(7) . . ?
O21 C189 H150 110.2 . . ?
O21 C189 H151 110.2 . . ?
C99 C189 H150 110.2 . . ?
C99 C189 H151 110.2 . . ?
H150 C189 H151 108.5 . . ?
C79 O26 C167 110.0(5) . . ?
C21 O28 C163 111.3(6) . . ?
O28 C21 H152 109.3 . . ?
O28 C21 H153 109.3 . . ?
O28 C21 C167 111.5(6) . . ?
H152 C21 H153 108.0 . . ?
C167 C21 H152 109.3 . . ?
C167 C21 H153 109.3 . . ?
O26 C79 H154 109.0 . . ?
O26 C79 H155 109.0 . . ?
O26 C79 C163 112.8(6) . . ?
H154 C79 H155 107.8 . . ?
C163 C79 H154 109.0 . . ?
C163 C79 H155 109.0 . . ?
O28 C163 C79 109.8(6) . . ?
O28 C163 H156 109.7 . . ?
O28 C163 H157 109.7 . . ?
C79 C163 H156 109.7 . . ?
C79 C163 H157 109.7 . . ?
H156 C163 H157 108.2 . . ?
O26 C167 C21 113.9(6) . . ?
O26 C167 H158 108.8 . . ?
O26 C167 H159 108.8 . . ?
C21 C167 H158 108.8 . . ?
C21 C167 H159 108.8 . . ?
H158 C167 H159 107.7 . . ?
C193 O29 C49 109.2(7) . . ?
C191 O34 C187 110.6(7) . . ?
O29 C49 H160 109.0 . . ?
O29 C49 H161 109.0 . . ?
O29 C49 C191 113.0(10) . . ?
H160 C49 H161 107.8 . . ?
C191 C49 H160 109.0 . . ?
C191 C49 H161 109.0 . . ?
O34 C187 H162 109.8 . . ?
O34 C187 H163 109.8 . . ?
O34 C187 C193 109.2(7) . . ?
H162 C187 H163 108.3 . . ?
C193 C187 H162 109.8 . . ?
C193 C187 H163 109.8 . . ?
O34 C191 C49 110.8(8) . . ?
O34 C191 H164 109.5 . . ?
O34 C191 H165 109.5 . . ?
C49 C191 H164 109.5 . . ?
C49 C191 H165 109.5 . . ?
H164 C191 H165 108.1 . . ?
O29 C193 C187 112.2(10) . . ?
O29 C193 H166 109.2 . . ?
O29 C193 H167 109.2 . . ?
C187 C193 H166 109.2 . . ?
C187 C193 H167 109.2 . . ?
H166 C193 H167 107.9 . . ?
C161 O30 C171 110.8(6) . . ?
C87 O40 C169 109.0(6) . . ?
O40 C87 H168 109.3 . . ?
O40 C87 H169 109.3 . . ?
O40 C87 C161 111.5(7) . . ?
H168 C87 H169 108.0 . . ?
C161 C87 H168 109.3 . . ?
C161 C87 H169 109.3 . . ?
O30 C161 C87 108.3(6) . . ?
O30 C161 H170 110.0 . . ?
O30 C161 H171 110.0 . . ?
C87 C161 H170 110.0 . . ?
C87 C161 H171 110.0 . . ?
H170 C161 H171 108.4 . . ?
O40 C169 H172 109.1 . . ?
O40 C169 H173 109.1 . . ?
O40 C169 C171 112.3(7) . . ?
H172 C169 H173 107.9 . . ?
C171 C169 H172 109.1 . . ?
C171 C169 H173 109.1 . . ?
O30 C171 C169 109.7(7) . . ?
O30 C171 H174 109.7 . . ?
O30 C171 H175 109.7 . . ?
C169 C171 H174 109.7 . . ?
C169 C171 H175 109.7 . . ?
H174 C171 H175 108.2 . . ?
C201 O31 C181 109.9(9) . . ?
C203 O33 C205 113.3(9) . . ?
O31 C181 H176 109.8 . . ?
O31 C181 H177 109.8 . . ?
O31 C181 C203 109.2(10) . . ?
H176 C181 H177 108.3 . . ?
C203 C181 H176 109.8 . . ?
C203 C181 H177 109.8 . . ?
O31 C201 H178 108.8 . . ?
O31 C201 H179 108.8 . . ?
O31 C201 C205 113.7(12) . . ?
H178 C201 H179 107.7 . . ?
C205 C201 H178 108.8 . . ?
C205 C201 H179 108.8 . . ?
O33 C203 C181 109.9(11) . . ?
O33 C203 H180 109.7 . . ?
O33 C203 H181 109.7 . . ?
C181 C203 H180 109.7 . . ?
C181 C203 H181 109.7 . . ?
H180 C203 H181 108.2 . . ?
O33 C205 C201 108.8(9) . . ?
O33 C205 H182 109.9 . . ?
O33 C205 H183 109.9 . . ?
C201 C205 H182 109.9 . . ?
C201 C205 H183 109.9 . . ?
H182 C205 H183 108.3 . . ?
C1F O31A C227 107.9(18) . . ?
C1G O33A C1H 113.1(14) . . ?
O31A C1F H184 107.2 . . ?
O31A C1F H185 107.2 . . ?
O31A C1F C1G 120(2) . . ?
H184 C1F H185 106.9 . . ?
C1G C1F H184 107.2 . . ?
C1G C1F H185 107.2 . . ?
O33A C1G C1F 106(2) . . ?
O33A C1G H186 110.5 . . ?
O33A C1G H187 110.5 . . ?
C1F C1G H186 110.5 . . ?
C1F C1G H187 110.5 . . ?
H186 C1G H187 108.7 . . ?
O33A C1H H188 109.7 . . ?
O33A C1H H189 109.7 . . ?
O33A C1H C227 109.8(18) . . ?
H188 C1H H189 108.2 . . ?
C227 C1H H188 109.7 . . ?
C227 C1H H189 109.7 . . ?
O31A C227 C1H 110.5(19) . . ?
O31A C227 H190 109.6 . . ?
O31A C227 H191 109.6 . . ?
C1H C227 H190 109.6 . . ?
C1H C227 H191 109.6 . . ?
H190 C227 H191 108.1 . . ?
C175 O32 C5 109.8(6) . . ?
C157 O36 C177 108.7(5) . . ?
O32 C5 H192 109.7 . . ?
O32 C5 H193 109.7 . . ?
O32 C5 C157 110.0(6) . . ?
H192 C5 H193 108.2 . . ?
C157 C5 H192 109.7 . . ?
C157 C5 H193 109.7 . . ?
O36 C157 C5 112.0(6) . . ?
O36 C157 H194 109.2 . . ?
O36 C157 H195 109.2 . . ?
C5 C157 H194 109.2 . . ?
C5 C157 H195 109.2 . . ?
H194 C157 H195 107.9 . . ?
O32 C175 H196 109.6 . . ?
O32 C175 H197 109.6 . . ?
O32 C175 C177 110.3(7) . . ?
H196 C175 H197 108.1 . . ?
C177 C175 H196 109.6 . . ?
C177 C175 H197 109.6 . . ?
O36 C177 C175 110.0(7) . . ?
O36 C177 H198 109.7 . . ?
O36 C177 H199 109.7 . . ?
C175 C177 H198 109.7 . . ?
C175 C177 H199 109.7 . . ?
H198 C177 H199 108.2 . . ?
H200 O39 H201 104.5 . . ?
C88 N1 C78 120.5(3) . . ?
C88 N1 C158 119.9(3) . . ?
C158 N1 C78 119.4(3) . . ?
C15 N3 C162 120.2(4) . . ?
C15 N3 C174 120.2(4) . . ?
C162 N3 C174 119.5(4) . . ?
C178 N4 C156 118.3(3) . . ?
C218 N4 C156 121.3(3) . . ?
C218 N4 C178 120.0(4) . . ?
C131 N5 C35 119.6(4) . . ?
C137 N5 C35 119.3(4) . . ?
C137 N5 C131 120.9(4) . . ?
C100 N6 C61 119.1(3) . . ?
C132 N6 C61 119.5(3) . . ?
C132 N6 C100 120.8(3) . . ?
C127 N7 C123 118.9(4) . . ?
C127 N7 C166 121.4(4) . . ?
C166 N7 C123 119.2(4) . . ?
C111 N8 C125 121.1(4) . . ?
C111 N8 C176 119.3(4) . . ?
C176 N8 C125 119.4(4) . . ?
C71 N9 C31 119.5(4) . . ?
C222 N9 C31 120.6(4) . . ?
C222 N9 C71 119.6(4) . . ?
C6 C1 C68 118.2(3) . . ?
C6 C1 C84 120.4(3) . . ?
C68 C1 C84 121.4(3) . . ?
H202 C2 H203 109.5 . . ?
H202 C2 H204 109.5 . . ?
H203 C2 H204 109.5 . . ?
C120 C2 H202 109.5 . . ?
C120 C2 H203 109.5 . . ?
C120 C2 H204 109.5 . . ?
C62 C4 C14 121.2(4) . . ?
C62 C4 C72 117.2(3) . . ?
C72 C4 C14 121.6(4) . . ?
C1 C6 H205 119.8 . . ?
C28 C6 C1 120.5(4) . . ?
C28 C6 H205 119.8 . . ?
C98 C7 H206 119.8 . . ?
C138 C7 H206 119.8 . . ?
C138 C7 C98 120.5(4) . . ?
C32 C8 C156 119.9(4) . . ?
C144 C8 C32 119.2(4) . . ?
C144 C8 C156 120.4(4) . . ?
C30 C10 C40 115.2(3) . . ?
C34 C10 C30 122.0(3) . . ?
C34 C10 C40 122.6(3) . . ?
C74 C12 C86 120.1(3) . . ?
C118 C12 C74 117.4(4) . . ?
C118 C12 C86 122.5(3) . . ?
C200 C14 C4 122.0(4) . . ?
C200 C14 C214 116.1(4) . . ?
C214 C14 C4 121.9(4) . . ?
N3 C15 H207 119.5 . . ?
N3 C15 C117 121.0(4) . . ?
C117 C15 H207 119.5 . . ?
C26 C16 C18 114.2(3) . . ?
C122 C16 C18 124.1(3) . . ?
C122 C16 C26 121.6(3) . . ?
C90 C18 C16 121.7(3) . . ?
C90 C18 C120 118.7(3) . . ?
C120 C18 C16 119.5(3) . . ?
C80 C20 C34 121.1(3) . . ?
C80 C20 C138 119.0(3) . . ?
C138 C20 C34 119.9(4) . . ?
C48 C22 C212 122.4(3) . . ?
C102 C22 C48 120.5(3) . . ?
C102 C22 C212 116.9(3) . . ?
C40 C24 H208 119.4 . . ?
C62 C24 H208 119.4 . . ?
C62 C24 C40 121.3(4) . . ?
C92 C26 C16 121.6(3) . . ?
C92 C26 C130 119.7(3) . . ?
C130 C26 C16 118.7(3) . . ?
C6 C28 H209 119.3 . . ?
C6 C28 C30 121.4(4) . . ?
C30 C28 H209 119.3 . . ?
C121 C29 H210 119.7 . . ?
C121 C29 C192 120.7(5) . . ?
C192 C29 H210 119.7 . . ?
C28 C30 C10 120.0(3) . . ?
C108 C30 C10 122.3(3) . . ?
C108 C30 C28 117.7(3) . . ?
N9 C31 H211 109.9 . . ?
N9 C31 H212 109.9 . . ?
H211 C31 H212 108.3 . . ?
C82 C31 N9 109.1(3) . . ?
C82 C31 H211 109.9 . . ?
C82 C31 H212 109.9 . . ?
C8 C32 H213 119.9 . . ?
C116 C32 C8 120.2(4) . . ?
C116 C32 H213 119.9 . . ?
H214 C33 H215 109.5 . . ?
H214 C33 H216 109.5 . . ?
H215 C33 H216 109.5 . . ?
C184 C33 H214 109.5 . . ?
C184 C33 H215 109.5 . . ?
C184 C33 H216 109.5 . . ?
C10 C34 C20 122.3(3) . . ?
C10 C34 C60 122.1(3) . . ?
C20 C34 C60 115.5(3) . . ?
N5 C35 H217 110.1 . . ?
N5 C35 H218 110.1 . . ?
N5 C35 C121 108.1(3) . . ?
H217 C35 H218 108.4 . . ?
C121 C35 H217 110.1 . . ?
C121 C35 H218 110.1 . . ?
C114 C36 C140 119.7(4) . . ?
C124 C36 C114 120.7(4) . . ?
C124 C36 C140 119.7(4) . . ?
C40 C38 H219 119.7 . . ?
C72 C38 H219 119.7 . . ?
C72 C38 C40 120.6(4) . . ?
C24 C40 C10 121.1(3) . . ?
C38 C40 C10 120.7(3) . . ?
C38 C40 C24 118.2(4) . . ?
C46 C42 C70 120.3(3) . . ?
C46 C42 C102 121.3(4) . . ?
C102 C42 C70 118.3(3) . . ?
C56 C44 C122 122.0(3) . . ?
C56 C44 C164 118.9(3) . . ?
C164 C44 C122 119.2(3) . . ?
C42 C46 C110 119.2(4) . . ?
C42 C46 C206 120.6(3) . . ?
C110 C46 C206 120.2(3) . . ?
C22 C48 C122 119.1(3) . . ?
C110 C48 C22 119.0(3) . . ?
C110 C48 C122 121.8(3) . . ?
C86 C50 H220 119.9 . . ?
C94 C50 H220 119.9 . . ?
C94 C50 C86 120.2(4) . . ?
C80 C52 H221 119.8 . . ?
C80 C52 C98 120.5(4) . . ?
C98 C52 H221 119.8 . . ?
C58 C54 H222 120.0 . . ?
C58 C54 C86 120.0(4) . . ?
C86 C54 H222 120.0 . . ?
C44 C56 C182 123.3(3) . . ?
C64 C56 C44 120.9(4) . . ?
C64 C56 C182 115.8(3) . . ?
H223 C57 H224 109.5 . . ?
H223 C57 H225 109.5 . . ?
H224 C57 H225 109.5 . . ?
C66 C57 H223 109.5 . . ?
C66 C57 H224 109.5 . . ?
C66 C57 H225 109.5 . . ?
C54 C58 H226 119.4 . . ?
C54 C58 C60 121.2(4) . . ?
C60 C58 H226 119.4 . . ?
C70 C59 H227 119.4 . . ?
C178 C59 H227 119.4 . . ?
C178 C59 C70 121.3(4) . . ?
C58 C60 C34 121.3(3) . . ?
C94 C60 C34 120.8(4) . . ?
C94 C60 C58 117.9(3) . . ?
N6 C61 H228 110.3 . . ?
N6 C61 H229 110.3 . . ?
N6 C61 C112 107.1(3) . . ?
H228 C61 H229 108.5 . . ?
C112 C61 H228 110.3 . . ?
C112 C61 H229 110.3 . . ?
C4 C62 H230 119.5 . . ?
C24 C62 C4 121.1(4) . . ?
C24 C62 H230 119.5 . . ?
H231 C63 H232 109.5 . . ?
H231 C63 H233 109.5 . . ?
H232 C63 H233 109.5 . . ?
C64 C63 H231 109.5 . . ?
C64 C63 H232 109.5 . . ?
C64 C63 H233 109.5 . . ?
C56 C64 C63 120.5(4) . . ?
C56 C64 C128 119.0(4) . . ?
C128 C64 C63 120.4(4) . . ?
C131 C65 H234 120.3 . . ?
C131 C65 C160 119.5(5) . . ?
C160 C65 H234 120.3 . . ?
C92 C66 C57 119.3(4) . . ?
C126 C66 C57 121.0(4) . . ?
C126 C66 C92 119.7(4) . . ?
C137 C67 H235 119.6 . . ?
C137 C67 C160 120.8(5) . . ?
C160 C67 H235 119.6 . . ?
C1 C68 H236 119.7 . . ?
C108 C68 C1 120.6(4) . . ?
C108 C68 H236 119.7 . . ?
C71 C69 H237 119.8 . . ?
C71 C69 C154 120.4(5) . . ?
C154 C69 H237 119.8 . . ?
C59 C70 C42 120.1(4) . . ?
C59 C70 C113 117.0(4) . . ?
C113 C70 C42 122.8(4) . . ?
N9 C71 C69 121.2(5) . . ?
N9 C71 H238 119.4 . . ?
C69 C71 H238 119.4 . . ?
C4 C72 H239 119.2 . . ?
C38 C72 C4 121.7(4) . . ?
C38 C72 H239 119.2 . . ?
C12 C74 H240 120.0 . . ?
C100 C74 C12 120.0(4) . . ?
C100 C74 H240 120.0 . . ?
C104 C76 C78 120.4(4) . . ?
C116 C76 C78 120.1(4) . . ?
C116 C76 C104 119.3(4) . . ?
N1 C78 C76 108.8(3) . . ?
N1 C78 H241 109.9 . . ?
N1 C78 H242 109.9 . . ?
C76 C78 H241 109.9 . . ?
C76 C78 H242 109.9 . . ?
H241 C78 H242 108.3 . . ?
C20 C80 C52 120.4(4) . . ?
C20 C80 H243 119.8 . . ?
C52 C80 H243 119.8 . . ?
C150 C82 C31 121.4(4) . . ?
C198 C82 C31 121.0(4) . . ?
C198 C82 C150 117.5(4) . . ?
C96 C84 C1 121.3(3) . . ?
C186 C84 C1 122.3(3) . . ?
C186 C84 C96 116.4(3) . . ?
C50 C86 C12 119.3(3) . . ?
C50 C86 C54 119.0(4) . . ?
C54 C86 C12 121.7(4) . . ?
N1 C88 H244 119.4 . . ?
N1 C88 C96 121.2(4) . . ?
C96 C88 H244 119.4 . . ?
C18 C90 C146 123.8(3) . . ?
C114 C90 C18 120.0(4) . . ?
C114 C90 C146 116.2(3) . . ?
C26 C92 C106 123.7(3) . . ?
C66 C92 C26 119.7(4) . . ?
C66 C92 C106 116.4(3) . . ?
C50 C94 C60 121.6(4) . . ?
C50 C94 H245 119.2 . . ?
C60 C94 H245 119.2 . . ?
C84 C96 H246 119.9 . . ?
C88 C96 C84 120.2(4) . . ?
C88 C96 H246 119.9 . . ?
C7 C98 C52 118.8(4) . . ?
C7 C98 C154 120.1(4) . . ?
C52 C98 C154 121.1(4) . . ?
N6 C100 C74 120.8(4) . . ?
N6 C100 H247 119.6 . . ?
C74 C100 H247 119.6 . . ?
C22 C102 C42 119.1(4) . . ?
C22 C102 C210 120.6(4) . . ?
C42 C102 C210 120.2(4) . . ?
C76 C104 H248 119.8 . . ?
C144 C104 C76 120.5(4) . . ?
C144 C104 H248 119.8 . . ?
C92 C106 H249 109.5 . . ?
C92 C106 H250 109.5 . . ?
C92 C106 H251 109.5 . . ?
H249 C106 H250 109.5 . . ?
H249 C106 H251 109.5 . . ?
H250 C106 H251 109.5 . . ?
C30 C108 H252 119.2 . . ?
C68 C108 C30 121.6(4) . . ?
C68 C108 H252 119.2 . . ?
C46 C110 C142 116.1(3) . . ?
C48 C110 C46 120.6(3) . . ?
C48 C110 C142 123.3(3) . . ?
N8 C111 H253 118.8 . . ?
N8 C111 C200 122.5(4) . . ?
C200 C111 H253 118.8 . . ?
C192 C112 C61 122.0(4) . . ?
C192 C112 C208 118.7(4) . . ?
C208 C112 C61 119.3(4) . . ?
C70 C113 H254 120.3 . . ?
C218 C113 C70 119.4(4) . . ?
C218 C113 H254 120.3 . . ?
C36 C114 C168 120.5(4) . . ?
C90 C114 C36 119.9(4) . . ?
C90 C114 C168 119.5(4) . . ?
C148 C115 H255 119.8 . . ?
C198 C115 H255 119.8 . . ?
C198 C115 C148 120.4(4) . . ?
C32 C116 C76 120.4(4) . . ?
C32 C116 H256 119.8 . . ?
C76 C116 H256 119.8 . . ?
C15 C117 H257 119.9 . . ?
C15 C117 C140 120.1(4) . . ?
C140 C117 H257 119.9 . . ?
C12 C118 H258 120.1 . . ?
C132 C118 C12 119.8(4) . . ?
C132 C118 H258 120.1 . . ?
C148 C119 H259 119.4 . . ?
C148 C119 C150 121.2(4) . . ?
C150 C119 H259 119.4 . . ?
C18 C120 C2 121.8(4) . . ?
C124 C120 C2 116.7(4) . . ?
C124 C120 C18 121.4(4) . . ?
C29 C121 C35 121.4(5) . . ?
C29 C121 C129 118.4(4) . . ?
C129 C121 C35 120.1(5) . . ?
C16 C122 C44 122.8(3) . . ?
C16 C122 C48 121.0(3) . . ?
C44 C122 C48 116.2(3) . . ?
N7 C123 H260 110.3 . . ?
N7 C123 H261 110.3 . . ?
N7 C123 C136 107.3(3) . . ?
H260 C123 H261 108.5 . . ?
C136 C123 H260 110.3 . . ?
C136 C123 H261 110.3 . . ?
C36 C124 C133 121.5(4) . . ?
C120 C124 C36 118.9(4) . . ?
C120 C124 C133 119.6(4) . . ?
N8 C125 H262 109.9 . . ?
N8 C125 H263 109.9 . . ?
N8 C125 C152 109.0(3) . . ?
H262 C125 H263 108.3 . . ?
C152 C125 H262 109.9 . . ?
C152 C125 H263 109.9 . . ?
C66 C126 C160 118.4(4) . . ?
C66 C126 C202 121.1(4) . . ?
C202 C126 C160 120.3(4) . . ?
N7 C127 H264 119.8 . . ?
N7 C127 C216 120.3(5) . . ?
C216 C127 H264 119.8 . . ?
C64 C128 C134 119.2(4) . . ?
C184 C128 C64 121.4(4) . . ?
C184 C128 C134 119.2(4) . . ?
C121 C129 H265 119.5 . . ?
C208 C129 C121 121.1(5) . . ?
C208 C129 H265 119.5 . . ?
C26 C130 C188 122.5(4) . . ?
C202 C130 C26 120.1(4) . . ?
C202 C130 C188 117.3(4) . . ?
N5 C131 C65 120.8(5) . . ?
N5 C131 H266 119.6 . . ?
C65 C131 H266 119.6 . . ?
N6 C132 C118 120.9(4) . . ?
N6 C132 H267 119.5 . . ?
C118 C132 H267 119.5 . . ?
C124 C133 H268 109.5 . . ?
C124 C133 H269 109.5 . . ?
C124 C133 H270 109.5 . . ?
H268 C133 H269 109.5 . . ?
H268 C133 H270 109.5 . . ?
H269 C133 H270 109.5 . . ?
C172 C134 C128 122.7(4) . . ?
C172 C134 C216 118.0(4) . . ?
C216 C134 C128 119.4(4) . . ?
H271 C135 H272 109.5 . . ?
H271 C135 H273 109.5 . . ?
H272 C135 H273 109.5 . . ?
C202 C135 H271 109.5 . . ?
C202 C135 H272 109.5 . . ?
C202 C135 H273 109.5 . . ?
C170 C136 C123 121.5(4) . . ?
C170 C136 C196 119.2(4) . . ?
C196 C136 C123 118.8(5) . . ?
N5 C137 C67 120.7(5) . . ?
N5 C137 H274 119.6 . . ?
C67 C137 H274 119.6 . . ?
C7 C138 C20 120.8(4) . . ?
C7 C138 H275 119.6 . . ?
C20 C138 H275 119.6 . . ?
C117 C140 C36 121.5(4) . . ?
C204 C140 C36 120.9(4) . . ?
C204 C140 C117 117.6(4) . . ?
C110 C142 H276 109.5 . . ?
C110 C142 H277 109.5 . . ?
C110 C142 H278 109.5 . . ?
H276 C142 H277 109.5 . . ?
H276 C142 H278 109.5 . . ?
H277 C142 H278 109.5 . . ?
C8 C144 H279 119.9 . . ?
C104 C144 C8 120.2(4) . . ?
C104 C144 H279 119.9 . . ?
C90 C146 H280 109.5 . . ?
C90 C146 H281 109.5 . . ?
C90 C146 H282 109.5 . . ?
H280 C146 H281 109.5 . . ?
H280 C146 H282 109.5 . . ?
H281 C146 H282 109.5 . . ?
C115 C148 C174 119.9(4) . . ?
C119 C148 C115 118.4(4) . . ?
C119 C148 C174 121.7(4) . . ?
C82 C150 H283 119.6 . . ?
C119 C150 C82 120.8(4) . . ?
C119 C150 H283 119.6 . . ?
C180 C152 C125 119.4(4) . . ?
C190 C152 C125 120.5(4) . . ?
C190 C152 C180 119.8(4) . . ?
C69 C154 C98 122.2(4) . . ?
C69 C154 C194 116.4(4) . . ?
C194 C154 C98 121.3(4) . . ?
N4 C156 C8 107.1(3) . . ?
N4 C156 H284 110.3 . . ?
N4 C156 H285 110.3 . . ?
C8 C156 H284 110.3 . . ?
C8 C156 H285 110.3 . . ?
H284 C156 H285 108.6 . . ?
N1 C158 H286 119.6 . . ?
N1 C158 C186 120.8(4) . . ?
C186 C158 H286 119.6 . . ?
C65 C160 C126 120.9(4) . . ?
C67 C160 C65 117.2(4) . . ?
C67 C160 C126 121.8(4) . . ?
N3 C162 H287 119.9 . . ?
N3 C162 C204 120.2(4) . . ?
C204 C162 H287 119.9 . . ?
C44 C164 C220 121.9(3) . . ?
C184 C164 C44 120.8(4) . . ?
C184 C164 C220 117.2(4) . . ?
N7 C166 H288 120.0 . . ?
N7 C166 C172 120.0(4) . . ?
C172 C166 H288 120.0 . . ?
C114 C168 H289 109.5 . . ?
C114 C168 H290 109.5 . . ?
C114 C168 H291 109.5 . . ?
H289 C168 H290 109.5 . . ?
H289 C168 H291 109.5 . . ?
H290 C168 H291 109.5 . . ?
C136 C170 H292 119.7 . . ?
C180 C170 C136 120.7(4) . . ?
C180 C170 H292 119.7 . . ?
C134 C172 H293 119.9 . . ?
C166 C172 C134 120.2(4) . . ?
C166 C172 H293 119.9 . . ?
N3 C174 C148 109.5(3) . . ?
N3 C174 H294 109.8 . . ?
N3 C174 H295 109.8 . . ?
C148 C174 H294 109.8 . . ?
C148 C174 H295 109.8 . . ?
H294 C174 H295 108.2 . . ?
N8 C176 H296 119.7 . . ?
N8 C176 C214 120.6(4) . . ?
C214 C176 H296 119.7 . . ?
N4 C178 C59 120.3(4) . . ?
N4 C178 H297 119.8 . . ?
C59 C178 H297 119.8 . . ?
C152 C180 H298 120.2 . . ?
C170 C180 C152 119.5(4) . . ?
C170 C180 H298 120.2 . . ?
C56 C182 H299 109.5 . . ?
C56 C182 H300 109.5 . . ?
C56 C182 H301 109.5 . . ?
H299 C182 H300 109.5 . . ?
H299 C182 H301 109.5 . . ?
H300 C182 H301 109.5 . . ?
C128 C184 C33 120.2(4) . . ?
C128 C184 C164 119.0(4) . . ?
C164 C184 C33 120.8(4) . . ?
C84 C186 H302 119.3 . . ?
C158 C186 C84 121.5(4) . . ?
C158 C186 H302 119.3 . . ?
C130 C188 H303 109.5 . . ?
C130 C188 H304 109.5 . . ?
C130 C188 H305 109.5 . . ?
H303 C188 H304 109.5 . . ?
H303 C188 H305 109.5 . . ?
H304 C188 H305 109.5 . . ?
C152 C190 H306 119.7 . . ?
C152 C190 C196 120.6(4) . . ?
C196 C190 H306 119.7 . . ?
C29 C192 H307 119.9 . . ?
C112 C192 C29 120.3(4) . . ?
C112 C192 H307 119.9 . . ?
C154 C194 H308 119.9 . . ?
C222 C194 C154 120.3(4) . . ?
C222 C194 H308 119.9 . . ?
C136 C196 H309 120.0 . . ?
C190 C196 C136 120.1(5) . . ?
C190 C196 H309 120.0 . . ?
C82 C198 H310 119.2 . . ?
C115 C198 C82 121.6(4) . . ?
C115 C198 H310 119.2 . . ?
C14 C200 H311 119.9 . . ?
C111 C200 C14 120.3(4) . . ?
C111 C200 H311 119.9 . . ?
C126 C202 C135 120.8(4) . . ?
C130 C202 C126 119.6(4) . . ?
C130 C202 C135 119.6(4) . . ?
C140 C204 H312 119.6 . . ?
C162 C204 C140 120.8(4) . . ?
C162 C204 H312 119.6 . . ?
C46 C206 H313 109.5 . . ?
C46 C206 H314 109.5 . . ?
C46 C206 H315 109.5 . . ?
H313 C206 H314 109.5 . . ?
H313 C206 H315 109.5 . . ?
H314 C206 H315 109.5 . . ?
C112 C208 H316 119.6 . . ?
C129 C208 C112 120.8(5) . . ?
C129 C208 H316 119.6 . . ?
C102 C210 H317 109.5 . . ?
C102 C210 H318 109.5 . . ?
C102 C210 H319 109.5 . . ?
H317 C210 H318 109.5 . . ?
H317 C210 H319 109.5 . . ?
H318 C210 H319 109.5 . . ?
C22 C212 H320 109.5 . . ?
C22 C212 H321 109.5 . . ?
C22 C212 H322 109.5 . . ?
H320 C212 H321 109.5 . . ?
H320 C212 H322 109.5 . . ?
H321 C212 H322 109.5 . . ?
C14 C214 H323 119.4 . . ?
C176 C214 C14 121.3(4) . . ?
C176 C214 H323 119.4 . . ?
C127 C216 C134 120.0(4) . . ?
C127 C216 H324 120.0 . . ?
C134 C216 H324 120.0 . . ?
N4 C218 C113 121.9(4) . . ?
N4 C218 H325 119.0 . . ?
C113 C218 H325 119.0 . . ?
C164 C220 H326 109.5 . . ?
C164 C220 H327 109.5 . . ?
C164 C220 H328 109.5 . . ?
H326 C220 H327 109.5 . . ?
H326 C220 H328 109.5 . . ?
H327 C220 H328 109.5 . . ?
N9 C222 C194 121.5(4) . . ?
N9 C222 H329 119.3 . . ?
C194 C222 H329 119.3 . . ?
H330 C91 H331 109.5 . . ?
H330 C91 H332 109.5 . . ?
H331 C91 H332 109.5 . . ?
C145 C91 H330 109.5 . . ?
C145 C91 H331 109.5 . . ?
C145 C91 H332 109.5 . . ?
N2 C145 C91 178.0(9) . . ?

loop_
_geom_bond_atom_site_label_1
_geom_bond_atom_site_label_2
_geom_bond_distance
_geom_bond_site_symmetry_2
_geom_bond_publ_flag
P1 F10 1.603(3) . ?
P1 F18 1.595(3) . ?
P1 F25 1.581(3) . ?
P1 F27 1.575(3) . ?
P1 F42 1.604(3) . ?
P1 F48 1.579(3) . ?
P2 F3 1.587(3) . ?
P2 F13 1.588(3) . ?
P2 F29 1.590(3) . ?
P2 F31 1.577(4) . ?
P2 F38 1.583(3) . ?
P2 F44 1.608(3) . ?
P3 F5 1.610(7) . ?
P3 F9 1.545(4) . ?
P3 F17 1.609(5) . ?
P3 F19 1.548(5) . ?
P3 F43 1.470(6) . ?
P3 F45 1.489(8) . ?
P4 F4 1.601(3) . ?
P4 F8 1.610(3) . ?
P4 F22 1.585(3) . ?
P4 F30 1.580(3) . ?
P4 F36 1.601(3) . ?
P4 F46 1.585(3) . ?
P5 F2 1.578(4) . ?
P5 F7 1.624(4) . ?
P5 F15 1.591(4) . ?
P5 F33 1.592(4) . ?
P5 F35 1.547(4) . ?
P5 F37 1.561(4) . ?
P6 F1 1.612(3) . ?
P6 F12 1.591(3) . ?
P6 F16 1.605(3) . ?
P6 F20 1.598(3) . ?
P6 F34 1.596(3) . ?
P6 F40 1.587(3) . ?
P7 F11 1.464(11) . ?
P7 F21 1.769(11) . ?
P7 F23 1.766(12) . ?
P7 F39 1.861(13) . ?
P7 F41 1.402(10) . ?
P7 F47 1.382(11) . ?
P7A F11A 1.454(19) . ?
P7A F21A 1.525(19) . ?
P7A F23A 1.34(2) . ?
P7A F39A 1.37(2) . ?
P7A F41A 2.047(18) . ?
P7A F47A 1.779(19) . ?
F39A F47A 1.78(3) . ?
P8 F6 1.603(3) . ?
P8 F14 1.592(3) . ?
P8 F24 1.599(3) . ?
P8 F26 1.606(3) . ?
P8 F28 1.610(3) . ?
P8 F32 1.589(3) . ?
O1 C73 1.419(7) . ?
O1 C147 1.413(6) . ?
O4 C9 1.436(6) . ?
O4 C143 1.432(6) . ?
C9 H 0.9900 . ?
C9 HA 0.9900 . ?
C9 C73 1.503(8) . ?
C73 HB 0.9900 . ?
C73 HC 0.9900 . ?
C143 HD 0.9900 . ?
C143 HE 0.9900 . ?
C143 C147 1.494(8) . ?
C147 HF 0.9900 . ?
C147 HG 0.9900 . ?
O2 C101 1.459(16) . ?
O2 C103 1.394(13) . ?
O2A C1A 1.413(16) . ?
O2A C1B 1.416(15) . ?
O20 C83 1.443(8) . ?
O20 C207 1.394(15) . ?
O20 C223 1.448(16) . ?
C1A HH 0.9900 . ?
C1A HI 0.9900 . ?
C1A C223 1.43(2) . ?
C1B HJ 0.9900 . ?
C1B HK 0.9900 . ?
C1B C83 1.702(15) . ?
C83 HL 0.9900 . ?
C83 HM 0.9900 . ?
C83 HN 0.9900 . ?
C83 HO 0.9900 . ?
C83 C103 1.599(15) . ?
C101 HP 0.9900 . ?
C101 HQ 0.9900 . ?
C101 C207 1.48(2) . ?
C103 HR 0.9900 . ?
C103 HS 0.9900 . ?
C207 HT 0.9900 . ?
C207 HU 0.9900 . ?
C223 HV 0.9900 . ?
C223 HW 0.9900 . ?
O3 C11 1.478(10) . ?
O3 C183 1.461(10) . ?
O23 C47 1.500(10) . ?
O23 C185 1.433(9) . ?
C11 HX 0.9900 . ?
C11 HY 0.9900 . ?
C11 C185 1.424(11) . ?
C47 HZ 0.9900 . ?
C47 H1 0.9900 . ?
C47 C183 1.435(12) . ?
C183 H2 0.9900 . ?
C183 H3 0.9900 . ?
C185 H4 0.9900 . ?
C185 H5 0.9900 . ?
O5 C55 1.41(2) . ?
O5 C109 1.38(2) . ?
O41 C219 1.36(2) . ?
O41 C221 1.38(2) . ?
C55 H6 0.9900 . ?
C55 H7 0.9900 . ?
C55 C221 1.545(15) . ?
C109 H8 0.9900 . ?
C109 H9 0.9900 . ?
C109 C219 1.51(2) . ?
C219 H10 0.9900 . ?
C219 H11 0.9900 . ?
C221 H12 0.9900 . ?
C221 H13 0.9900 . ?
O5A C55A 1.393(18) . ?
O5A C229 1.420(18) . ?
O41A C1I 1.369(18) . ?
O41A C1J 1.414(18) . ?
C1I H14 0.9900 . ?
C1I H15 0.9900 . ?
C1I C229 1.87(5) . ?
C1J H16 0.9900 . ?
C1J H17 0.9900 . ?
C1J C55A 1.463(18) . ?
C55A H18 0.9900 . ?
C55A H19 0.9900 . ?
C229 H20 0.9900 . ?
C229 H21 0.9900 . ?
O6 C17 1.422(6) . ?
O6 C75 1.425(6) . ?
O18 C39 1.423(7) . ?
O18 C155 1.409(7) . ?
C17 H22 0.9900 . ?
C17 H23 0.9900 . ?
C17 C155 1.485(8) . ?
C39 H24 0.9900 . ?
C39 H25 0.9900 . ?
C39 C75 1.516(8) . ?
C75 H26 0.9900 . ?
C75 H27 0.9900 . ?
C155 H28 0.9900 . ?
C155 H29 0.9900 . ?
O7 C93 1.439(9) . ?
O7 C199 1.478(10) . ?
O7A C93 1.539(17) . ?
O7A C199 1.622(17) . ?
O42 C23 1.478(10) . ?
O42 C41 1.467(9) . ?
O42A C23A 1.378(18) . ?
O42A C41A 1.421(18) . ?
C23 H30 0.9900 . ?
C23 H31 0.9900 . ?
C23 C199 1.358(11) . ?
C23A H32 0.9900 . ?
C23A H33 0.9900 . ?
C23A C199 1.250(19) . ?
C41 H34 0.9900 . ?
C41 H35 0.9900 . ?
C41 C93 1.389(11) . ?
C41A H36 0.9900 . ?
C41A H37 0.9900 . ?
C41A C93 1.316(19) . ?
C93 H38 0.9900 . ?
C93 H39 0.9900 . ?
C93 H40 0.9900 . ?
C93 H41 0.9900 . ?
C199 H42 0.9900 . ?
C199 H43 0.9900 . ?
C199 H44 0.9900 . ?
C199 H45 0.9900 . ?
O8 C19 1.445(6) . ?
O8 C139 1.427(7) . ?
O10 C77 1.420(7) . ?
O10 C149 1.419(6) . ?
C19 H46 0.9900 . ?
C19 H47 0.9900 . ?
C19 C77 1.481(8) . ?
C77 H48 0.9900 . ?
C77 H49 0.9900 . ?
C139 H50 0.9900 . ?
C139 H51 0.9900 . ?
C139 C149 1.486(8) . ?
C149 H52 0.9900 . ?
C149 H53 0.9900 . ?
O9 C105 1.56(2) . ?
O9 C213 1.70(2) . ?
O37 C53 1.85(2) . ?
O37 C211 1.46(2) . ?
C53 H54 0.9900 . ?
C53 H55 0.9900 . ?
C53 C105 1.40(3) . ?
C105 H56 0.9900 . ?
C105 H57 0.9900 . ?
C211 H58 0.9900 . ?
C211 H59 0.9900 . ?
C211 C213 1.49(3) . ?
C213 H60 0.9900 . ?
C213 H61 0.9900 . ?
O11 C81 1.405(9) . ?
O11 C89 1.443(10) . ?
O24 C85 1.424(8) . ?
O24 C165 1.450(9) . ?
C81 H62 0.9900 . ?
C81 H63 0.9900 . ?
C81 C85 1.471(10) . ?
C85 H64 0.9900 . ?
C85 H65 0.9900 . ?
C89 H66 0.9900 . ?
C89 H67 0.9900 . ?
C89 C165 1.474(10) . ?
C165 H68 0.9900 . ?
C165 H69 0.9900 . ?
O12 C151 1.411(6) . ?
O12 C153 1.410(7) . ?
O14 C37 1.416(7) . ?
O14 C141 1.431(6) . ?
C37 H70 0.9900 . ?
C37 H71 0.9900 . ?
C37 C151 1.513(7) . ?
C141 H72 0.9900 . ?
C141 H73 0.9900 . ?
C141 C153 1.484(7) . ?
C151 H74 0.9900 . ?
C151 H75 0.9900 . ?
C153 H76 0.9900 . ?
C153 H77 0.9900 . ?
O13 C95 1.356(10) . ?
O13 C173 1.423(15) . ?
O25 C3 1.457(12) . ?
O25 C25 1.402(12) . ?
C3 H78 0.9900 . ?
C3 H79 0.9900 . ?
C3 C173 1.495(16) . ?
C25 H80 0.9900 . ?
C25 H81 0.9900 . ?
C25 C95 1.483(13) . ?
C95 H82 0.9900 . ?
C95 H83 0.9900 . ?
C173 H84 0.9900 . ?
C173 H85 0.9900 . ?
O13A C95A 1.458(18) . ?
O13A C228 1.433(17) . ?
O25A C3A 1.46(4) . ?
O25A C25A 1.46(4) . ?
C3A H86 0.9900 . ?
C3A H87 0.9900 . ?
C3A C228 1.48(2) . ?
C25A H88 0.9900 . ?
C25A H89 0.9900 . ?
C25A C95A 1.553(19) . ?
C95A H90 0.9900 . ?
C95A H91 0.9900 . ?
C228 H92 0.9900 . ?
C228 H93 0.9900 . ?
O15 C43 1.378(9) . ?
O15 C195 1.456(12) . ?
O15A C1C 1.38(2) . ?
O15A C43 1.611(15) . ?
O22 C13 1.400(11) . ?
O22 C13A 1.586(17) . ?
O22 C209 1.436(12) . ?
O22 C224 1.55(2) . ?
C1C H94 0.9900 . ?
C1C H95 0.9900 . ?
C1C C224 1.41(3) . ?
C13 H96 0.9900 . ?
C13 H97 0.9900 . ?
C13 C43 1.537(11) . ?
C13A H98 0.9900 . ?
C13A H99 0.9900 . ?
C13A C43 1.384(19) . ?
C43 H100 0.9900 . ?
C43 H101 0.9900 . ?
C43 H102 0.9900 . ?
C43 H103 0.9900 . ?
C195 H104 0.9900 . ?
C195 H105 0.9900 . ?
C195 C209 1.468(14) . ?
C209 H106 0.9900 . ?
C209 H107 0.9900 . ?
C224 H108 0.9900 . ?
C224 H109 0.9900 . ?
O16 C159 1.407(7) . ?
O16 C197 1.393(10) . ?
O16 C225 1.45(2) . ?
O38 C51 1.318(13) . ?
O38 C51A 1.48(2) . ?
O38 C179 1.394(9) . ?
C51 H110 0.9900 . ?
C51 H111 0.9900 . ?
C51 C159 1.549(14) . ?
C51A H112 0.9900 . ?
C51A H113 0.9900 . ?
C51A C159 1.40(2) . ?
C159 H114 0.9900 . ?
C159 H115 0.9900 . ?
C159 H116 0.9900 . ?
C159 H117 0.9900 . ?
C179 H118 0.9900 . ?
C179 H119 0.9900 . ?
C179 H120 0.9900 . ?
C179 H121 0.9900 . ?
C179 C197 1.537(13) . ?
C179 C225 1.53(2) . ?
C197 H122 0.9900 . ?
C197 H123 0.9900 . ?
C225 H124 0.9900 . ?
C225 H125 0.9900 . ?
O17 H126 0.8504 . ?
O17 H127 0.8186 . ?
O19 C107 1.76(3) . ?
O19 C217 1.53(2) . ?
O19A C1D 1.531(16) . ?
O19A C1E 1.438(15) . ?
O35 C27 1.33(2) . ?
O35 C27A 1.442(16) . ?
O35 C215 1.519(19) . ?
O35 C226 1.317(14) . ?
C1D H128 0.9900 . ?
C1D H129 0.9900 . ?
C1D C226 1.443(17) . ?
C1E H130 0.9900 . ?
C1E H131 0.9900 . ?
C1E C27A 1.497(17) . ?
C27 H132 0.9900 . ?
C27 H133 0.9900 . ?
C27 C217 1.49(3) . ?
C27A H134 0.9900 . ?
C27A H135 0.9900 . ?
C107 H136 0.9900 . ?
C107 H137 0.9900 . ?
C107 C215 1.30(2) . ?
C215 H138 0.9900 . ?
C215 H139 0.9900 . ?
C217 H140 0.9900 . ?
C217 H141 0.9900 . ?
C226 H142 0.9900 . ?
C226 H143 0.9900 . ?
O21 C97 1.387(11) . ?
O21 C189 1.413(11) . ?
O27 C45 1.415(9) . ?
O27 C99 1.449(14) . ?
C45 H144 0.9900 . ?
C45 H145 0.9900 . ?
C45 C97 1.466(12) . ?
C97 H146 0.9900 . ?
C97 H147 0.9900 . ?
C99 H148 0.9900 . ?
C99 H149 0.9900 . ?
C99 C189 1.497(14) . ?
C189 H150 0.9900 . ?
C189 H151 0.9900 . ?
O26 C79 1.399(8) . ?
O26 C167 1.403(9) . ?
O28 C21 1.382(9) . ?
O28 C163 1.413(9) . ?
C21 H152 0.9900 . ?
C21 H153 0.9900 . ?
C21 C167 1.486(11) . ?
C79 H154 0.9900 . ?
C79 H155 0.9900 . ?
C79 C163 1.487(10) . ?
C163 H156 0.9900 . ?
C163 H157 0.9900 . ?
C167 H158 0.9900 . ?
C167 H159 0.9900 . ?
O29 C49 1.389(12) . ?
O29 C193 1.387(12) . ?
O34 C187 1.453(11) . ?
O34 C191 1.422(14) . ?
C49 H160 0.9900 . ?
C49 H161 0.9900 . ?
C49 C191 1.517(16) . ?
C187 H162 0.9900 . ?
C187 H163 0.9900 . ?
C187 C193 1.494(15) . ?
C191 H164 0.9900 . ?
C191 H165 0.9900 . ?
C193 H166 0.9900 . ?
C193 H167 0.9900 . ?
O30 C161 1.411(8) . ?
O30 C171 1.431(9) . ?
O40 C87 1.405(11) . ?
O40 C169 1.420(10) . ?
C87 H168 0.9900 . ?
C87 H169 0.9900 . ?
C87 C161 1.525(11) . ?
C161 H170 0.9900 . ?
C161 H171 0.9900 . ?
C169 H172 0.9900 . ?
C169 H173 0.9900 . ?
C169 C171 1.459(11) . ?
C171 H174 0.9900 . ?
C171 H175 0.9900 . ?
O31 C181 1.433(15) . ?
O31 C201 1.400(16) . ?
O33 C203 1.428(14) . ?
O33 C205 1.458(14) . ?
C181 H176 0.9900 . ?
C181 H177 0.9900 . ?
C181 C203 1.552(17) . ?
C201 H178 0.9900 . ?
C201 H179 0.9900 . ?
C201 C205 1.470(16) . ?
C203 H180 0.9900 . ?
C203 H181 0.9900 . ?
C205 H182 0.9900 . ?
C205 H183 0.9900 . ?
O31A C1F 1.371(17) . ?
O31A C227 1.444(17) . ?
O33A C1G 1.420(16) . ?
O33A C1H 1.446(16) . ?
C1F H184 0.9900 . ?
C1F H185 0.9900 . ?
C1F C1G 1.43(4) . ?
C1G H186 0.9900 . ?
C1G H187 0.9900 . ?
C1H H188 0.9900 . ?
C1H H189 0.9900 . ?
C1H C227 1.507(18) . ?
C227 H190 0.9900 . ?
C227 H191 0.9900 . ?
O32 C5 1.439(8) . ?
O32 C175 1.406(10) . ?
O36 C157 1.423(8) . ?
O36 C177 1.436(9) . ?
C5 H192 0.9900 . ?
C5 H193 0.9900 . ?
C5 C157 1.454(10) . ?
C157 H194 0.9900 . ?
C157 H195 0.9900 . ?
C175 H196 0.9900 . ?
C175 H197 0.9900 . ?
C175 C177 1.518(13) . ?
C177 H198 0.9900 . ?
C177 H199 0.9900 . ?
O39 H200 0.8501 . ?
O39 H201 0.8501 . ?
N1 C78 1.497(5) . ?
N1 C88 1.339(5) . ?
N1 C158 1.354(5) . ?
N3 C15 1.345(6) . ?
N3 C162 1.359(6) . ?
N3 C174 1.492(5) . ?
N4 C156 1.497(5) . ?
N4 C178 1.342(5) . ?
N4 C218 1.328(6) . ?
N5 C35 1.501(5) . ?
N5 C131 1.335(7) . ?
N5 C137 1.328(7) . ?
N6 C61 1.492(5) . ?
N6 C100 1.347(5) . ?
N6 C132 1.345(6) . ?
N7 C123 1.493(5) . ?
N7 C127 1.346(6) . ?
N7 C166 1.346(6) . ?
N8 C111 1.331(6) . ?
N8 C125 1.497(5) . ?
N8 C176 1.355(6) . ?
N9 C31 1.500(5) . ?
N9 C71 1.344(6) . ?
N9 C222 1.323(6) . ?
C1 C6 1.401(5) . ?
C1 C68 1.407(6) . ?
C1 C84 1.474(5) . ?
C2 H202 0.9800 . ?
C2 H203 0.9800 . ?
C2 H204 0.9800 . ?
C2 C120 1.522(6) . ?
C4 C14 1.466(5) . ?
C4 C62 1.404(5) . ?
C4 C72 1.406(6) . ?
C6 H205 0.9500 . ?
C6 C28 1.385(5) . ?
C7 H206 0.9500 . ?
C7 C98 1.395(6) . ?
C7 C138 1.386(6) . ?
C8 C32 1.403(6) . ?
C8 C144 1.395(6) . ?
C8 C156 1.511(6) . ?
C10 C30 1.487(5) . ?
C10 C34 1.350(6) . ?
C10 C40 1.493(5) . ?
C12 C74 1.411(5) . ?
C12 C86 1.478(5) . ?
C12 C118 1.400(6) . ?
C14 C200 1.399(6) . ?
C14 C214 1.401(6) . ?
C15 H207 0.9500 . ?
C15 C117 1.372(6) . ?
C16 C18 1.530(5) . ?
C16 C26 1.529(5) . ?
C16 C122 1.362(6) . ?
C18 C90 1.413(5) . ?
C18 C120 1.415(6) . ?
C20 C34 1.488(5) . ?
C20 C80 1.390(6) . ?
C20 C138 1.393(6) . ?
C22 C48 1.421(5) . ?
C22 C102 1.403(5) . ?
C22 C212 1.513(5) . ?
C24 H208 0.9500 . ?
C24 C40 1.401(5) . ?
C24 C62 1.375(5) . ?
C26 C92 1.410(5) . ?
C26 C130 1.417(6) . ?
C28 H209 0.9500 . ?
C28 C30 1.406(6) . ?
C29 H210 0.9500 . ?
C29 C121 1.385(7) . ?
C29 C192 1.390(7) . ?
C30 C108 1.390(5) . ?
C31 H211 0.9900 . ?
C31 H212 0.9900 . ?
C31 C82 1.498(7) . ?
C32 H213 0.9500 . ?
C32 C116 1.381(6) . ?
C33 H214 0.9800 . ?
C33 H215 0.9800 . ?
C33 H216 0.9800 . ?
C33 C184 1.516(6) . ?
C34 C60 1.492(5) . ?
C35 H217 0.9900 . ?
C35 H218 0.9900 . ?
C35 C121 1.511(7) . ?
C36 C114 1.409(6) . ?
C36 C124 1.403(6) . ?
C36 C140 1.499(5) . ?
C38 H219 0.9500 . ?
C38 C40 1.393(5) . ?
C38 C72 1.379(6) . ?
C42 C46 1.398(5) . ?
C42 C70 1.494(5) . ?
C42 C102 1.408(6) . ?
C44 C56 1.412(5) . ?
C44 C122 1.513(5) . ?
C44 C164 1.419(6) . ?
C46 C110 1.409(5) . ?
C46 C206 1.515(6) . ?
C48 C110 1.409(5) . ?
C48 C122 1.523(5) . ?
C50 H220 0.9500 . ?
C50 C86 1.394(6) . ?
C50 C94 1.375(5) . ?
C52 H221 0.9500 . ?
C52 C80 1.392(5) . ?
C52 C98 1.397(6) . ?
C54 H222 0.9500 . ?
C54 C58 1.384(6) . ?
C54 C86 1.397(6) . ?
C56 C64 1.403(5) . ?
C56 C182 1.516(6) . ?
C57 H223 0.9800 . ?
C57 H224 0.9800 . ?
C57 H225 0.9800 . ?
C57 C66 1.522(6) . ?
C58 H226 0.9500 . ?
C58 C60 1.395(6) . ?
C59 H227 0.9500 . ?
C59 C70 1.382(6) . ?
C59 C178 1.366(6) . ?
C60 C94 1.392(6) . ?
C61 H228 0.9900 . ?
C61 H229 0.9900 . ?
C61 C112 1.517(6) . ?
C62 H230 0.9500 . ?
C63 H231 0.9800 . ?
C63 H232 0.9800 . ?
C63 H233 0.9800 . ?
C63 C64 1.505(6) . ?
C64 C128 1.407(6) . ?
C65 H234 0.9500 . ?
C65 C131 1.379(6) . ?
C65 C160 1.397(7) . ?
C66 C92 1.409(5) . ?
C66 C126 1.394(6) . ?
C67 H235 0.9500 . ?
C67 C137 1.363(7) . ?
C67 C160 1.382(7) . ?
C68 H236 0.9500 . ?
C68 C108 1.382(5) . ?
C69 H237 0.9500 . ?
C69 C71 1.364(6) . ?
C69 C154 1.389(7) . ?
C70 C113 1.394(6) . ?
C71 H238 0.9500 . ?
C72 H239 0.9500 . ?
C74 H240 0.9500 . ?
C74 C100 1.361(6) . ?
C76 C78 1.507(6) . ?
C76 C104 1.399(6) . ?
C76 C116 1.389(6) . ?
C78 H241 0.9900 . ?
C78 H242 0.9900 . ?
C80 H243 0.9500 . ?
C82 C150 1.393(6) . ?
C82 C198 1.392(7) . ?
C84 C96 1.408(5) . ?
C84 C186 1.388(6) . ?
C88 H244 0.9500 . ?
C88 C96 1.374(5) . ?
C90 C114 1.406(5) . ?
C90 C146 1.506(6) . ?
C92 C106 1.511(5) . ?
C94 H245 0.9500 . ?
C96 H246 0.9500 . ?
C98 C154 1.471(5) . ?
C100 H247 0.9500 . ?
C102 C210 1.515(6) . ?
C104 H248 0.9500 . ?
C104 C144 1.378(6) . ?
C106 H249 0.9800 . ?
C106 H250 0.9800 . ?
C106 H251 0.9800 . ?
C108 H252 0.9500 . ?
C110 C142 1.518(5) . ?
C111 H253 0.9500 . ?
C111 C200 1.366(6) . ?
C112 C192 1.387(7) . ?
C112 C208 1.398(6) . ?
C113 H254 0.9500 . ?
C113 C218 1.374(6) . ?
C114 C168 1.506(6) . ?
C115 H255 0.9500 . ?
C115 C148 1.396(6) . ?
C115 C198 1.371(7) . ?
C116 H256 0.9500 . ?
C117 H257 0.9500 . ?
C117 C140 1.399(6) . ?
C118 H258 0.9500 . ?
C118 C132 1.370(6) . ?
C119 H259 0.9500 . ?
C119 C148 1.374(7) . ?
C119 C150 1.380(7) . ?
C120 C124 1.403(6) . ?
C121 C129 1.397(7) . ?
C123 H260 0.9900 . ?
C123 H261 0.9900 . ?
C123 C136 1.499(7) . ?
C124 C133 1.514(6) . ?
C125 H262 0.9900 . ?
C125 H263 0.9900 . ?
C125 C152 1.503(6) . ?
C126 C160 1.490(6) . ?
C126 C202 1.401(6) . ?
C127 H264 0.9500 . ?
C127 C216 1.379(6) . ?
C128 C134 1.489(5) . ?
C128 C184 1.403(6) . ?
C129 H265 0.9500 . ?
C129 C208 1.359(7) . ?
C130 C188 1.518(6) . ?
C130 C202 1.396(6) . ?
C131 H266 0.9500 . ?
C132 H267 0.9500 . ?
C133 H268 0.9800 . ?
C133 H269 0.9800 . ?
C133 H270 0.9800 . ?
C134 C172 1.394(6) . ?
C134 C216 1.395(7) . ?
C135 H271 0.9800 . ?
C135 H272 0.9800 . ?
C135 H273 0.9800 . ?
C135 C202 1.518(6) . ?
C136 C170 1.390(7) . ?
C136 C196 1.400(7) . ?
C137 H274 0.9500 . ?
C138 H275 0.9500 . ?
C140 C204 1.383(6) . ?
C142 H276 0.9800 . ?
C142 H277 0.9800 . ?
C142 H278 0.9800 . ?
C144 H279 0.9500 . ?
C146 H280 0.9800 . ?
C146 H281 0.9800 . ?
C146 H282 0.9800 . ?
C148 C174 1.520(7) . ?
C150 H283 0.9500 . ?
C152 C180 1.399(6) . ?
C152 C190 1.382(6) . ?
C154 C194 1.395(6) . ?
C156 H284 0.9900 . ?
C156 H285 0.9900 . ?
C158 H286 0.9500 . ?
C158 C186 1.362(5) . ?
C162 H287 0.9500 . ?
C162 C204 1.378(6) . ?
C164 C184 1.403(6) . ?
C164 C220 1.515(6) . ?
C166 H288 0.9500 . ?
C166 C172 1.383(6) . ?
C168 H289 0.9800 . ?
C168 H290 0.9800 . ?
C168 H291 0.9800 . ?
C170 H292 0.9500 . ?
C170 C180 1.390(7) . ?
C172 H293 0.9500 . ?
C174 H294 0.9900 . ?
C174 H295 0.9900 . ?
C176 H296 0.9500 . ?
C176 C214 1.370(6) . ?
C178 H297 0.9500 . ?
C180 H298 0.9500 . ?
C182 H299 0.9800 . ?
C182 H300 0.9800 . ?
C182 H301 0.9800 . ?
C186 H302 0.9500 . ?
C188 H303 0.9800 . ?
C188 H304 0.9800 . ?
C188 H305 0.9800 . ?
C190 H306 0.9500 . ?
C190 C196 1.383(7) . ?
C192 H307 0.9500 . ?
C194 H308 0.9500 . ?
C194 C222 1.370(6) . ?
C196 H309 0.9500 . ?
C198 H310 0.9500 . ?
C200 H311 0.9500 . ?
C204 H312 0.9500 . ?
C206 H313 0.9800 . ?
C206 H314 0.9800 . ?
C206 H315 0.9800 . ?
C208 H316 0.9500 . ?
C210 H317 0.9800 . ?
C210 H318 0.9800 . ?
C210 H319 0.9800 . ?
C212 H320 0.9800 . ?
C212 H321 0.9800 . ?
C212 H322 0.9800 . ?
C214 H323 0.9500 . ?
C216 H324 0.9500 . ?
C218 H325 0.9500 . ?
C220 H326 0.9800 . ?
C220 H327 0.9800 . ?
C220 H328 0.9800 . ?
C222 H329 0.9500 . ?
N2 C145 1.107(7) . ?
C91 H330 0.9800 . ?
C91 H331 0.9800 . ?
C91 H332 0.9800 . ?
C91 C145 1.468(9) . ?

loop_
_geom_torsion_atom_site_label_1
_geom_torsion_atom_site_label_2
_geom_torsion_atom_site_label_3
_geom_torsion_atom_site_label_4
_geom_torsion
_geom_torsion_site_symmetry_1
_geom_torsion_site_symmetry_2
_geom_torsion_site_symmetry_3
_geom_torsion_site_symmetry_4
_geom_torsion_publ_flag
F11A P7A F39A F47A 87.3(11) . . . . ?
F11A P7A F47A F39A -88.8(12) . . . . ?
F21A P7A F39A F47A -87.7(11) . . . . ?
F21A P7A F47A F39A 89.3(12) . . . . ?
F23A P7A F39A F47A -172.9(16) . . . . ?
F41A P7A F39A F47A -25.3(13) . . . . ?
F41A P7A F47A F39A 157.3(12) . . . . ?
O4 C9 C73 O1 -57.0(7) . . . . ?
O4 C143 C147 O1 59.2(6) . . . . ?
C9 O4 C143 C147 -59.5(6) . . . . ?
C73 O1 C147 C143 -55.9(6) . . . . ?
C143 O4 C9 C73 58.0(6) . . . . ?
C147 O1 C73 C9 55.2(6) . . . . ?
O2 C101 C207 O20 -57.2(17) . . . . ?
O2A C1A C223 O20 53(2) . . . . ?
O2A C1B C83 O20 -73.9(9) . . . . ?
O20 C83 C103 O2 65.6(9) . . . . ?
C1A O2A C1B C83 67.0(12) . . . . ?
C1B O2A C1A C223 -59.1(18) . . . . ?
C83 O20 C207 C101 62.1(14) . . . . ?
C83 O20 C223 C1A -61.6(15) . . . . ?
C101 O2 C103 C83 -60.6(12) . . . . ?
C103 O2 C101 C207 58.1(17) . . . . ?
C207 O20 C83 C103 -65.3(11) . . . . ?
C223 O20 C83 C1B 67.1(10) . . . . ?
O3 C11 C185 O23 53.3(11) . . . . ?
O23 C47 C183 O3 -57.6(9) . . . . ?
C11 O3 C183 C47 56.4(10) . . . . ?
C47 O23 C185 C11 -55.9(10) . . . . ?
C183 O3 C11 C185 -53.2(10) . . . . ?
C185 O23 C47 C183 57.6(9) . . . . ?
O5 C55 C221 O41 -45(2) . . . . ?
O5 C109 C219 O41 62(2) . . . . ?
C55 O5 C109 C219 -60.7(19) . . . . ?
C109 O5 C55 C221 50(2) . . . . ?
C219 O41 C221 C55 51(2) . . . . ?
C221 O41 C219 C109 -57(2) . . . . ?
O41A C1I C229 O5A 12(3) . . . . ?
O41A C1J C55A O5A -8(3) . . . . ?
C1I O41A C1J C55A -65(4) . . . . ?
C1J O41A C1I C229 58(3) . . . . ?
C55A O5A C229 C1I -67(2) . . . . ?
C229 O5A C55A C1J 70(3) . . . . ?
O6 C17 C155 O18 57.1(6) . . . . ?
O18 C39 C75 O6 -59.4(7) . . . . ?
C17 O6 C75 C39 56.5(5) . . . . ?
C39 O18 C155 C17 -58.3(7) . . . . ?
C75 O6 C17 C155 -55.8(6) . . . . ?
C155 O18 C39 C75 59.6(7) . . . . ?
O42 C23 C199 O7 -64.3(10) . . . . ?
O42 C41 C93 O7 61.3(10) . . . . ?
O42A C23A C199 O7A -25(4) . . . . ?
O42A C41A C93 O7A 39(3) . . . . ?
C23 O42 C41 C93 -61.6(9) . . . . ?
C23A O42A C41A C93 6(4) . . . . ?
C41 O42 C23 C199 63.9(9) . . . . ?
C41A O42A C23A C199 -12(5) . . . . ?
C93 O7 C199 C23 56.8(10) . . . . ?
C93 O7A C199 C23A 58(2) . . . . ?
C199 O7 C93 C41 -54.8(10) . . . . ?
C199 O7A C93 C41A -69(2) . . . . ?
O8 C19 C77 O10 58.3(6) . . . . ?
O8 C139 C149 O10 -59.1(6) . . . . ?
C19 O8 C139 C149 57.8(5) . . . . ?
C77 O10 C149 C139 57.2(6) . . . . ?
C139 O8 C19 C77 -57.9(6) . . . . ?
C149 O10 C77 C19 -56.7(6) . . . . ?
O37 C53 C105 O9 -68(2) . . . . ?
O37 C211 C213 O9 103.1(13) . . . . ?
C53 O37 C211 C213 -97.6(14) . . . . ?
C105 O9 C213 C211 -75.7(19) . . . . ?
C211 O37 C53 C105 71(2) . . . . ?
C213 O9 C105 C53 75(2) . . . . ?
O11 C81 C85 O24 -57.1(8) . . . . ?
O11 C89 C165 O24 60.0(8) . . . . ?
C81 O11 C89 C165 -59.9(8) . . . . ?
C85 O24 C165 C89 -58.1(8) . . . . ?
C89 O11 C81 C85 58.4(8) . . . . ?
C165 O24 C85 C81 55.9(7) . . . . ?
O14 C37 C151 O12 -58.2(7) . . . . ?
O14 C141 C153 O12 58.6(6) . . . . ?
C37 O14 C141 C153 -58.4(6) . . . . ?
C141 O14 C37 C151 57.9(6) . . . . ?
C151 O12 C153 C141 -57.5(6) . . . . ?
C153 O12 C151 C37 56.9(7) . . . . ?
O25 C3 C173 O13 58.5(14) . . . . ?
O25 C25 C95 O13 -56.3(11) . . . . ?
C3 O25 C25 C95 56.9(11) . . . . ?
C25 O25 C3 C173 -57.0(13) . . . . ?
C95 O13 C173 C3 -59.3(13) . . . . ?
C173 O13 C95 C25 55.7(11) . . . . ?
O25A C3A C228 O13A -79(3) . . . . ?
O25A C25A C95A O13A -28(4) . . . . ?
C3A O25A C25A C95A 32(4) . . . . ?
C25A O25A C3A C228 21(4) . . . . ?
C95A O13A C228 C3A 84(3) . . . . ?
C228 O13A C95A C25A -30(4) . . . . ?
O15 C195 C209 O22 62.2(11) . . . . ?
O15A C1C C224 O22 -43(3) . . . . ?
O22 C13 C43 O15 -57.0(10) . . . . ?
O22 C13A C43 O15A 77.9(12) . . . . ?
C1C O15A C43 C13A -52.1(16) . . . . ?
C13 O22 C209 C195 -66.8(11) . . . . ?
C13A O22 C224 C1C 55(2) . . . . ?
C43 O15 C195 C209 -58.6(10) . . . . ?
C43 O15A C1C C224 36(3) . . . . ?
C195 O15 C43 C13 54.7(10) . . . . ?
C209 O22 C13 C43 62.5(9) . . . . ?
C224 O22 C13A C43 -78.9(15) . . . . ?
O38 C51 C159 O16 55.5(14) . . . . ?
O38 C51A C159 O16 -42(2) . . . . ?
O38 C179 C197 O16 -52.9(11) . . . . ?
O38 C179 C225 O16 73.3(15) . . . . ?
C51 O38 C179 C197 52.7(13) . . . . ?
C51A O38 C179 C225 -57.4(18) . . . . ?
C159 O16 C197 C179 55.7(10) . . . . ?
C159 O16 C225 C179 -69.6(14) . . . . ?
C179 O38 C51 C159 -53.3(14) . . . . ?
C179 O38 C51A C159 44(2) . . . . ?
C197 O16 C159 C51 -56.5(11) . . . . ?
C225 O16 C159 C51A 55.8(19) . . . . ?
O19 C107 C215 O35 32(3) . . . . ?
O19A C1D C226 O35 -71(2) . . . . ?
O19A C1E C27A O35 53(2) . . . . ?
O35 C27 C217 O19 62(2) . . . . ?
C1D O19A C1E C27A -66(2) . . . . ?
C1E O19A C1D C226 68.7(16) . . . . ?
C27 O35 C215 C107 8(3) . . . . ?
C27A O35 C226 C1D 72(2) . . . . ?
C107 O19 C217 C27 -15(2) . . . . ?
C215 O35 C27 C217 -62.2(19) . . . . ?
C217 O19 C107 C215 -24(2) . . . . ?
C226 O35 C27A C1E -55.8(19) . . . . ?
O27 C45 C97 O21 -58.7(11) . . . . ?
O27 C99 C189 O21 61.4(10) . . . . ?
C45 O27 C99 C189 -57.4(10) . . . . ?
C97 O21 C189 C99 -65.4(11) . . . . ?
C99 O27 C45 C97 57.1(11) . . . . ?
C189 O21 C97 C45 62.4(11) . . . . ?
O26 C79 C163 O28 -57.1(8) . . . . ?
O28 C21 C167 O26 52.7(9) . . . . ?
C21 O28 C163 C79 56.9(8) . . . . ?
C79 O26 C167 C21 -51.2(9) . . . . ?
C163 O28 C21 C167 -54.8(8) . . . . ?
C167 O26 C79 C163 53.8(8) . . . . ?
O29 C49 C191 O34 54.1(13) . . . . ?
O34 C187 C193 O29 -59.8(10) . . . . ?
C49 O29 C193 C187 60.1(12) . . . . ?
C187 O34 C191 C49 -52.6(11) . . . . ?
C191 O34 C187 C193 55.4(10) . . . . ?
C193 O29 C49 C191 -56.6(13) . . . . ?
O40 C87 C161 O30 58.3(9) . . . . ?
O40 C169 C171 O30 -58.2(9) . . . . ?
C87 O40 C169 C171 57.7(9) . . . . ?
C161 O30 C171 C169 58.8(8) . . . . ?
C169 O40 C87 C161 -57.1(9) . . . . ?
C171 O30 C161 C87 -57.9(8) . . . . ?
O31 C181 C203 O33 55.4(14) . . . . ?
O31 C201 C205 O33 -56.8(14) . . . . ?
C181 O31 C201 C205 61.4(13) . . . . ?
C201 O31 C181 C203 -58.4(14) . . . . ?
C203 O33 C205 C201 53.3(14) . . . . ?
C205 O33 C203 C181 -53.7(13) . . . . ?
O31A C1F C1G O33A 57(3) . . . . ?
O33A C1H C227 O31A -55(3) . . . . ?
C1F O31A C227 C1H 52(3) . . . . ?
C1G O33A C1H C227 57(3) . . . . ?
C1H O33A C1G C1F -54(3) . . . . ?
C227 O31A C1F C1G -57(3) . . . . ?
O32 C5 C157 O36 -59.7(8) . . . . ?
O32 C175 C177 O36 58.2(9) . . . . ?
C5 O32 C175 C177 -58.0(9) . . . . ?
C157 O36 C177 C175 -56.9(9) . . . . ?
C175 O32 C5 C157 58.8(9) . . . . ?
C177 O36 C157 C5 59.0(8) . . . . ?
N1 C88 C96 C84 0.5(6) . . . . ?
N1 C158 C186 C84 -1.0(7) . . . . ?
N3 C15 C117 C140 0.3(7) . . . . ?
N3 C162 C204 C140 0.1(7) . . . . ?
N5 C35 C121 C29 -83.8(5) . . . . ?
N5 C35 C121 C129 92.2(5) . . . . ?
N6 C61 C112 C192 102.4(4) . . . . ?
N6 C61 C112 C208 -74.6(5) . . . . ?
N7 C123 C136 C170 90.8(5) . . . . ?
N7 C123 C136 C196 -81.3(5) . . . . ?
N7 C127 C216 C134 -0.9(8) . . . . ?
N7 C166 C172 C134 -0.4(7) . . . . ?
N8 C111 C200 C14 -0.2(7) . . . . ?
N8 C125 C152 C180 -76.6(5) . . . . ?
N8 C125 C152 C190 96.3(4) . . . . ?
N8 C176 C214 C14 0.3(7) . . . . ?
N9 C31 C82 C150 -98.0(5) . . . . ?
N9 C31 C82 C198 79.6(5) . . . . ?
C1 C6 C28 C30 -0.6(6) . . . . ?
C1 C68 C108 C30 1.8(6) . . . . ?
C1 C84 C96 C88 179.6(4) . . . . ?
C1 C84 C186 C158 -179.4(4) . . . . ?
C2 C120 C124 C36 172.4(4) . . . . ?
C2 C120 C124 C133 -6.7(6) . . . . ?
C4 C14 C200 C111 179.4(4) . . . . ?
C4 C14 C214 C176 -179.5(4) . . . . ?
C6 C1 C68 C108 0.0(6) . . . . ?
C6 C1 C84 C96 -164.4(4) . . . . ?
C6 C1 C84 C186 16.0(6) . . . . ?
C6 C28 C30 C10 -175.8(4) . . . . ?
C6 C28 C30 C108 2.3(6) . . . . ?
C7 C98 C154 C69 28.2(7) . . . . ?
C7 C98 C154 C194 -148.3(5) . . . . ?
C8 C32 C116 C76 -0.7(6) . . . . ?
C10 C30 C108 C68 175.2(4) . . . . ?
C10 C34 C60 C58 133.7(4) . . . . ?
C10 C34 C60 C94 -46.1(5) . . . . ?
C12 C74 C100 N6 -1.1(7) . . . . ?
C12 C118 C132 N6 1.1(7) . . . . ?
C14 C4 C62 C24 -179.9(4) . . . . ?
C14 C4 C72 C38 -178.5(4) . . . . ?
C15 N3 C162 C204 -2.5(7) . . . . ?
C15 N3 C174 C148 92.0(5) . . . . ?
C15 C117 C140 C36 175.5(4) . . . . ?
C15 C117 C140 C204 -2.6(7) . . . . ?
C16 C18 C90 C114 -176.6(3) . . . . ?
C16 C18 C90 C146 5.0(6) . . . . ?
C16 C18 C120 C2 5.0(6) . . . . ?
C16 C18 C120 C124 -178.4(4) . . . . ?
C16 C26 C92 C66 177.8(4) . . . . ?
C16 C26 C92 C106 2.8(6) . . . . ?
C16 C26 C130 C188 5.7(6) . . . . ?
C16 C26 C130 C202 -177.4(4) . . . . ?
C18 C16 C26 C92 -120.7(4) . . . . ?
C18 C16 C26 C130 57.4(5) . . . . ?
C18 C16 C122 C44 1.3(6) . . . . ?
C18 C16 C122 C48 -179.5(3) . . . . ?
C18 C90 C114 C36 -5.8(6) . . . . ?
C18 C90 C114 C168 177.3(4) . . . . ?
C18 C120 C124 C36 -4.4(6) . . . . ?
C18 C120 C124 C133 176.5(4) . . . . ?
C20 C34 C60 C58 -47.2(5) . . . . ?
C20 C34 C60 C94 133.0(4) . . . . ?
C22 C48 C110 C46 5.5(6) . . . . ?
C22 C48 C110 C142 -172.6(4) . . . . ?
C22 C48 C122 C16 -122.5(4) . . . . ?
C22 C48 C122 C44 56.7(5) . . . . ?
C26 C16 C18 C90 -126.9(4) . . . . ?
C26 C16 C18 C120 51.1(5) . . . . ?
C26 C16 C122 C44 -178.1(3) . . . . ?
C26 C16 C122 C48 1.0(6) . . . . ?
C26 C130 C202 C126 -1.3(7) . . . . ?
C26 C130 C202 C135 -179.1(4) . . . . ?
C28 C30 C108 C68 -2.9(6) . . . . ?
C29 C121 C129 C208 2.6(6) . . . . ?
C30 C10 C34 C20 173.7(4) . . . . ?
C30 C10 C34 C60 -7.3(6) . . . . ?
C30 C10 C40 C24 124.4(4) . . . . ?
C30 C10 C40 C38 -53.2(5) . . . . ?
C31 N9 C71 C69 167.9(5) . . . . ?
C31 N9 C222 C194 -168.9(4) . . . . ?
C31 C82 C150 C119 176.3(4) . . . . ?
C31 C82 C198 C115 -175.7(4) . . . . ?
C32 C8 C144 C104 -3.3(6) . . . . ?
C32 C8 C156 N4 92.1(4) . . . . ?
C34 C10 C30 C28 130.6(4) . . . . ?
C34 C10 C30 C108 -47.4(6) . . . . ?
C34 C10 C40 C24 -51.9(5) . . . . ?
C34 C10 C40 C38 130.4(4) . . . . ?
C34 C20 C80 C52 178.3(4) . . . . ?
C34 C20 C138 C7 -177.9(4) . . . . ?
C34 C60 C94 C50 175.9(4) . . . . ?
C35 N5 C131 C65 -173.6(5) . . . . ?
C35 N5 C137 C67 173.0(5) . . . . ?
C35 C121 C129 C208 -173.6(4) . . . . ?
C36 C140 C204 C162 -175.7(4) . . . . ?
C40 C10 C30 C28 -45.7(5) . . . . ?
C40 C10 C30 C108 136.3(4) . . . . ?
C40 C10 C34 C20 -10.2(6) . . . . ?
C40 C10 C34 C60 168.8(4) . . . . ?
C40 C24 C62 C4 -0.6(6) . . . . ?
C40 C38 C72 C4 -2.7(6) . . . . ?
C42 C46 C110 C48 -4.2(6) . . . . ?
C42 C46 C110 C142 174.1(4) . . . . ?
C42 C70 C113 C218 175.6(4) . . . . ?
C44 C56 C64 C63 -179.7(4) . . . . ?
C44 C56 C64 C128 -3.0(6) . . . . ?
C44 C164 C184 C33 -179.9(4) . . . . ?
C44 C164 C184 C128 -0.2(6) . . . . ?
C46 C42 C70 C59 -87.4(5) . . . . ?
C46 C42 C70 C113 94.6(5) . . . . ?
C46 C42 C102 C22 2.7(6) . . . . ?
C46 C42 C102 C210 178.8(4) . . . . ?
C48 C22 C102 C42 -1.4(6) . . . . ?
C48 C22 C102 C210 -177.5(4) . . . . ?
C52 C98 C154 C69 -155.5(5) . . . . ?
C52 C98 C154 C194 28.1(7) . . . . ?
C54 C58 C60 C34 -176.4(4) . . . . ?
C54 C58 C60 C94 3.4(6) . . . . ?
C56 C44 C122 C16 53.6(5) . . . . ?
C56 C44 C122 C48 -125.6(4) . . . . ?
C56 C44 C164 C184 -1.3(6) . . . . ?
C56 C44 C164 C220 -179.2(4) . . . . ?
C56 C64 C128 C134 -174.5(4) . . . . ?
C56 C64 C128 C184 1.6(6) . . . . ?
C57 C66 C92 C26 -176.9(4) . . . . ?
C57 C66 C92 C106 -1.5(6) . . . . ?
C57 C66 C126 C160 0.8(7) . . . . ?
C57 C66 C126 C202 176.2(4) . . . . ?
C58 C54 C86 C12 178.3(4) . . . . ?
C58 C54 C86 C50 -2.4(6) . . . . ?
C58 C60 C94 C50 -4.0(6) . . . . ?
C59 C70 C113 C218 -2.4(7) . . . . ?
C61 N6 C100 C74 168.6(4) . . . . ?
C61 N6 C132 C118 -168.5(4) . . . . ?
C61 C112 C192 C29 -174.4(4) . . . . ?
C61 C112 C208 C129 174.1(4) . . . . ?
C62 C4 C14 C200 179.2(4) . . . . ?
C62 C4 C14 C214 -1.8(6) . . . . ?
C62 C4 C72 C38 1.9(6) . . . . ?
C62 C24 C40 C10 -177.8(4) . . . . ?
C62 C24 C40 C38 -0.1(6) . . . . ?
C63 C64 C128 C134 2.2(6) . . . . ?
C63 C64 C128 C184 178.3(4) . . . . ?
C64 C128 C134 C172 -83.3(6) . . . . ?
C64 C128 C134 C216 95.3(5) . . . . ?
C64 C128 C184 C33 179.7(4) . . . . ?
C64 C128 C184 C164 0.0(7) . . . . ?
C66 C126 C160 C65 -85.1(6) . . . . ?
C66 C126 C160 C67 92.0(6) . . . . ?
C66 C126 C202 C130 1.6(7) . . . . ?
C66 C126 C202 C135 179.3(5) . . . . ?
C68 C1 C6 C28 -0.6(6) . . . . ?
C68 C1 C84 C96 15.7(6) . . . . ?
C68 C1 C84 C186 -163.9(4) . . . . ?
C69 C154 C194 C222 -7.9(7) . . . . ?
C70 C42 C46 C110 176.5(4) . . . . ?
C70 C42 C46 C206 -4.3(6) . . . . ?
C70 C42 C102 C22 -173.8(4) . . . . ?
C70 C42 C102 C210 2.3(6) . . . . ?
C70 C59 C178 N4 0.3(8) . . . . ?
C70 C113 C218 N4 0.7(7) . . . . ?
C71 N9 C31 C82 -78.6(6) . . . . ?
C71 N9 C222 C194 4.8(7) . . . . ?
C71 C69 C154 C98 -169.8(5) . . . . ?
C71 C69 C154 C194 6.8(8) . . . . ?
C72 C4 C14 C200 -0.2(6) . . . . ?
C72 C4 C14 C214 178.7(4) . . . . ?
C72 C4 C62 C24 -0.3(6) . . . . ?
C72 C38 C40 C10 179.3(4) . . . . ?
C72 C38 C40 C24 1.7(6) . . . . ?
C74 C12 C86 C50 28.6(6) . . . . ?
C74 C12 C86 C54 -152.2(4) . . . . ?
C74 C12 C118 C132 -4.6(6) . . . . ?
C76 C104 C144 C8 -0.3(6) . . . . ?
C78 N1 C88 C96 -175.9(4) . . . . ?
C78 N1 C158 C186 176.2(4) . . . . ?
C78 C76 C104 C144 -172.1(3) . . . . ?
C78 C76 C116 C32 172.6(3) . . . . ?
C80 C20 C34 C10 -50.1(6) . . . . ?
C80 C20 C34 C60 130.9(4) . . . . ?
C80 C20 C138 C7 3.4(6) . . . . ?
C80 C52 C98 C7 2.8(6) . . . . ?
C80 C52 C98 C154 -173.6(4) . . . . ?
C84 C1 C6 C28 179.5(4) . . . . ?
C84 C1 C68 C108 180.0(4) . . . . ?
C86 C12 C74 C100 -174.3(4) . . . . ?
C86 C12 C118 C132 174.3(4) . . . . ?
C86 C50 C94 C60 1.4(6) . . . . ?
C86 C54 C58 C60 -0.2(6) . . . . ?
C88 N1 C78 C76 104.0(4) . . . . ?
C88 N1 C158 C186 0.7(6) . . . . ?
C90 C18 C120 C2 -176.9(4) . . . . ?
C90 C18 C120 C124 -0.3(6) . . . . ?
C92 C26 C130 C188 -176.2(4) . . . . ?
C92 C26 C130 C202 0.7(6) . . . . ?
C92 C66 C126 C160 -176.5(4) . . . . ?
C92 C66 C126 C202 -1.1(7) . . . . ?
C94 C50 C86 C12 -178.9(4) . . . . ?
C94 C50 C86 C54 1.9(6) . . . . ?
C96 C84 C186 C158 1.0(6) . . . . ?
C98 C7 C138 C20 -0.7(7) . . . . ?
C98 C52 C80 C20 -0.1(6) . . . . ?
C98 C154 C194 C222 168.8(4) . . . . ?
C100 N6 C61 C112 -80.7(5) . . . . ?
C100 N6 C132 C118 2.6(6) . . . . ?
C102 C22 C48 C110 -2.7(6) . . . . ?
C102 C22 C48 C122 176.7(3) . . . . ?
C102 C42 C46 C110 0.0(6) . . . . ?
C102 C42 C46 C206 179.2(4) . . . . ?
C102 C42 C70 C59 89.2(5) . . . . ?
C102 C42 C70 C113 -88.8(5) . . . . ?
C104 C76 C78 N1 98.4(4) . . . . ?
C104 C76 C116 C32 -2.9(5) . . . . ?
C110 C48 C122 C16 56.9(5) . . . . ?
C110 C48 C122 C44 -124.0(4) . . . . ?
C111 N8 C125 C152 112.9(4) . . . . ?
C111 N8 C176 C214 0.0(7) . . . . ?
C114 C36 C124 C120 3.9(6) . . . . ?
C114 C36 C124 C133 -177.0(4) . . . . ?
C114 C36 C140 C117 114.1(5) . . . . ?
C114 C36 C140 C204 -67.8(6) . . . . ?
C115 C148 C174 N3 -75.2(5) . . . . ?
C116 C76 C78 N1 -77.1(4) . . . . ?
C116 C76 C104 C144 3.5(5) . . . . ?
C117 C140 C204 C162 2.4(7) . . . . ?
C118 C12 C74 C100 4.6(6) . . . . ?
C118 C12 C86 C50 -150.3(4) . . . . ?
C118 C12 C86 C54 29.0(6) . . . . ?
C119 C148 C174 N3 103.1(4) . . . . ?
C120 C18 C90 C114 5.4(6) . . . . ?
C120 C18 C90 C146 -173.0(4) . . . . ?
C121 C29 C192 C112 0.4(6) . . . . ?
C121 C129 C208 C112 0.4(6) . . . . ?
C122 C16 C18 C90 53.6(5) . . . . ?
C122 C16 C18 C120 -128.3(4) . . . . ?
C122 C16 C26 C92 58.8(5) . . . . ?
C122 C16 C26 C130 -123.1(4) . . . . ?
C122 C44 C56 C64 -177.1(4) . . . . ?
C122 C44 C56 C182 6.4(6) . . . . ?
C122 C44 C164 C184 178.7(4) . . . . ?
C122 C44 C164 C220 0.8(6) . . . . ?
C122 C48 C110 C46 -173.8(4) . . . . ?
C122 C48 C110 C142 8.0(6) . . . . ?
C123 N7 C127 C216 171.0(4) . . . . ?
C123 N7 C166 C172 -170.3(4) . . . . ?
C123 C136 C170 C180 -168.9(4) . . . . ?
C123 C136 C196 C190 168.9(4) . . . . ?
C124 C36 C114 C90 1.1(6) . . . . ?
C124 C36 C114 C168 178.0(4) . . . . ?
C124 C36 C140 C117 -68.2(6) . . . . ?
C124 C36 C140 C204 109.9(5) . . . . ?
C125 N8 C111 C200 -175.1(4) . . . . ?
C125 N8 C176 C214 175.1(4) . . . . ?
C125 C152 C180 C170 169.6(4) . . . . ?
C125 C152 C190 C196 -169.8(4) . . . . ?
C126 C66 C92 C26 0.4(6) . . . . ?
C126 C66 C92 C106 175.8(4) . . . . ?
C127 N7 C123 C136 -83.6(5) . . . . ?
C127 N7 C166 C172 1.4(7) . . . . ?
C128 C134 C172 C166 177.5(4) . . . . ?
C128 C134 C216 C127 -176.9(4) . . . . ?
C130 C26 C92 C66 -0.3(6) . . . . ?
C130 C26 C92 C106 -175.3(4) . . . . ?
C131 N5 C35 C121 94.7(6) . . . . ?
C131 N5 C137 C67 -1.8(8) . . . . ?
C131 C65 C160 C67 -4.2(8) . . . . ?
C131 C65 C160 C126 173.0(5) . . . . ?
C132 N6 C61 C112 90.6(5) . . . . ?
C132 N6 C100 C74 -2.6(6) . . . . ?
C134 C128 C184 C33 -4.2(7) . . . . ?
C134 C128 C184 C164 176.1(4) . . . . ?
C136 C170 C180 C152 0.2(6) . . . . ?
C137 N5 C35 C121 -80.2(6) . . . . ?
C137 N5 C131 C65 1.3(8) . . . . ?
C137 C67 C160 C65 3.7(8) . . . . ?
C137 C67 C160 C126 -173.4(5) . . . . ?
C138 C7 C98 C52 -2.4(7) . . . . ?
C138 C7 C98 C154 174.0(4) . . . . ?
C138 C20 C34 C10 131.3(4) . . . . ?
C138 C20 C34 C60 -47.8(5) . . . . ?
C138 C20 C80 C52 -3.0(6) . . . . ?
C140 C36 C114 C90 178.9(4) . . . . ?
C140 C36 C114 C168 -4.3(6) . . . . ?
C140 C36 C124 C120 -173.8(4) . . . . ?
C140 C36 C124 C133 5.3(6) . . . . ?
C144 C8 C32 C116 3.8(6) . . . . ?
C144 C8 C156 N4 -79.4(4) . . . . ?
C146 C90 C114 C36 172.7(4) . . . . ?
C146 C90 C114 C168 -4.2(6) . . . . ?
C148 C115 C198 C82 -0.1(7) . . . . ?
C148 C119 C150 C82 -1.1(6) . . . . ?
C150 C82 C198 C115 2.0(6) . . . . ?
C150 C119 C148 C115 2.9(6) . . . . ?
C150 C119 C148 C174 -175.5(4) . . . . ?
C152 C190 C196 C136 0.3(6) . . . . ?
C154 C69 C71 N9 -0.1(10) . . . . ?
C154 C194 C222 N9 2.2(7) . . . . ?
C156 N4 C178 C59 171.2(4) . . . . ?
C156 N4 C218 C113 -171.5(4) . . . . ?
C156 C8 C32 C116 -167.8(3) . . . . ?
C156 C8 C144 C104 168.3(4) . . . . ?
C158 N1 C78 C76 -71.5(5) . . . . ?
C158 N1 C88 C96 -0.5(6) . . . . ?
C160 C65 C131 N5 1.8(8) . . . . ?
C160 C67 C137 N5 -0.8(8) . . . . ?
C160 C126 C202 C130 176.8(4) . . . . ?
C160 C126 C202 C135 -5.4(7) . . . . ?
C162 N3 C15 C117 2.4(7) . . . . ?
C162 N3 C174 C148 -83.6(5) . . . . ?
C164 C44 C56 C64 2.9(6) . . . . ?
C164 C44 C56 C182 -173.6(4) . . . . ?
C164 C44 C122 C16 -126.4(4) . . . . ?
C164 C44 C122 C48 54.4(5) . . . . ?
C166 N7 C123 C136 88.4(5) . . . . ?
C166 N7 C127 C216 -0.7(7) . . . . ?
C170 C136 C196 C190 -3.5(6) . . . . ?
C172 C134 C216 C127 1.8(7) . . . . ?
C174 N3 C15 C117 -173.2(4) . . . . ?
C174 N3 C162 C204 173.1(4) . . . . ?
C176 N8 C111 C200 0.0(7) . . . . ?
C176 N8 C125 C152 -62.1(5) . . . . ?
C178 N4 C156 C8 -72.7(5) . . . . ?
C178 N4 C218 C113 1.6(7) . . . . ?
C178 C59 C70 C42 -176.2(4) . . . . ?
C178 C59 C70 C113 1.9(7) . . . . ?
C180 C152 C190 C196 3.2(6) . . . . ?
C182 C56 C64 C63 -3.0(6) . . . . ?
C182 C56 C64 C128 173.7(4) . . . . ?
C184 C128 C134 C172 100.5(5) . . . . ?
C184 C128 C134 C216 -80.9(6) . . . . ?
C186 C84 C96 C88 -0.8(6) . . . . ?
C188 C130 C202 C126 175.7(4) . . . . ?
C188 C130 C202 C135 -2.1(7) . . . . ?
C190 C152 C180 C170 -3.4(6) . . . . ?
C192 C29 C121 C35 173.1(4) . . . . ?
C192 C29 C121 C129 -3.0(6) . . . . ?
C192 C112 C208 C129 -3.1(6) . . . . ?
C196 C136 C170 C180 3.2(6) . . . . ?
C198 C82 C150 C119 -1.4(6) . . . . ?
C198 C115 C148 C119 -2.3(6) . . . . ?
C198 C115 C148 C174 176.1(4) . . . . ?
C200 C14 C214 C176 -0.4(7) . . . . ?
C202 C126 C160 C65 99.5(6) . . . . ?
C202 C126 C160 C67 -83.4(6) . . . . ?
C206 C46 C110 C48 176.6(4) . . . . ?
C206 C46 C110 C142 -5.1(6) . . . . ?
C208 C112 C192 C29 2.7(6) . . . . ?
C212 C22 C48 C110 -178.3(4) . . . . ?
C212 C22 C48 C122 1.1(6) . . . . ?
C212 C22 C102 C42 174.5(4) . . . . ?
C212 C22 C102 C210 -1.6(6) . . . . ?
C214 C14 C200 C111 0.4(6) . . . . ?
C216 C134 C172 C166 -1.2(7) . . . . ?
C218 N4 C156 C8 100.5(4) . . . . ?
C218 N4 C178 C59 -2.1(7) . . . . ?
C220 C164 C184 C33 -1.8(6) . . . . ?
C220 C164 C184 C128 177.9(4) . . . . ?
C222 N9 C31 C82 95.1(5) . . . . ?
C222 N9 C71 C69 -5.9(9) . . . . ?
